data_4343103
loop_
_publ_author_name
'Bonakdarzadeh, Pia'
'Topi\'c, Filip'
'Kalenius, Elina'
'Bhowmik, Sandip'
'Sato, Sota'
'Groessl, Michael'
'Knochenmuss, Richard'
'Rissanen, Kari'

_publ_section_title
;
 DOSY NMR, X-ray Structural and Ion-Mobility Mass Spectrometric Studies on
 Electron-Deficient and Electron-Rich M6L4 Coordination Cages.
;
_journal_issue 12
_journal_name_full 'Inorganic chemistry'
_journal_page_first 6055
_journal_page_last 6061
_journal_paper_doi 10.1021/acs.inorgchem.5b01082
_journal_volume 54
_journal_year 2015
_chemical_formula_moiety 'C282 H240 N12 O12 P12 Pt6, 4(C F3 O3 S)'
_chemical_formula_sum 'C286 H240 F12 N12 O24 P12 Pt6 S4'
_chemical_formula_weight 6127.31
_space_group_crystal_system triclinic
_space_group_IT_number 2
_space_group_name_Hall '-P 1'
_space_group_name_H-M_alt 'P -1'
_symmetry_space_group_name_Hall '-P 1'
_symmetry_space_group_name_H-M 'P -1'
_atom_sites_solution_hydrogens geom
_atom_sites_solution_primary iterative
_atom_sites_solution_secondary difmap
_audit_creation_method SHELXL-2014/7
_cell_angle_alpha 91.33(3)
_cell_angle_beta 106.35(3)
_cell_angle_gamma 118.99(3)
_cell_formula_units_Z 2
_cell_length_a 27.009(5)
_cell_length_b 27.449(6)
_cell_length_c 44.478(9)
_cell_measurement_temperature 293(2)
_cell_volume 27171(15)
_computing_cell_refinement 'HKL2000 (Otwinowski & Minor 1997)'
_computing_data_collection 'KEK ugui'
_computing_data_reduction 'HKL2000 (Otwinowski & Minor 1997)'
_computing_structure_refinement 'SHELXL-2014/7 (Sheldrick, 2008)'
_computing_structure_solution 'Superflip (Palatinus & Chapuis, 2007)'
_diffrn_ambient_temperature 293(2)
_diffrn_detector CMOS
_diffrn_detector_area_resol_mean 5.81
_diffrn_detector_type 'Dectris PILATUS 2M-F'
_diffrn_measured_fraction_theta_full 0.904
_diffrn_measured_fraction_theta_max 0.904
_diffrn_radiation_monochromator Si(111)
_diffrn_radiation_probe x-ray
_diffrn_radiation_wavelength 0.96000
_diffrn_reflns_av_R_equivalents 0.0546
_diffrn_reflns_av_unetI/netI 0.0711
_diffrn_reflns_laue_measured_fraction_full 0.904
_diffrn_reflns_laue_measured_fraction_max 0.904
_diffrn_reflns_limit_h_max 25
_diffrn_reflns_limit_h_min -25
_diffrn_reflns_limit_k_max 28
_diffrn_reflns_limit_k_min -26
_diffrn_reflns_limit_l_max 46
_diffrn_reflns_limit_l_min -46
_diffrn_reflns_number 103698
_diffrn_reflns_point_group_measured_fraction_full 0.904
_diffrn_reflns_point_group_measured_fraction_max 0.904
_diffrn_reflns_theta_full 29.999
_diffrn_reflns_theta_max 29.999
_diffrn_reflns_theta_min 1.167
_diffrn_source synchrotron
_diffrn_source_type 'KEK Photon Factory beamline BL1A'
_exptl_absorpt_coefficient_mu 2.341
_exptl_absorpt_correction_type semi-empirical
_exptl_crystal_colour yellow
_exptl_crystal_density_diffrn 0.749
_exptl_crystal_density_method 'not measured'
_exptl_crystal_description plate
_exptl_crystal_F_000 6104
_exptl_crystal_size_max 0.500
_exptl_crystal_size_mid 0.300
_exptl_crystal_size_min 0.050
_refine_diff_density_max 0.979
_refine_diff_density_min -0.938
_refine_diff_density_rms 0.068
_refine_ls_extinction_method none
_refine_ls_goodness_of_fit_ref 0.957
_refine_ls_hydrogen_treatment constr
_refine_ls_matrix_type full
_refine_ls_number_parameters 2617
_refine_ls_number_reflns 58156
_refine_ls_number_restraints 8292
_refine_ls_restrained_S_all 0.945
_refine_ls_R_factor_all 0.0813
_refine_ls_R_factor_gt 0.0649
_refine_ls_shift/su_max 0.002
_refine_ls_shift/su_mean 0.000
_refine_ls_structure_factor_coef Fsqd
_refine_ls_weighting_details 'w=1/[\s^2^(Fo^2^)+(0.1286P)^2^] where P=(Fo^2^+2Fc^2^)/3'
_refine_ls_weighting_scheme calc
_refine_ls_wR_factor_gt 0.1960
_refine_ls_wR_factor_ref 0.2107
_reflns_Friedel_coverage 0.000
_reflns_number_gt 36074
_reflns_number_total 58156
_reflns_threshold_expression 'I > 2\s(I)'
_cod_data_source_file ic5b01082_si_003.cif
_cod_data_source_block 2a
_cod_depositor_comments 'Adding full bibliography for 4343103--4343105.cif.'
_cod_original_cell_volume 27171(12)
_cod_database_code 4343103
_shelx_shelxl_version_number 2014/7
_shelx_space_group_comment
;
The symmetry employed for this shelxl refinement is uniquely defined
by the following loop, which should always be used as a source of
symmetry information in preference to the above space-group names.
They are only intended as comments.
;
_shelx_estimated_absorpt_t_min 0.387
_shelx_estimated_absorpt_t_max 0.892

loop_
_space_group_symop_operation_xyz
'x, y, z'
'-x, -y, -z'

loop_
_atom_site_label
_atom_site_type_symbol
_atom_site_fract_x
_atom_site_fract_y
_atom_site_fract_z
_atom_site_U_iso_or_equiv
_atom_site_adp_type
_atom_site_occupancy
_atom_site_site_symmetry_order
_atom_site_calc_flag
_atom_site_refinement_flags_posn
_atom_site_refinement_flags_adp
Pt1 Pt -0.14811(2) 0.30560(2) 0.09408(2) 0.14033(15) Uani 1 1 d . U
Pt2 Pt 0.17298(2) 0.08215(2) 0.45174(2) 0.13303(14) Uani 1 1 d . U
Pt3 Pt 0.35917(2) 0.77958(2) 0.45187(2) 0.13276(14) Uani 1 1 d . U
Pt4 Pt 0.36774(2) 0.04605(2) 0.09659(2) 0.13252(14) Uani 1 1 d . U
Pt5 Pt 0.55942(2) 0.75144(2) 0.08976(2) 0.15422(17) Uani 1 1 d . U
Pt6 Pt 0.87142(2) 0.58866(2) 0.44980(2) 0.13219(14) Uani 1 1 d . U
N1_1 N -0.0998(3) 0.3153(3) 0.14150(14) 0.138(2) Uani 1 1 d D U
C2_1 C -0.1064(3) 0.2704(3) 0.15442(16) 0.155(3) Uani 1 1 d D U
H2_1 H -0.1334 0.2345 0.1417 0.186 Uiso 1 1 calc R U
C3_1 C -0.0755(3) 0.2740(3) 0.18551(16) 0.176(4) Uani 1 1 d D U
H3_1 H -0.0814 0.2413 0.1936 0.211 Uiso 1 1 calc R U
C4_1 C -0.0357(4) 0.3268(3) 0.20453(15) 0.168(3) Uani 1 1 d D U
C5_1 C -0.0289(4) 0.3735(3) 0.19115(18) 0.183(4) Uani 1 1 d D U
H5_1 H -0.0030 0.4098 0.2035 0.220 Uiso 1 1 calc R U
C6_1 C -0.0603(4) 0.3662(3) 0.15968(17) 0.164(3) Uani 1 1 d D U
H6_1 H -0.0538 0.3982 0.1507 0.196 Uiso 1 1 calc R U
C7_1 C -0.0018(4) 0.3337(4) 0.23763(16) 0.186(4) Uani 1 1 d D U
C8_1 C 0.0281(4) 0.3420(4) 0.26426(15) 0.180(4) Uani 1 1 d D U
C25_1 C 0.0627(2) 0.3536(2) 0.29756(8) 0.165(3) Uani 1 1 d DG U
C26_1 C 0.0653(2) 0.31066(16) 0.31258(10) 0.161(3) Uani 1 1 d DG U
O31_1 O 0.0346(4) 0.2567(3) 0.29534(17) 0.212(3) Uani 1 1 d D U
C34_1 C 0.0095(12) 0.2118(6) 0.3097(5) 0.456(15) Uani 1 1 d D U
H34A_1 H -0.0103 0.1771 0.2945 0.684 Uiso 1 1 calc R U
H34B_1 H 0.0404 0.2124 0.3272 0.684 Uiso 1 1 calc R U
H34C_1 H -0.0191 0.2141 0.3174 0.684 Uiso 1 1 calc R U
N9_1 N 0.1451(3) 0.1343(3) 0.42803(15) 0.1339(19) Uani 1 1 d D U
C10_1 C 0.1680(4) 0.1875(3) 0.44083(18) 0.170(4) Uani 1 1 d D U
H10_1 H 0.1921 0.2002 0.4622 0.204 Uiso 1 1 calc R U
C11_1 C 0.1581(4) 0.2252(3) 0.42443(17) 0.173(4) Uani 1 1 d D U
H11_1 H 0.1770 0.2630 0.4342 0.208 Uiso 1 1 calc R U
C12_1 C 0.1202(4) 0.2070(3) 0.39346(17) 0.148(3) Uani 1 1 d D U
C13_1 C 0.0967(5) 0.1516(3) 0.38006(19) 0.177(4) Uani 1 1 d D U
H13_1 H 0.0710 0.1375 0.3590 0.213 Uiso 1 1 calc R U
C14_1 C 0.1109(4) 0.1167(3) 0.39748(18) 0.158(3) Uani 1 1 d D U
H14_1 H 0.0961 0.0798 0.3876 0.189 Uiso 1 1 calc R U
C15_1 C 0.1086(5) 0.2457(3) 0.37531(19) 0.167(4) Uani 1 1 d D U
C16_1 C 0.1029(4) 0.2791(3) 0.36091(19) 0.161(3) Uani 1 1 d D U
C27_1 C 0.1006(2) 0.32321(18) 0.34441(10) 0.142(3) Uani 1 1 d DG U
C28_1 C 0.1334(2) 0.3787(2) 0.36123(8) 0.143(3) Uani 1 1 d DG U
O32_1 O 0.1670(3) 0.3912(3) 0.39237(11) 0.170(2) Uani 1 1 d D U
C35_1 C 0.2267(4) 0.4074(6) 0.3993(3) 0.217(5) Uani 1 1 d D U
H35A_1 H 0.2458 0.4151 0.4220 0.326 Uiso 1 1 calc R U
H35B_1 H 0.2293 0.3774 0.3897 0.326 Uiso 1 1 calc R U
H35C_1 H 0.2465 0.4410 0.3909 0.326 Uiso 1 1 calc R U
N17_1 N 0.3027(3) 0.6955(3) 0.42717(15) 0.141(2) Uani 1 1 d D U
C18_1 C 0.2593(3) 0.6818(3) 0.40012(17) 0.163(3) Uani 1 1 d D U
H18_1 H 0.2528 0.7099 0.3921 0.196 Uiso 1 1 calc R U
C19_1 C 0.2233(3) 0.6271(3) 0.38331(17) 0.162(3) Uani 1 1 d D U
H19_1 H 0.1941 0.6190 0.3637 0.194 Uiso 1 1 calc R U
C20_1 C 0.2304(4) 0.5843(3) 0.39535(17) 0.150(3) Uani 1 1 d D U
C21_1 C 0.2767(4) 0.5992(3) 0.42349(18) 0.158(3) Uani 1 1 d D U
H21_1 H 0.2842 0.5719 0.4321 0.190 Uiso 1 1 calc R U
C22_1 C 0.3115(4) 0.6548(3) 0.43850(19) 0.160(3) Uani 1 1 d D U
H22_1 H 0.3428 0.6647 0.4575 0.193 Uiso 1 1 calc R U
C23_1 C 0.1940(4) 0.5264(3) 0.3778(2) 0.158(3) Uani 1 1 d D U
C24_1 C 0.1647(4) 0.4792(3) 0.36390(18) 0.154(3) Uani 1 1 d D U
C29_1 C 0.1308(2) 0.42170(16) 0.34621(10) 0.149(3) Uani 1 1 d DG U
C30_1 C 0.0955(2) 0.40914(18) 0.31438(11) 0.158(3) Uani 1 1 d DG U
O33_1 O 0.0903(4) 0.4506(3) 0.30020(17) 0.215(3) Uani 1 1 d D U
C36_1 C 0.1312(9) 0.4811(9) 0.2853(5) 0.381(12) Uani 1 1 d D U
H36A_1 H 0.1229 0.5089 0.2762 0.572 Uiso 1 1 calc R U
H36B_1 H 0.1711 0.4998 0.3005 0.572 Uiso 1 1 calc R U
H36C_1 H 0.1280 0.4558 0.2686 0.572 Uiso 1 1 calc R U
N1_2 N -0.0761(3) 0.3100(3) 0.08381(15) 0.141(2) Uani 1 1 d D U
C2_2 C -0.0290(4) 0.3579(4) 0.0838(2) 0.181(4) Uani 1 1 d D U
H2_2 H -0.0309 0.3907 0.0858 0.217 Uiso 1 1 calc R U
C3_2 C 0.0228(4) 0.3636(4) 0.0810(2) 0.209(5) Uani 1 1 d D U
H3_2 H 0.0559 0.3992 0.0832 0.251 Uiso 1 1 calc R U
C4_2 C 0.0242(4) 0.3149(4) 0.0748(3) 0.190(4) Uani 1 1 d D U
C5_2 C -0.0239(4) 0.2648(4) 0.0758(3) 0.190(4) Uani 1 1 d D U
H5_2 H -0.0241 0.2311 0.0727 0.228 Uiso 1 1 calc R U
C6_2 C -0.0715(4) 0.2643(4) 0.0814(2) 0.169(3) Uani 1 1 d D U
H6_2 H -0.1020 0.2302 0.0835 0.203 Uiso 1 1 calc R U
C7_2 C 0.0794(4) 0.3205(5) 0.0738(3) 0.228(6) Uani 1 1 d D U
C8_2 C 0.1242(4) 0.3249(5) 0.0729(3) 0.223(5) Uani 1 1 d D U
C25_2 C 0.1800(2) 0.3312(3) 0.07233(15) 0.186(4) Uani 1 1 d DG U
C26_2 C 0.2259(3) 0.3850(2) 0.07265(15) 0.213(5) Uani 1 1 d DG U
O31_2 O 0.2168(4) 0.4293(3) 0.0741(3) 0.260(4) Uani 1 1 d D U
C34_2 C 0.1815(12) 0.4353(10) 0.0472(5) 0.421(14) Uani 1 1 d D U
H34A_2 H 0.1793 0.4684 0.0520 0.631 Uiso 1 1 calc R U
H34B_2 H 0.1986 0.4394 0.0306 0.631 Uiso 1 1 calc R U
H34C_2 H 0.1418 0.4024 0.0403 0.631 Uiso 1 1 calc R U
N9_2 N 0.4972(4) 0.6663(3) 0.08390(16) 0.152(2) Uani 1 1 d D U
C10_2 C 0.5120(4) 0.6268(4) 0.08867(19) 0.181(4) Uani 1 1 d D U
H10_2 H 0.5523 0.6377 0.0937 0.218 Uiso 1 1 calc R U
C11_2 C 0.4713(4) 0.5710(4) 0.0866(2) 0.187(4) Uani 1 1 d D U
H11_2 H 0.4836 0.5448 0.0907 0.224 Uiso 1 1 calc R U
C12_2 C 0.4119(4) 0.5547(3) 0.0782(3) 0.185(4) Uani 1 1 d D U
C13_2 C 0.3958(4) 0.5956(4) 0.0745(3) 0.181(4) Uani 1 1 d D U
H13_2 H 0.3562 0.5862 0.0706 0.218 Uiso 1 1 calc R U
C14_2 C 0.4399(4) 0.6502(4) 0.0767(2) 0.161(3) Uani 1 1 d D U
H14_2 H 0.4290 0.6774 0.0730 0.193 Uiso 1 1 calc R U
C15_2 C 0.3664(4) 0.4962(3) 0.0754(3) 0.205(5) Uani 1 1 d D U
C16_2 C 0.3286(4) 0.4495(3) 0.0734(3) 0.209(5) Uani 1 1 d D U
C27_2 C 0.2812(3) 0.3932(2) 0.07313(15) 0.196(4) Uani 1 1 d DG U
C28_2 C 0.2905(2) 0.3477(3) 0.07329(14) 0.187(4) Uani 1 1 d DG U
O32_2 O 0.3441(3) 0.3551(4) 0.0732(2) 0.225(4) Uani 1 1 d D U
C35_2 C 0.3905(7) 0.3778(10) 0.1016(4) 0.356(11) Uani 1 1 d D U
H35A_2 H 0.4256 0.3810 0.0985 0.533 Uiso 1 1 calc R U
H35B_2 H 0.3989 0.4148 0.1096 0.533 Uiso 1 1 calc R U
H35C_2 H 0.3796 0.3537 0.1168 0.533 Uiso 1 1 calc R U
N17_2 N 0.3320(3) 0.0982(3) 0.08635(14) 0.135(2) Uani 1 1 d D U
C18_2 C 0.2751(4) 0.0806(3) 0.08215(19) 0.167(3) Uani 1 1 d D U
H18_2 H 0.2493 0.0424 0.0815 0.200 Uiso 1 1 calc R U
C19_2 C 0.2524(4) 0.1160(3) 0.0787(2) 0.194(5) Uani 1 1 d D U
H19_2 H 0.2126 0.1022 0.0769 0.233 Uiso 1 1 calc R U
C20_2 C 0.2888(4) 0.1719(3) 0.0778(2) 0.156(3) Uani 1 1 d D U
C21_2 C 0.3486(4) 0.1912(3) 0.0830(2) 0.168(3) Uani 1 1 d D U
H21_2 H 0.3751 0.2290 0.0833 0.202 Uiso 1 1 calc R U
C22_2 C 0.3682(4) 0.1530(3) 0.0879(2) 0.153(3) Uani 1 1 d D U
H22_2 H 0.4089 0.1665 0.0926 0.184 Uiso 1 1 calc R U
C23_2 C 0.2671(5) 0.2113(4) 0.0748(3) 0.190(4) Uani 1 1 d D U
C24_2 C 0.2566(4) 0.2481(4) 0.0729(3) 0.181(4) Uani 1 1 d D U
C29_2 C 0.2447(3) 0.2939(2) 0.07297(14) 0.176(4) Uani 1 1 d DG U
C30_2 C 0.1894(2) 0.2856(2) 0.07249(15) 0.209(5) Uani 1 1 d DG U
O33_2 O 0.1429(3) 0.2329(3) 0.0707(2) 0.230(4) Uani 1 1 d D U
C36_2 C 0.1319(10) 0.2158(9) 0.0977(4) 0.384(13) Uani 1 1 d D U
H36A_2 H 0.0979 0.1779 0.0924 0.576 Uiso 1 1 calc R U
H36B_2 H 0.1665 0.2166 0.1120 0.576 Uiso 1 1 calc R U
H36C_2 H 0.1236 0.2409 0.1079 0.576 Uiso 1 1 calc R U
N1_3 N 0.2338(3) 0.1074(3) 0.42687(14) 0.139(2) Uani 1 1 d D U
C2_3 C 0.2209(3) 0.0763(3) 0.39942(16) 0.154(3) Uani 1 1 d D U
H2_3 H 0.1842 0.0424 0.3917 0.185 Uiso 1 1 calc R U
C3_3 C 0.2589(3) 0.0918(3) 0.38188(17) 0.171(4) Uani 1 1 d D U
H3_3 H 0.2474 0.0697 0.3623 0.205 Uiso 1 1 calc R U
C4_3 C 0.3147(3) 0.1410(3) 0.39383(17) 0.151(3) Uani 1 1 d D U
C5_3 C 0.3275(4) 0.1738(3) 0.42196(18) 0.160(3) Uani 1 1 d D U
H5_3 H 0.3634 0.2083 0.4301 0.192 Uiso 1 1 calc R U
C6_3 C 0.2867(3) 0.1548(3) 0.43773(18) 0.160(3) Uani 1 1 d D U
H6_3 H 0.2968 0.1764 0.4572 0.192 Uiso 1 1 calc R U
C7_3 C 0.3549(4) 0.1591(4) 0.37573(19) 0.161(3) Uani 1 1 d D U
C8_3 C 0.3895(3) 0.1759(4) 0.36199(18) 0.162(3) Uani 1 1 d D U
C25_3 C 0.43226(19) 0.1984(2) 0.34524(10) 0.148(3) Uani 1 1 d DG U
C26_3 C 0.41754(18) 0.17300(19) 0.31417(10) 0.168(4) Uani 1 1 d DG U
O31_3 O 0.3624(3) 0.1253(3) 0.29962(16) 0.211(3) Uani 1 1 d D U
C34_3 C 0.3183(6) 0.1365(8) 0.2833(5) 0.347(11) Uani 1 1 d D U
H34A_3 H 0.2810 0.1014 0.2737 0.521 Uiso 1 1 calc R U
H34B_3 H 0.3134 0.1588 0.2979 0.521 Uiso 1 1 calc R U
H34C_3 H 0.3298 0.1571 0.2669 0.521 Uiso 1 1 calc R U
N9_3 N 0.3898(3) 0.0808(3) 0.14422(14) 0.145(2) Uani 1 1 d D U
C10_3 C 0.4406(4) 0.1281(3) 0.15932(16) 0.162(3) Uani 1 1 d D U
H10_3 H 0.4671 0.1462 0.1483 0.194 Uiso 1 1 calc R U
C11_3 C 0.4566(4) 0.1522(3) 0.19035(15) 0.167(4) Uani 1 1 d D U
H11_3 H 0.4924 0.1863 0.1999 0.201 Uiso 1 1 calc R U
C12_3 C 0.4182(4) 0.1248(4) 0.20709(16) 0.175(4) Uani 1 1 d D U
C13_3 C 0.3643(4) 0.0767(4) 0.19140(17) 0.181(4) Uani 1 1 d D U
H13_3 H 0.3360 0.0587 0.2015 0.217 Uiso 1 1 calc R U
C14_3 C 0.3530(4) 0.0555(4) 0.16015(17) 0.166(3) Uani 1 1 d D U
H14_3 H 0.3175 0.0216 0.1499 0.199 Uiso 1 1 calc R U
C15_3 C 0.4328(5) 0.1491(4) 0.23994(16) 0.182(4) Uani 1 1 d D U
C16_3 C 0.4452(4) 0.1693(4) 0.26630(15) 0.174(4) Uani 1 1 d D U
C27_3 C 0.4591(2) 0.1952(2) 0.29832(8) 0.162(3) Uani 1 1 d DG U
C28_3 C 0.5155(2) 0.2428(2) 0.31355(10) 0.164(3) Uani 1 1 d DG U
O32_3 O 0.5567(3) 0.2633(4) 0.29824(17) 0.218(3) Uani 1 1 d D U
C35_3 C 0.5604(9) 0.3045(8) 0.2805(5) 0.359(11) Uani 1 1 d D U
H35A_3 H 0.5916 0.3140 0.2714 0.538 Uiso 1 1 calc R U
H35B_3 H 0.5227 0.2905 0.2637 0.538 Uiso 1 1 calc R U
H35C_3 H 0.5695 0.3376 0.2939 0.538 Uiso 1 1 calc R U
N17_3 N 0.7953(3) 0.5095(3) 0.42601(14) 0.137(2) Uani 1 1 d D U
C18_3 C 0.7537(3) 0.4795(3) 0.43888(17) 0.165(3) Uani 1 1 d D U
H18_3 H 0.7608 0.4925 0.4600 0.199 Uiso 1 1 calc R U
C19_3 C 0.7011(3) 0.4309(3) 0.42297(17) 0.169(4) Uani 1 1 d D U
H19_3 H 0.6725 0.4126 0.4328 0.202 Uiso 1 1 calc R U
C20_3 C 0.6906(3) 0.4093(3) 0.39225(16) 0.149(3) Uani 1 1 d D U
C21_3 C 0.7335(4) 0.4404(4) 0.37881(19) 0.177(4) Uani 1 1 d D U
H21_3 H 0.7277 0.4280 0.3578 0.212 Uiso 1 1 calc R U
C22_3 C 0.7846(3) 0.4892(4) 0.39610(17) 0.161(3) Uani 1 1 d D U
H22_3 H 0.8133 0.5091 0.3865 0.193 Uiso 1 1 calc R U
C23_3 C 0.6349(3) 0.3594(3) 0.37379(19) 0.155(3) Uani 1 1 d D U
C24_3 C 0.5887(3) 0.3178(3) 0.3604(2) 0.156(3) Uani 1 1 d D U
C29_3 C 0.53017(17) 0.26821(18) 0.34462(10) 0.146(3) Uani 1 1 d DG U
C30_3 C 0.4886(2) 0.2460(2) 0.36046(7) 0.144(3) Uani 1 1 d DG U
O33_3 O 0.5031(3) 0.2683(3) 0.39118(10) 0.168(2) Uani 1 1 d D U
C36_3 C 0.4969(6) 0.3143(5) 0.3970(3) 0.212(5) Uani 1 1 d D U
H36A_3 H 0.5086 0.3260 0.4196 0.317 Uiso 1 1 calc R U
H36B_3 H 0.5221 0.3449 0.3884 0.317 Uiso 1 1 calc R U
H36C_3 H 0.4558 0.3039 0.3870 0.317 Uiso 1 1 calc R U
N1_4 N 0.4148(3) 0.7819(3) 0.42690(15) 0.145(2) Uani 1 1 d D U
C2_4 C 0.4610(4) 0.7750(3) 0.43992(18) 0.179(4) Uani 1 1 d D U
H2_4 H 0.4710 0.7730 0.4615 0.214 Uiso 1 1 calc R U
C3_4 C 0.4947(4) 0.7706(4) 0.42327(17) 0.179(4) Uani 1 1 d D U
H3_4 H 0.5247 0.7628 0.4330 0.214 Uiso 1 1 calc R U
C4_4 C 0.4841(4) 0.7778(4) 0.39217(17) 0.153(3) Uani 1 1 d D U
C5_4 C 0.4360(4) 0.7846(4) 0.37877(18) 0.172(4) Uani 1 1 d D U
H5_4 H 0.4248 0.7865 0.3573 0.206 Uiso 1 1 calc R U
C6_4 C 0.4044(4) 0.7884(4) 0.39696(18) 0.162(3) Uani 1 1 d D U
H6_4 H 0.3741 0.7961 0.3877 0.194 Uiso 1 1 calc R U
C7_4 C 0.5173(4) 0.7720(4) 0.3735(2) 0.167(3) Uani 1 1 d D U
C8_4 C 0.5438(4) 0.7645(4) 0.35900(18) 0.161(3) Uani 1 1 d D U
C25_4 C 0.5765(2) 0.7523(2) 0.34226(10) 0.155(3) Uani 1 1 d DG U
C26_4 C 0.6164(2) 0.7359(2) 0.35835(8) 0.157(3) Uani 1 1 d DG U
O31_4 O 0.6257(3) 0.7329(3) 0.38966(11) 0.167(2) Uani 1 1 d D U
C34_4 C 0.5871(6) 0.6818(5) 0.3962(3) 0.232(6) Uani 1 1 d D U
H34A_4 H 0.5974 0.6841 0.4189 0.348 Uiso 1 1 calc R U
H34B_4 H 0.5466 0.6736 0.3873 0.348 Uiso 1 1 calc R U
H34C_4 H 0.5907 0.6521 0.3870 0.348 Uiso 1 1 calc R U
N9_4 N 0.8230(3) 0.6243(3) 0.42506(15) 0.142(2) Uani 1 1 d D U
C10_4 C 0.8274(4) 0.6395(3) 0.39734(17) 0.174(4) Uani 1 1 d D U
H10_4 H 0.8541 0.6356 0.3896 0.209 Uiso 1 1 calc R U
C11_4 C 0.7944(4) 0.6608(4) 0.37968(18) 0.180(4) Uani 1 1 d D U
H11_4 H 0.7971 0.6690 0.3598 0.216 Uiso 1 1 calc R U
C12_4 C 0.7575(4) 0.6698(4) 0.39172(17) 0.154(3) Uani 1 1 d D U
C13_4 C 0.7529(4) 0.6533(5) 0.42024(19) 0.178(4) Uani 1 1 d D U
H13_4 H 0.7269 0.6571 0.4287 0.214 Uiso 1 1 calc R U
C14_4 C 0.7864(4) 0.6312(4) 0.43629(19) 0.167(4) Uani 1 1 d D U
H14_4 H 0.7830 0.6208 0.4557 0.201 Uiso 1 1 calc R U
C15_4 C 0.7210(5) 0.6910(5) 0.37376(19) 0.185(4) Uani 1 1 d D U
C16_4 C 0.6906(4) 0.7081(5) 0.35940(19) 0.172(4) Uani 1 1 d D U
C27_4 C 0.6482(2) 0.7240(2) 0.34258(10) 0.156(3) Uani 1 1 d DG U
C28_4 C 0.6400(2) 0.7286(2) 0.31072(10) 0.179(4) Uani 1 1 d DG U
O32_4 O 0.6736(4) 0.7204(4) 0.29539(17) 0.234(4) Uani 1 1 d D U
C35_4 C 0.6471(10) 0.6656(7) 0.2793(6) 0.404(13) Uani 1 1 d D U
H35A_4 H 0.6731 0.6631 0.2692 0.606 Uiso 1 1 calc R U
H35B_4 H 0.6402 0.6401 0.2941 0.606 Uiso 1 1 calc R U
H35C_4 H 0.6095 0.6553 0.2634 0.606 Uiso 1 1 calc R U
N17_4 N 0.5697(3) 0.7538(3) 0.13823(15) 0.158(3) Uani 1 1 d D U
C18_4 C 0.5360(4) 0.7641(4) 0.15055(17) 0.175(4) Uani 1 1 d D U
H18_4 H 0.5086 0.7722 0.1373 0.210 Uiso 1 1 calc R U
C19_4 C 0.5393(4) 0.7635(4) 0.18179(17) 0.190(4) Uani 1 1 d D U
H19_4 H 0.5142 0.7703 0.1896 0.228 Uiso 1 1 calc R U
C20_4 C 0.5808(5) 0.7525(5) 0.20143(16) 0.184(4) Uani 1 1 d D U
C21_4 C 0.6162(5) 0.7421(6) 0.18877(18) 0.204(5) Uani 1 1 d D U
H21_4 H 0.6445 0.7344 0.2015 0.245 Uiso 1 1 calc R U
C22_4 C 0.6094(4) 0.7433(5) 0.15712(18) 0.182(4) Uani 1 1 d D U
H22_4 H 0.6337 0.7364 0.1486 0.218 Uiso 1 1 calc R U
C23_4 C 0.5864(5) 0.7500(5) 0.23460(16) 0.209(5) Uani 1 1 d D U
C24_4 C 0.5921(5) 0.7489(5) 0.26153(14) 0.174(4) Uani 1 1 d D U
C29_4 C 0.6000(2) 0.7450(2) 0.29462(8) 0.170(4) Uani 1 1 d DG U
C30_4 C 0.5683(2) 0.7569(2) 0.31039(10) 0.166(3) Uani 1 1 d DG U
O33_4 O 0.5285(4) 0.7729(4) 0.29526(16) 0.220(3) Uani 1 1 d D U
C36_4 C 0.4761(6) 0.7332(7) 0.2726(4) 0.336(10) Uani 1 1 d D U
H36A_4 H 0.4525 0.7500 0.2639 0.503 Uiso 1 1 calc R U
H36B_4 H 0.4848 0.7195 0.2558 0.503 Uiso 1 1 calc R U
H36C_4 H 0.4541 0.7022 0.2820 0.503 Uiso 1 1 calc R U
C1_5 C -0.2989(3) 0.2440(3) 0.08159(16) 0.163(3) Uani 1 1 d D U
H1A_5 H -0.3013 0.2077 0.0824 0.195 Uiso 1 1 calc R U
H1B_5 H -0.3290 0.2433 0.0896 0.195 Uiso 1 1 calc R U
C2_5 C -0.3136(4) 0.2514(4) 0.04668(16) 0.165(3) Uani 1 1 d D U
H2A_5 H -0.3560 0.2254 0.0354 0.198 Uiso 1 1 calc R U
H2B_5 H -0.3060 0.2897 0.0460 0.198 Uiso 1 1 calc R U
C3_5 C -0.2775(3) 0.2409(4) 0.02949(19) 0.168(3) Uani 1 1 d D U
H3A_5 H -0.2952 0.2379 0.0068 0.201 Uiso 1 1 calc R U
H3B_5 H -0.2808 0.2048 0.0327 0.201 Uiso 1 1 calc R U
C4_5 C -0.2253(3) 0.3655(2) 0.10966(16) 0.169(3) Uani 1 1 d DG U
C5_5 C -0.1718(3) 0.4166(3) 0.1154(2) 0.212(5) Uani 1 1 d DG U
H5_5 H -0.1362 0.4169 0.1185 0.255 Uiso 1 1 calc R U
C6_5 C -0.1716(4) 0.4673(2) 0.1165(3) 0.256(7) Uani 1 1 d DG U
H6_5 H -0.1359 0.5015 0.1203 0.307 Uiso 1 1 calc R U
C7_5 C -0.2249(5) 0.4669(3) 0.1119(3) 0.273(8) Uani 1 1 d DG U
H7_5 H -0.2248 0.5009 0.1126 0.328 Uiso 1 1 calc R U
C8_5 C -0.2784(4) 0.4158(4) 0.1062(2) 0.230(6) Uani 1 1 d DG U
H8_5 H -0.3140 0.4155 0.1031 0.276 Uiso 1 1 calc R U
C9_5 C -0.2786(3) 0.3651(3) 0.1051(2) 0.205(5) Uani 1 1 d DG U
H9_5 H -0.3144 0.3309 0.1012 0.246 Uiso 1 1 calc R U
C10_5 C -0.2218(3) 0.2820(3) 0.14673(12) 0.172(3) Uani 1 1 d DG U
C11_5 C -0.2446(4) 0.2258(3) 0.15038(16) 0.196(4) Uani 1 1 d DG U
H11_5 H -0.2633 0.1971 0.1326 0.235 Uiso 1 1 calc R U
C12_5 C -0.2395(4) 0.2126(4) 0.1807(2) 0.263(6) Uani 1 1 d DG U
H12_5 H -0.2548 0.1750 0.1831 0.315 Uiso 1 1 calc R U
C13_5 C -0.2116(5) 0.2555(5) 0.20730(14) 0.260(7) Uani 1 1 d DG U
H13_5 H -0.2081 0.2467 0.2276 0.312 Uiso 1 1 calc R U
C14_5 C -0.1888(5) 0.3117(4) 0.20365(13) 0.275(8) Uani 1 1 d DG U
H14_5 H -0.1701 0.3405 0.2215 0.330 Uiso 1 1 calc R U
C15_5 C -0.1939(4) 0.3250(3) 0.17337(17) 0.220(5) Uani 1 1 d DG U
H15_5 H -0.1787 0.3626 0.1709 0.264 Uiso 1 1 calc R U
C16_5 C -0.1938(4) 0.3599(3) 0.0306(2) 0.246(3) Uani 1 1 d DG U
C17_5 C -0.1468(4) 0.4124(3) 0.04869(19) 0.246(3) Uani 1 1 d DG U
H17_5 H -0.1174 0.4143 0.0666 0.295 Uiso 1 1 calc R U
C18_5 C -0.1436(4) 0.4619(3) 0.0401(2) 0.246(3) Uani 1 1 d DG U
H18_5 H -0.1121 0.4970 0.0523 0.295 Uiso 1 1 calc R U
C19_5 C -0.1874(5) 0.4591(3) 0.0134(2) 0.246(3) Uani 1 1 d DG U
H19_5 H -0.1853 0.4922 0.0077 0.295 Uiso 1 1 calc R U
C20_5 C -0.2345(4) 0.4067(4) -0.0047(2) 0.246(3) Uani 1 1 d DG U
H20_5 H -0.2638 0.4048 -0.0226 0.295 Uiso 1 1 calc R U
C21_5 C -0.2377(4) 0.3571(3) 0.0039(2) 0.246(3) Uani 1 1 d DG U
H21_5 H -0.2692 0.3220 -0.0083 0.295 Uiso 1 1 calc R U
C22_5 C -0.1702(4) 0.2752(3) 0.01505(18) 0.245(3) Uani 1 1 d DG U
C23_5 C -0.1824(4) 0.2197(3) 0.0102(2) 0.245(3) Uani 1 1 d DG U
H23_5 H -0.2059 0.1933 0.0203 0.294 Uiso 1 1 calc R U
C24_5 C -0.1594(4) 0.2038(3) -0.0099(2) 0.245(3) Uani 1 1 d DG U
H24_5 H -0.1675 0.1667 -0.0132 0.294 Uiso 1 1 calc R U
C25_5 C -0.1242(4) 0.2433(4) -0.02510(19) 0.245(3) Uani 1 1 d DG U
H25_5 H -0.1088 0.2326 -0.0385 0.294 Uiso 1 1 calc R U
C26_5 C -0.1120(4) 0.2987(4) -0.0202(2) 0.245(3) Uani 1 1 d DG U
H26_5 H -0.0885 0.3252 -0.0304 0.294 Uiso 1 1 calc R U
C27_5 C -0.1350(4) 0.3147(3) -0.0002(2) 0.245(3) Uani 1 1 d DG U
H27_5 H -0.1268 0.3518 0.0031 0.294 Uiso 1 1 calc R U
P1_5 P -0.22509(11) 0.29940(12) 0.10769(6) 0.1517(8) Uani 1 1 d D U
P2_5 P -0.19816(11) 0.29519(12) 0.04208(6) 0.1533(8) Uani 1 1 d D U
C1_6 C 0.1444(3) -0.0434(3) 0.4755(2) 0.151(3) Uani 1 1 d D U
H1A_6 H 0.1197 -0.0622 0.4535 0.182 Uiso 1 1 calc R U
H1B_6 H 0.1615 -0.0657 0.4848 0.182 Uiso 1 1 calc R U
C2_6 C 0.1037(4) -0.0433(4) 0.4935(2) 0.164(3) Uani 1 1 d D U
H2A_6 H 0.0775 -0.0819 0.4954 0.196 Uiso 1 1 calc R U
H2B_6 H 0.1285 -0.0214 0.5150 0.196 Uiso 1 1 calc R U
C3_6 C 0.0652(3) -0.0187(2) 0.4775(2) 0.151(3) Uani 1 1 d D U
H3A_6 H 0.0360 -0.0262 0.4880 0.181 Uiso 1 1 calc R U
H3B_6 H 0.0432 -0.0386 0.4555 0.181 Uiso 1 1 calc R U
C4_6 C 0.2559(2) 0.0568(3) 0.51601(10) 0.147(3) Uani 1 1 d DG U
C5_6 C 0.2895(3) 0.1155(3) 0.52555(14) 0.170(3) Uani 1 1 d DG U
H5_6 H 0.2857 0.1384 0.5111 0.204 Uiso 1 1 calc R U
C6_6 C 0.3287(3) 0.1398(2) 0.55669(16) 0.194(4) Uani 1 1 d DG U
H6_6 H 0.3512 0.1791 0.5631 0.233 Uiso 1 1 calc R U
C7_6 C 0.3343(3) 0.1055(4) 0.57829(11) 0.195(4) Uani 1 1 d DG U
H7_6 H 0.3606 0.1218 0.5991 0.234 Uiso 1 1 calc R U
C8_6 C 0.3007(4) 0.0468(3) 0.56876(14) 0.195(4) Uani 1 1 d DG U
H8_6 H 0.3045 0.0239 0.5832 0.234 Uiso 1 1 calc R U
C9_6 C 0.2615(3) 0.0225(2) 0.53762(15) 0.180(4) Uani 1 1 d DG U
H9_6 H 0.2390 -0.0168 0.5312 0.216 Uiso 1 1 calc R U
C10_6 C 0.2474(3) 0.0111(3) 0.45524(14) 0.154(3) Uani 1 1 d DG U
C11_6 C 0.2181(3) -0.0357(3) 0.43068(17) 0.210(5) Uani 1 1 d DG U
H11_6 H 0.1767 -0.0595 0.4245 0.252 Uiso 1 1 calc R U
C12_6 C 0.2509(4) -0.0469(3) 0.41540(17) 0.207(5) Uani 1 1 d DG U
H12_6 H 0.2313 -0.0782 0.3990 0.248 Uiso 1 1 calc R U
C13_6 C 0.3128(4) -0.0114(4) 0.42468(18) 0.191(4) Uani 1 1 d DG U
H13_6 H 0.3347 -0.0189 0.4145 0.230 Uiso 1 1 calc R U
C14_6 C 0.3421(2) 0.0354(4) 0.44923(19) 0.212(5) Uani 1 1 d DG U
H14_6 H 0.3835 0.0592 0.4554 0.254 Uiso 1 1 calc R U
C15_6 C 0.3093(3) 0.0466(3) 0.46451(15) 0.172(4) Uani 1 1 d DG U
H15_6 H 0.3289 0.0779 0.4809 0.206 Uiso 1 1 calc R U
C16_6 C 0.1385(3) 0.0936(2) 0.51871(9) 0.149(3) Uani 1 1 d DG U
C17_6 C 0.1889(3) 0.1478(3) 0.52733(13) 0.157(3) Uani 1 1 d DG U
H17_6 H 0.2049 0.1653 0.5119 0.189 Uiso 1 1 calc R U
C18_6 C 0.2155(3) 0.1759(2) 0.55894(15) 0.183(4) Uani 1 1 d DG U
H18_6 H 0.2492 0.2122 0.5647 0.220 Uiso 1 1 calc R U
C19_6 C 0.1916(3) 0.1498(3) 0.58193(10) 0.190(4) Uani 1 1 d DG U
H19_6 H 0.2094 0.1686 0.6031 0.227 Uiso 1 1 calc R U
C20_6 C 0.1412(3) 0.0956(3) 0.57331(12) 0.193(4) Uani 1 1 d DG U
H20_6 H 0.1253 0.0781 0.5887 0.231 Uiso 1 1 calc R U
C21_6 C 0.1147(3) 0.0674(2) 0.54170(14) 0.158(3) Uani 1 1 d DG U
H21_6 H 0.0809 0.0311 0.5359 0.190 Uiso 1 1 calc R U
C22_6 C 0.0469(2) 0.0721(3) 0.45988(15) 0.148(3) Uani 1 1 d DG U
C23_6 C 0.0050(3) 0.0408(3) 0.43011(15) 0.168(3) Uani 1 1 d DG U
H23_6 H 0.0072 0.0124 0.4199 0.201 Uiso 1 1 calc R U
C24_6 C -0.0401(3) 0.0521(3) 0.41566(15) 0.190(4) Uani 1 1 d DG U
H24_6 H -0.0682 0.0313 0.3957 0.228 Uiso 1 1 calc R U
C25_6 C -0.0434(3) 0.0947(4) 0.4310(2) 0.207(5) Uani 1 1 d DG U
H25_6 H -0.0737 0.1022 0.4213 0.248 Uiso 1 1 calc R U
C26_6 C -0.0015(4) 0.1259(3) 0.4608(2) 0.221(5) Uani 1 1 d DG U
H26_6 H -0.0037 0.1543 0.4710 0.265 Uiso 1 1 calc R U
C27_6 C 0.0436(3) 0.1146(3) 0.47521(14) 0.186(4) Uani 1 1 d DG U
H27_6 H 0.0717 0.1355 0.4951 0.223 Uiso 1 1 calc R U
P1_6 P 0.20510(11) 0.02571(10) 0.47539(5) 0.1394(7) Uani 1 1 d D U
P2_6 P 0.10608(11) 0.05706(10) 0.47772(5) 0.1402(7) Uani 1 1 d D U
C1_7 C 0.2826(4) 0.8319(3) 0.4758(2) 0.155(3) Uani 1 1 d D U
H1A_7 H 0.2680 0.8350 0.4538 0.186 Uiso 1 1 calc R U
H1B_7 H 0.2517 0.8245 0.4850 0.186 Uiso 1 1 calc R U
C2_7 C 0.3386(3) 0.8890(3) 0.4937(2) 0.158(3) Uani 1 1 d D U
H2A_7 H 0.3267 0.9167 0.4959 0.189 Uiso 1 1 calc R U
H2B_7 H 0.3564 0.8849 0.5150 0.189 Uiso 1 1 calc R U
C3_7 C 0.3856(3) 0.9111(3) 0.4771(2) 0.149(3) Uani 1 1 d D U
H3A_7 H 0.4159 0.9500 0.4874 0.179 Uiso 1 1 calc R U
H3B_7 H 0.3664 0.9112 0.4552 0.179 Uiso 1 1 calc R U
C4_7 C 0.3136(3) 0.7618(3) 0.51683(10) 0.146(3) Uani 1 1 d DG U
C5_7 C 0.3485(3) 0.7372(3) 0.52649(14) 0.167(3) Uani 1 1 d DG U
H5_7 H 0.3628 0.7271 0.5122 0.200 Uiso 1 1 calc R U
C6_7 C 0.3621(3) 0.7278(3) 0.55753(16) 0.185(4) Uani 1 1 d DG U
H6_7 H 0.3854 0.7113 0.5640 0.222 Uiso 1 1 calc R U
C7_7 C 0.3408(4) 0.7429(3) 0.57891(11) 0.200(4) Uani 1 1 d DG U
H7_7 H 0.3498 0.7366 0.5997 0.240 Uiso 1 1 calc R U
C8_7 C 0.3059(4) 0.7675(3) 0.56925(13) 0.201(4) Uani 1 1 d DG U
H8_7 H 0.2916 0.7777 0.5836 0.241 Uiso 1 1 calc R U
C9_7 C 0.2923(3) 0.7770(3) 0.53821(15) 0.182(4) Uani 1 1 d DG U
H9_7 H 0.2690 0.7935 0.5317 0.218 Uiso 1 1 calc R U
C10_7 C 0.2192(2) 0.7111(2) 0.45641(14) 0.149(3) Uani 1 1 d DG U
C11_7 C 0.1767(3) 0.7164(3) 0.43282(17) 0.189(4) Uani 1 1 d DG U
H11_7 H 0.1861 0.7516 0.4273 0.227 Uiso 1 1 calc R U
C12_7 C 0.1202(3) 0.6691(4) 0.41746(17) 0.230(6) Uani 1 1 d DG U
H12_7 H 0.0917 0.6727 0.4017 0.276 Uiso 1 1 calc R U
C13_7 C 0.1062(2) 0.6166(3) 0.42570(17) 0.196(4) Uani 1 1 d DG U
H13_7 H 0.0684 0.5850 0.4154 0.235 Uiso 1 1 calc R U
C14_7 C 0.1487(3) 0.6113(2) 0.44930(18) 0.200(4) Uani 1 1 d DG U
H14_7 H 0.1393 0.5761 0.4548 0.240 Uiso 1 1 calc R U
C15_7 C 0.2052(3) 0.6585(3) 0.46465(14) 0.178(4) Uani 1 1 d DG U
H15_7 H 0.2337 0.6550 0.4804 0.213 Uiso 1 1 calc R U
C16_7 C 0.4650(2) 0.8773(2) 0.51838(9) 0.136(2) Uani 1 1 d DG U
C17_7 C 0.4784(3) 0.8355(2) 0.52656(12) 0.155(3) Uani 1 1 d DG U
H17_7 H 0.4654 0.8045 0.5111 0.186 Uiso 1 1 calc R U
C18_7 C 0.5114(3) 0.8400(3) 0.55784(14) 0.167(3) Uani 1 1 d DG U
H18_7 H 0.5204 0.8120 0.5633 0.201 Uiso 1 1 calc R U
C19_7 C 0.5309(3) 0.8863(3) 0.58092(10) 0.189(4) Uani 1 1 d DG U
H19_7 H 0.5530 0.8893 0.6018 0.227 Uiso 1 1 calc R U
C20_7 C 0.5175(3) 0.9281(3) 0.57273(11) 0.180(4) Uani 1 1 d DG U
H20_7 H 0.5305 0.9591 0.5882 0.216 Uiso 1 1 calc R U
C21_7 C 0.4845(3) 0.9236(2) 0.54146(13) 0.160(3) Uani 1 1 d DG U
H21_7 H 0.4755 0.9516 0.5360 0.192 Uiso 1 1 calc R U
C22_7 C 0.4790(3) 0.9107(2) 0.45929(15) 0.144(3) Uani 1 1 d DG U
C23_7 C 0.4610(3) 0.9212(3) 0.42887(15) 0.165(3) Uani 1 1 d DG U
H23_7 H 0.4208 0.9090 0.4185 0.198 Uiso 1 1 calc R U
C24_7 C 0.5032(4) 0.9498(3) 0.41401(14) 0.199(4) Uani 1 1 d DG U
H24_7 H 0.4911 0.9568 0.3937 0.239 Uiso 1 1 calc R U
C25_7 C 0.5633(4) 0.9680(3) 0.4296(2) 0.206(5) Uani 1 1 d DG U
H25_7 H 0.5915 0.9872 0.4196 0.247 Uiso 1 1 calc R U
C26_7 C 0.5813(2) 0.9576(3) 0.4600(2) 0.212(5) Uani 1 1 d DG U
H26_7 H 0.6216 0.9698 0.4704 0.255 Uiso 1 1 calc R U
C27_7 C 0.5392(3) 0.9289(3) 0.47485(14) 0.183(4) Uani 1 1 d DG U
H27_7 H 0.5512 0.9219 0.4952 0.219 Uiso 1 1 calc R U
P1_7 P 0.29307(11) 0.77192(10) 0.47606(5) 0.1405(7) Uani 1 1 d D U
P2_7 P 0.42279(11) 0.87071(10) 0.47730(5) 0.1382(7) Uani 1 1 d D U
C1_8 C 0.3057(4) -0.0657(2) 0.0369(2) 0.161(3) Uani 1 1 d D U
H1A_8 H 0.2728 -0.0820 0.0453 0.193 Uiso 1 1 calc R U
H1B_8 H 0.2891 -0.0795 0.0140 0.193 Uiso 1 1 calc R U
C2_8 C 0.3500(5) -0.0858(4) 0.05198(17) 0.173(3) Uani 1 1 d D U
H2A_8 H 0.3328 -0.1251 0.0423 0.208 Uiso 1 1 calc R U
H2B_8 H 0.3871 -0.0632 0.0476 0.208 Uiso 1 1 calc R U
C3_8 C 0.3638(4) -0.0808(3) 0.08816(17) 0.176(3) Uani 1 1 d D U
H3A_8 H 0.3852 -0.1005 0.0958 0.211 Uiso 1 1 calc R U
H3B_8 H 0.3261 -0.1000 0.0924 0.211 Uiso 1 1 calc R U
C4_8 C 0.4010(2) 0.0378(2) 0.02804(13) 0.140(2) Uani 1 1 d DG U
C5_8 C 0.4525(3) 0.0905(2) 0.04200(12) 0.161(3) Uani 1 1 d DG U
H5_8 H 0.4556 0.1120 0.0597 0.193 Uiso 1 1 calc R U
C6_8 C 0.4991(2) 0.1111(3) 0.02955(16) 0.178(4) Uani 1 1 d DG U
H6_8 H 0.5335 0.1464 0.0389 0.214 Uiso 1 1 calc R U
C7_8 C 0.4944(3) 0.0790(3) 0.00313(16) 0.188(4) Uani 1 1 d DG U
H7_8 H 0.5256 0.0928 -0.0052 0.225 Uiso 1 1 calc R U
C8_8 C 0.4430(3) 0.0263(3) -0.01083(13) 0.185(4) Uani 1 1 d DG U
H8_8 H 0.4398 0.0048 -0.0285 0.222 Uiso 1 1 calc R U
C9_8 C 0.3963(3) 0.0057(2) 0.00162(13) 0.175(4) Uani 1 1 d DG U
H9_8 H 0.3619 -0.0295 -0.0077 0.210 Uiso 1 1 calc R U
C10_8 C 0.2861(3) 0.0258(3) 0.02027(14) 0.162(3) Uani 1 1 d DG U
C11_8 C 0.2250(3) -0.0122(3) 0.0131(2) 0.222(5) Uani 1 1 d DG U
H11_8 H 0.2120 -0.0469 0.0197 0.267 Uiso 1 1 calc R U
C12_8 C 0.1833(3) 0.0016(4) -0.0040(2) 0.262(7) Uani 1 1 d DG U
H12_8 H 0.1425 -0.0239 -0.0088 0.314 Uiso 1 1 calc R U
C13_8 C 0.2028(4) 0.0534(5) -0.0139(2) 0.274(8) Uani 1 1 d DG U
H13_8 H 0.1749 0.0626 -0.0254 0.328 Uiso 1 1 calc R U
C14_8 C 0.2638(5) 0.0915(4) -0.0068(2) 0.225(5) Uani 1 1 d DG U
H14_8 H 0.2768 0.1262 -0.0134 0.271 Uiso 1 1 calc R U
C15_8 C 0.3055(3) 0.0777(3) 0.01034(18) 0.193(4) Uani 1 1 d DG U
H15_8 H 0.3464 0.1032 0.0151 0.231 Uiso 1 1 calc R U
C16_8 C 0.4828(2) 0.0217(3) 0.10787(14) 0.156(3) Uani 1 1 d DG U
C17_8 C 0.5196(3) 0.0804(3) 0.11398(17) 0.168(3) Uani 1 1 d DG U
H17_8 H 0.5053 0.1033 0.1188 0.201 Uiso 1 1 calc R U
C18_8 C 0.5776(3) 0.1048(3) 0.1129(2) 0.200(4) Uani 1 1 d DG U
H18_8 H 0.6022 0.1440 0.1170 0.240 Uiso 1 1 calc R U
C19_8 C 0.5989(2) 0.0705(4) 0.1058(2) 0.217(5) Uani 1 1 d DG U
H19_8 H 0.6377 0.0868 0.1051 0.260 Uiso 1 1 calc R U
C20_8 C 0.5621(4) 0.0118(4) 0.0997(2) 0.210(5) Uani 1 1 d DG U
H20_8 H 0.5764 -0.0112 0.0949 0.252 Uiso 1 1 calc R U
C21_8 C 0.5041(3) -0.0126(2) 0.10071(18) 0.190(4) Uani 1 1 d DG U
H21_8 H 0.4795 -0.0519 0.0966 0.228 Uiso 1 1 calc R U
C22_8 C 0.4159(4) -0.0187(3) 0.15170(12) 0.176(3) Uani 1 1 d DG U
C23_8 C 0.3650(3) -0.0559(4) 0.15880(18) 0.219(5) Uani 1 1 d DG U
H23_8 H 0.3283 -0.0773 0.1425 0.263 Uiso 1 1 calc R U
C24_8 C 0.3690(5) -0.0611(5) 0.1903(2) 0.293(8) Uani 1 1 d DG U
H24_8 H 0.3349 -0.0860 0.1950 0.352 Uiso 1 1 calc R U
C25_8 C 0.4238(6) -0.0292(5) 0.21465(14) 0.317(9) Uani 1 1 d DG U
H25_8 H 0.4265 -0.0326 0.2357 0.381 Uiso 1 1 calc R U
C26_8 C 0.4748(5) 0.0080(5) 0.20755(15) 0.318(10) Uani 1 1 d DG U
H26_8 H 0.5115 0.0294 0.2239 0.382 Uiso 1 1 calc R U
C27_8 C 0.4708(3) 0.0132(4) 0.17607(18) 0.236(6) Uani 1 1 d DG U
H27_8 H 0.5049 0.0381 0.1713 0.283 Uiso 1 1 calc R U
P1_8 P 0.34074(11) 0.01091(10) 0.04462(5) 0.1395(7) Uani 1 1 d D U
P2_8 P 0.40798(13) -0.00882(11) 0.11077(5) 0.1486(8) Uani 1 1 d D U
C1_9 C 0.6010(5) 0.8803(4) 0.06962(16) 0.184(4) Uani 1 1 d D U
H1A_9 H 0.5614 0.8729 0.0682 0.221 Uiso 1 1 calc R U
H1B_9 H 0.6287 0.9209 0.0761 0.221 Uiso 1 1 calc R U
C2_9 C 0.5992(5) 0.8606(4) 0.03654(18) 0.190(4) Uani 1 1 d D U
H2A_9 H 0.6003 0.8884 0.0233 0.228 Uiso 1 1 calc R U
H2B_9 H 0.6343 0.8574 0.0387 0.228 Uiso 1 1 calc R U
C3_9 C 0.5421(4) 0.8030(3) 0.0206(2) 0.184(4) Uani 1 1 d D U
H3A_9 H 0.5359 0.7967 -0.0021 0.220 Uiso 1 1 calc R U
H3B_9 H 0.5080 0.8041 0.0229 0.220 Uiso 1 1 calc R U
C4_9 C 0.6998(3) 0.8639(4) 0.1030(2) 0.277(3) Uani 1 1 d DG U
C5_9 C 0.7192(4) 0.8255(4) 0.1094(3) 0.277(3) Uani 1 1 d DG U
H5_9 H 0.6931 0.7895 0.1120 0.332 Uiso 1 1 calc R U
C6_9 C 0.7776(4) 0.8410(5) 0.1118(3) 0.277(3) Uani 1 1 d DG U
H6_9 H 0.7906 0.8153 0.1161 0.332 Uiso 1 1 calc R U
C7_9 C 0.8166(3) 0.8948(5) 0.1079(3) 0.277(3) Uani 1 1 d DG U
H7_9 H 0.8557 0.9052 0.1095 0.332 Uiso 1 1 calc R U
C8_9 C 0.7972(4) 0.9332(4) 0.1015(3) 0.277(3) Uani 1 1 d DG U
H8_9 H 0.8233 0.9693 0.0988 0.332 Uiso 1 1 calc R U
C9_9 C 0.7388(4) 0.9178(4) 0.0990(3) 0.277(3) Uani 1 1 d DG U
H9_9 H 0.7259 0.9435 0.0947 0.332 Uiso 1 1 calc R U
C10_9 C 0.6291(4) 0.8806(4) 0.13592(14) 0.278(3) Uani 1 1 d DG U
C11_9 C 0.5864(4) 0.8952(4) 0.13568(16) 0.278(3) Uani 1 1 d DG U
H11_9 H 0.5568 0.8887 0.1166 0.333 Uiso 1 1 calc R U
C12_9 C 0.5880(5) 0.9195(5) 0.1640(2) 0.278(3) Uani 1 1 d DG U
H12_9 H 0.5594 0.9293 0.1638 0.333 Uiso 1 1 calc R U
C13_9 C 0.6323(5) 0.9292(4) 0.19248(16) 0.278(3) Uani 1 1 d DG U
H13_9 H 0.6333 0.9455 0.2114 0.333 Uiso 1 1 calc R U
C14_9 C 0.6750(5) 0.9146(5) 0.19273(14) 0.278(3) Uani 1 1 d DG U
H14_9 H 0.7046 0.9211 0.2118 0.333 Uiso 1 1 calc R U
C15_9 C 0.6734(4) 0.8903(5) 0.16445(19) 0.278(3) Uani 1 1 d DG U
H15_9 H 0.7020 0.8806 0.1646 0.333 Uiso 1 1 calc R U
C16_9 C 0.5996(3) 0.7360(4) 0.0255(2) 0.251(3) Uani 1 1 d DG U
C17_9 C 0.6371(4) 0.7221(4) 0.04697(18) 0.251(3) Uani 1 1 d DG U
H17_9 H 0.6345 0.7183 0.0673 0.302 Uiso 1 1 calc R U
C18_9 C 0.6783(4) 0.7140(5) 0.0381(2) 0.251(3) Uani 1 1 d DG U
H18_9 H 0.7034 0.7047 0.0525 0.302 Uiso 1 1 calc R U
C19_9 C 0.6820(4) 0.7197(4) 0.0077(2) 0.251(3) Uani 1 1 d DG U
H19_9 H 0.7096 0.7143 0.0018 0.302 Uiso 1 1 calc R U
C20_9 C 0.6446(5) 0.7336(5) -0.01378(19) 0.251(3) Uani 1 1 d DG U
H20_9 H 0.6471 0.7375 -0.0341 0.302 Uiso 1 1 calc R U
C21_9 C 0.6033(4) 0.7418(4) -0.00490(19) 0.251(3) Uani 1 1 d DG U
H21_9 H 0.5782 0.7511 -0.0193 0.302 Uiso 1 1 calc R U
C22_9 C 0.4742(3) 0.6820(3) 0.01378(15) 0.171(3) Uani 1 1 d DG U
C23_9 C 0.4226(4) 0.6851(3) 0.0021(2) 0.206(5) Uani 1 1 d DG U
H23_9 H 0.4243 0.7195 0.0059 0.247 Uiso 1 1 calc R U
C24_9 C 0.3683(3) 0.6370(5) -0.0154(2) 0.262(7) Uani 1 1 d DG U
H24_9 H 0.3338 0.6391 -0.0232 0.315 Uiso 1 1 calc R U
C25_9 C 0.3657(3) 0.5856(3) -0.0211(2) 0.268(7) Uani 1 1 d DG U
H25_9 H 0.3294 0.5534 -0.0328 0.321 Uiso 1 1 calc R U
C26_9 C 0.4173(5) 0.5824(3) -0.0094(2) 0.257(7) Uani 1 1 d DG U
H26_9 H 0.4155 0.5481 -0.0132 0.309 Uiso 1 1 calc R U
C27_9 C 0.4715(4) 0.6306(3) 0.0080(2) 0.219(5) Uani 1 1 d DG U
H27_9 H 0.5061 0.6285 0.0159 0.263 Uiso 1 1 calc R U
P1_9 P 0.62404(15) 0.84522(14) 0.09965(6) 0.1857(11) Uani 1 1 d D U
P2_9 P 0.54458(14) 0.74417(13) 0.03687(6) 0.1632(9) Uani 1 1 d D U
C1_10 C 1.0231(3) 0.6847(3) 0.47403(19) 0.144(3) Uani 1 1 d D U
H1A_10 H 1.0216 0.6784 0.4522 0.173 Uiso 1 1 calc R U
H1B_10 H 1.0547 0.7235 0.4838 0.173 Uiso 1 1 calc R U
C2_10 C 1.0393(3) 0.6446(3) 0.4918(2) 0.158(3) Uani 1 1 d D U
H2A_10 H 1.0374 0.6486 0.5131 0.189 Uiso 1 1 calc R U
H2B_10 H 1.0805 0.6564 0.4940 0.189 Uiso 1 1 calc R U
C3_10 C 0.9990(3) 0.5818(3) 0.4758(2) 0.160(3) Uani 1 1 d D U
H3A_10 H 1.0172 0.5611 0.4864 0.192 Uiso 1 1 calc R U
H3B_10 H 0.9978 0.5784 0.4538 0.192 Uiso 1 1 calc R U
C4_10 C 0.9587(3) 0.6970(3) 0.51444(10) 0.147(3) Uani 1 1 d DG U
C5_10 C 0.9077(3) 0.6735(3) 0.52344(14) 0.169(3) Uani 1 1 d DG U
H5_10 H 0.8704 0.6480 0.5085 0.203 Uiso 1 1 calc R U
C6_10 C 0.9126(3) 0.6882(3) 0.55470(16) 0.209(5) Uani 1 1 d DG U
H6_10 H 0.8785 0.6724 0.5607 0.251 Uiso 1 1 calc R U
C7_10 C 0.9684(4) 0.7263(4) 0.57697(11) 0.197(4) Uani 1 1 d DG U
H7_10 H 0.9717 0.7361 0.5979 0.237 Uiso 1 1 calc R U
C8_10 C 1.0194(3) 0.7499(3) 0.56797(14) 0.217(5) Uani 1 1 d DG U
H8_10 H 1.0567 0.7754 0.5829 0.260 Uiso 1 1 calc R U
C9_10 C 1.0145(3) 0.7352(3) 0.53671(15) 0.191(4) Uani 1 1 d DG U
H9_10 H 1.0486 0.7510 0.5307 0.229 Uiso 1 1 calc R U
C10_10 C 0.9477(4) 0.7322(3) 0.45416(17) 0.218(2) Uani 1 1 d DG U
C11_10 C 0.9701(4) 0.7474(3) 0.42917(19) 0.218(2) Uani 1 1 d DG U
H11_10 H 0.9881 0.7295 0.4227 0.262 Uiso 1 1 calc R U
C12_10 C 0.9656(4) 0.7893(4) 0.41383(17) 0.218(2) Uani 1 1 d DG U
H12_10 H 0.9806 0.7995 0.3971 0.262 Uiso 1 1 calc R U
C13_10 C 0.9386(4) 0.8161(3) 0.42347(19) 0.218(2) Uani 1 1 d DG U
H13_10 H 0.9356 0.8441 0.4132 0.262 Uiso 1 1 calc R U
C14_10 C 0.9162(4) 0.8009(3) 0.4485(2) 0.218(2) Uani 1 1 d DG U
H14_10 H 0.8982 0.8188 0.4549 0.262 Uiso 1 1 calc R U
C15_10 C 0.9207(4) 0.7589(3) 0.46381(17) 0.218(2) Uani 1 1 d DG U
H15_10 H 0.9057 0.7488 0.4805 0.262 Uiso 1 1 calc R U
C16_10 C 0.9245(3) 0.5476(2) 0.51717(9) 0.134(2) Uani 1 1 d DG U
C17_10 C 0.8760(2) 0.5428(3) 0.52478(12) 0.161(3) Uani 1 1 d DG U
H17_10 H 0.8435 0.5405 0.5090 0.193 Uiso 1 1 calc R U
C18_10 C 0.8761(3) 0.5416(3) 0.55603(14) 0.174(4) Uani 1 1 d DG U
H18_10 H 0.8437 0.5384 0.5611 0.208 Uiso 1 1 calc R U
C19_10 C 0.9247(3) 0.5451(3) 0.57965(9) 0.172(4) Uani 1 1 d DG U
H19_10 H 0.9248 0.5443 0.6006 0.207 Uiso 1 1 calc R U
C20_10 C 0.9732(3) 0.5499(3) 0.57204(11) 0.174(4) Uani 1 1 d DG U
H20_10 H 1.0057 0.5523 0.5878 0.209 Uiso 1 1 calc R U
C21_10 C 0.9731(2) 0.5512(3) 0.54079(13) 0.155(3) Uani 1 1 d DG U
H21_10 H 1.0056 0.5544 0.5357 0.185 Uiso 1 1 calc R U
C22_10 C 0.8887(2) 0.4750(2) 0.45773(14) 0.143(3) Uani 1 1 d DG U
C23_10 C 0.8931(3) 0.4631(3) 0.42836(14) 0.178(4) Uani 1 1 d DG U
H23_10 H 0.9125 0.4925 0.4183 0.213 Uiso 1 1 calc R U
C24_10 C 0.8685(4) 0.4072(3) 0.41398(14) 0.201(4) Uani 1 1 d DG U
H24_10 H 0.8715 0.3992 0.3943 0.242 Uiso 1 1 calc R U
C25_10 C 0.8396(3) 0.3631(2) 0.4290(2) 0.203(5) Uani 1 1 d DG U
H25_10 H 0.8231 0.3257 0.4194 0.243 Uiso 1 1 calc R U
C26_10 C 0.8352(3) 0.3750(2) 0.4584(2) 0.204(5) Uani 1 1 d DG U
H26_10 H 0.8158 0.3456 0.4684 0.245 Uiso 1 1 calc R U
C27_10 C 0.8598(3) 0.4309(3) 0.47273(14) 0.178(4) Uani 1 1 d DG U
H27_10 H 0.8568 0.4389 0.4924 0.214 Uiso 1 1 calc R U
P1_10 P 0.95207(11) 0.67609(11) 0.47374(5) 0.1418(7) Uani 1 1 d D U
P2_10 P 0.92202(10) 0.54840(10) 0.47615(5) 0.1353(7) Uani 1 1 d D U
C1_11 C 0.5433(2) 0.30915(13) 0.09933(12) 0.246(5) Uani 1 1 d G U
F1_11 F 0.5919(3) 0.33672(18) 0.12546(14) 0.310(5) Uani 1 1 d G U
F2_11 F 0.4975(3) 0.3081(2) 0.10571(17) 0.317(5) Uani 1 1 d G U
F3_11 F 0.5537(3) 0.33924(16) 0.07646(17) 0.307(4) Uani 1 1 d G U
O1_11 O 0.47785(19) 0.21653(19) 0.05702(9) 0.212(3) Uani 1 1 d G U
O2_11 O 0.58328(18) 0.24926(19) 0.08303(14) 0.243(4) Uani 1 1 d G U
O3_11 O 0.5143(2) 0.21019(18) 0.11269(10) 0.218(3) Uani 1 1 d G U
S1_11 S 0.52733(14) 0.23792(11) 0.08677(7) 0.1878(11) Uani 1 1 d G U
C1_12 C 0.7936(3) 0.1384(3) 0.43146(9) 0.313(7) Uani 1 1 d G U
F1_12 F 0.8345(4) 0.1730(4) 0.41894(13) 0.369(6) Uani 1 1 d G U
F2_12 F 0.7448(3) 0.1422(4) 0.41980(13) 0.392(7) Uani 1 1 d G U
F3_12 F 0.7790(4) 0.0856(3) 0.42137(14) 0.380(7) Uani 1 1 d G U
O1_12 O 0.7759(3) 0.1117(2) 0.48438(14) 0.267(4) Uani 1 1 d G U
O2_12 O 0.8765(2) 0.1522(3) 0.48194(14) 0.290(5) Uani 1 1 d G U
O3_12 O 0.8336(3) 0.21187(19) 0.48213(14) 0.272(5) Uani 1 1 d G U
S1_12 S 0.82288(17) 0.15589(17) 0.47490(9) 0.2252(15) Uani 1 1 d G U
C1_13 C 0.3560(2) 0.7610(3) 0.07928(16) 0.330(8) Uani 1 1 d G U
F1_13 F 0.3120(2) 0.7709(4) 0.0652(2) 0.429(8) Uani 1 1 d G U
F2_13 F 0.3727(4) 0.7772(5) 0.11065(17) 0.468(9) Uani 1 1 d G U
F3_13 F 0.3333(3) 0.7052(3) 0.0731(3) 0.410(7) Uani 1 1 d G U
O1_13 O 0.4592(2) 0.7782(3) 0.07976(16) 0.255(4) Uani 1 1 d G U
O2_13 O 0.3901(3) 0.7762(3) 0.03058(8) 0.321(6) Uani 1 1 d G U
O3_13 O 0.4402(3) 0.85635(15) 0.07421(18) 0.314(6) Uani 1 1 d G U
S1_13 S 0.41888(15) 0.79763(15) 0.06462(8) 0.1916(11) Uani 1 1 d G U
C1_14 C -0.2498(4) 0.0573(2) 0.0881(2) 0.432(10) Uani 1 1 d G U
F1_14 F -0.2902(6) 0.01166(17) 0.0653(3) 0.503(10) Uani 1 1 d G U
F2_14 F -0.2663(7) 0.0497(5) 0.1139(3) 0.573(12) Uani 1 1 d G U
F3_14 F -0.1973(5) 0.0597(5) 0.0952(3) 0.455(9) Uani 1 1 d G U
O1_14 O -0.1948(4) 0.1668(2) 0.10095(19) 0.383(8) Uani 1 1 d G U
O2_14 O -0.2290(5) 0.1196(4) 0.04628(17) 0.508(12) Uani 1 1 d G U
O3_14 O -0.3016(3) 0.1145(4) 0.0699(3) 0.503(12) Uani 1 1 d G U
S1_14 S -0.24355(19) 0.12188(16) 0.07502(10) 0.2243(15) Uani 1 1 d G U

loop_
_atom_site_aniso_label
_atom_site_aniso_U_11
_atom_site_aniso_U_22
_atom_site_aniso_U_33
_atom_site_aniso_U_23
_atom_site_aniso_U_13
_atom_site_aniso_U_12
Pt1 0.1309(3) 0.1670(4) 0.1105(3) 0.0131(2) 0.0225(2) 0.0771(3)
Pt2 0.1420(3) 0.1330(3) 0.1192(3) 0.0283(2) 0.0601(2) 0.0579(2)
Pt3 0.1492(3) 0.1304(3) 0.1167(3) 0.0082(2) 0.0276(2) 0.0796(2)
Pt4 0.1614(3) 0.1442(3) 0.1016(2) 0.0164(2) 0.0477(2) 0.0836(3)
Pt5 0.1905(4) 0.1798(4) 0.1084(3) 0.0527(3) 0.0517(3) 0.1046(3)
Pt6 0.1283(3) 0.1716(4) 0.1111(2) 0.0341(2) 0.0392(2) 0.0875(3)
N1_1 0.123(4) 0.140(5) 0.121(4) 0.007(3) 0.011(3) 0.063(4)
C2_1 0.145(7) 0.160(7) 0.123(5) 0.002(4) 0.006(5) 0.072(5)
C3_1 0.193(8) 0.146(6) 0.119(5) 0.011(4) -0.001(5) 0.064(6)
C4_1 0.173(8) 0.162(7) 0.116(5) 0.008(4) 0.006(5) 0.070(6)
C5_1 0.188(9) 0.157(7) 0.131(6) 0.004(5) -0.002(6) 0.064(6)
C6_1 0.165(7) 0.155(6) 0.121(5) 0.011(4) 0.002(5) 0.070(5)
C7_1 0.199(9) 0.179(9) 0.122(5) 0.007(5) -0.001(5) 0.083(7)
C8_1 0.197(9) 0.160(8) 0.116(5) 0.007(5) 0.008(5) 0.066(7)
C25_1 0.176(8) 0.148(6) 0.114(5) 0.008(4) 0.008(5) 0.064(5)
C26_1 0.176(7) 0.151(6) 0.113(5) 0.012(4) 0.019(5) 0.068(5)
O31_1 0.226(7) 0.151(5) 0.169(6) -0.002(4) 0.011(5) 0.061(5)
C34_1 0.50(2) 0.336(14) 0.44(2) 0.136(13) 0.153(15) 0.146(12)
N9_1 0.142(5) 0.140(5) 0.117(4) 0.033(3) 0.061(4) 0.060(4)
C10_1 0.238(10) 0.148(6) 0.117(6) 0.026(5) 0.057(6) 0.094(7)
C11_1 0.240(10) 0.149(7) 0.116(5) 0.026(5) 0.049(6) 0.095(7)
C12_1 0.179(8) 0.155(6) 0.121(5) 0.038(4) 0.064(5) 0.086(6)
C13_1 0.220(10) 0.161(7) 0.130(6) 0.033(5) 0.040(6) 0.092(7)
C14_1 0.175(8) 0.149(6) 0.136(5) 0.034(5) 0.049(5) 0.075(6)
C15_1 0.228(10) 0.151(7) 0.111(6) 0.019(5) 0.044(6) 0.096(7)
C16_1 0.187(8) 0.162(7) 0.117(6) 0.022(5) 0.037(6) 0.086(6)
C27_1 0.163(7) 0.150(5) 0.102(4) 0.018(4) 0.038(4) 0.076(5)
C28_1 0.161(6) 0.148(5) 0.104(4) 0.011(4) 0.035(4) 0.073(5)
O32_1 0.205(6) 0.178(5) 0.094(3) 0.013(3) 0.025(4) 0.088(5)
C35_1 0.193(8) 0.256(12) 0.168(9) 0.036(8) 0.032(6) 0.105(8)
N17_1 0.152(5) 0.131(4) 0.125(4) -0.004(3) 0.017(4) 0.078(4)
C18_1 0.176(7) 0.153(6) 0.136(6) -0.001(5) 0.000(5) 0.095(6)
C19_1 0.177(8) 0.152(6) 0.125(6) 0.003(4) 0.004(5) 0.088(6)
C20_1 0.166(7) 0.136(5) 0.126(5) 0.009(4) 0.032(5) 0.071(5)
C21_1 0.193(8) 0.137(6) 0.128(5) 0.004(4) 0.016(5) 0.093(6)
C22_1 0.178(8) 0.138(6) 0.144(6) 0.003(5) 0.015(5) 0.087(6)
C23_1 0.183(8) 0.142(6) 0.127(6) 0.003(4) 0.026(5) 0.081(5)
C24_1 0.177(8) 0.140(5) 0.115(5) 0.006(4) 0.022(5) 0.075(5)
C29_1 0.172(7) 0.135(5) 0.101(4) 0.006(4) 0.022(4) 0.063(5)
C30_1 0.175(7) 0.152(6) 0.112(5) 0.010(4) 0.026(4) 0.071(5)
O33_1 0.261(8) 0.165(6) 0.154(5) 0.036(4) 0.012(5) 0.093(6)
C36_1 0.382(17) 0.376(18) 0.349(17) 0.169(14) 0.141(13) 0.153(12)
N1_2 0.125(4) 0.162(6) 0.123(4) 0.009(4) 0.027(4) 0.073(4)
C2_2 0.149(7) 0.180(8) 0.235(11) 0.046(7) 0.069(7) 0.098(6)
C3_2 0.162(8) 0.174(8) 0.317(16) 0.047(8) 0.094(8) 0.098(7)
C4_2 0.172(8) 0.184(8) 0.237(12) 0.035(8) 0.068(7) 0.107(7)
C5_2 0.178(8) 0.173(8) 0.221(11) 0.020(7) 0.062(8) 0.095(6)
C6_2 0.161(7) 0.168(7) 0.178(9) 0.014(6) 0.044(6) 0.092(6)
C7_2 0.191(9) 0.241(12) 0.283(16) 0.028(11) 0.090(9) 0.129(9)
C8_2 0.179(8) 0.231(12) 0.287(16) 0.051(10) 0.093(9) 0.117(8)
C25_2 0.172(7) 0.190(7) 0.232(11) 0.046(7) 0.078(7) 0.113(6)
C26_2 0.189(8) 0.193(8) 0.303(15) 0.068(8) 0.106(8) 0.118(6)
O31_2 0.242(9) 0.222(8) 0.384(14) 0.076(8) 0.123(9) 0.157(7)
C34_2 0.43(2) 0.44(2) 0.464(18) 0.116(13) 0.096(12) 0.296(16)
N9_2 0.180(6) 0.179(6) 0.125(5) 0.043(4) 0.048(4) 0.114(5)
C10_2 0.203(8) 0.170(7) 0.203(10) 0.060(7) 0.068(7) 0.118(6)
C11_2 0.194(8) 0.166(7) 0.238(12) 0.062(7) 0.084(8) 0.113(6)
C12_2 0.201(8) 0.164(7) 0.227(11) 0.060(7) 0.091(7) 0.109(6)
C13_2 0.198(8) 0.174(7) 0.201(10) 0.053(7) 0.076(7) 0.110(6)
C14_2 0.194(7) 0.163(7) 0.154(7) 0.051(6) 0.055(6) 0.113(6)
C15_2 0.224(10) 0.179(7) 0.246(13) 0.066(7) 0.111(9) 0.110(7)
C16_2 0.209(9) 0.173(7) 0.286(15) 0.069(8) 0.116(9) 0.108(6)
C27_2 0.189(8) 0.172(7) 0.264(13) 0.063(7) 0.102(8) 0.105(6)
C28_2 0.196(8) 0.175(7) 0.239(11) 0.059(7) 0.100(7) 0.116(6)
O32_2 0.183(6) 0.210(7) 0.316(11) 0.047(7) 0.113(7) 0.111(6)
C35_2 0.302(13) 0.378(19) 0.390(15) 0.027(12) 0.062(10) 0.207(13)
N17_2 0.153(5) 0.146(5) 0.112(4) 0.012(4) 0.056(4) 0.075(4)
C18_2 0.163(7) 0.146(7) 0.203(9) 0.017(6) 0.072(6) 0.083(6)
C19_2 0.158(7) 0.158(7) 0.297(14) 0.052(7) 0.106(8) 0.087(6)
C20_2 0.157(6) 0.156(6) 0.172(8) 0.026(6) 0.066(6) 0.086(5)
C21_2 0.162(7) 0.166(7) 0.199(9) 0.040(6) 0.075(6) 0.092(6)
C22_2 0.168(7) 0.152(6) 0.166(8) 0.032(5) 0.076(6) 0.091(5)
C23_2 0.190(9) 0.172(8) 0.233(12) 0.037(7) 0.076(8) 0.109(7)
C24_2 0.158(8) 0.170(8) 0.246(12) 0.053(7) 0.094(8) 0.092(7)
C29_2 0.171(7) 0.177(7) 0.222(11) 0.053(6) 0.087(7) 0.109(6)
C30_2 0.191(8) 0.189(8) 0.295(14) 0.058(8) 0.114(9) 0.113(6)
O33_2 0.194(7) 0.195(7) 0.336(11) 0.054(7) 0.124(7) 0.108(5)
C36_2 0.364(18) 0.390(19) 0.379(15) 0.134(12) 0.185(12) 0.144(13)
N1_3 0.145(5) 0.138(5) 0.115(4) 0.014(3) 0.058(4) 0.051(4)
C2_3 0.143(6) 0.162(7) 0.124(5) 0.011(5) 0.056(5) 0.048(5)
C3_3 0.172(7) 0.183(8) 0.125(6) 0.007(5) 0.062(5) 0.062(6)
C4_3 0.150(6) 0.165(7) 0.125(5) 0.021(5) 0.063(5) 0.061(5)
C5_3 0.165(7) 0.159(7) 0.131(6) 0.013(5) 0.074(5) 0.052(5)
C6_3 0.163(6) 0.151(6) 0.127(6) 0.010(5) 0.074(5) 0.039(5)
C7_3 0.174(7) 0.172(8) 0.123(6) 0.012(5) 0.070(5) 0.068(6)
C8_3 0.172(7) 0.193(8) 0.103(5) 0.015(5) 0.059(5) 0.073(6)
C25_3 0.146(5) 0.185(7) 0.099(4) 0.016(4) 0.052(4) 0.069(5)
C26_3 0.168(6) 0.206(8) 0.102(4) 0.010(5) 0.059(4) 0.069(6)
O31_3 0.182(6) 0.242(7) 0.138(5) -0.017(5) 0.061(4) 0.054(5)
C34_3 0.272(13) 0.388(18) 0.327(16) 0.034(13) 0.056(10) 0.154(12)
N9_3 0.163(6) 0.164(6) 0.105(4) 0.012(4) 0.054(4) 0.078(4)
C10_3 0.177(7) 0.176(7) 0.112(5) 0.001(5) 0.065(5) 0.068(6)
C11_3 0.182(7) 0.180(8) 0.119(5) 0.005(5) 0.070(5) 0.068(6)
C12_3 0.196(8) 0.194(8) 0.112(5) 0.008(5) 0.064(5) 0.078(6)
C13_3 0.186(8) 0.203(9) 0.118(5) 0.005(5) 0.066(5) 0.066(6)
C14_3 0.176(7) 0.183(8) 0.117(5) 0.002(5) 0.058(5) 0.073(6)
C15_3 0.202(9) 0.201(9) 0.117(5) 0.014(5) 0.077(5) 0.073(7)
C16_3 0.192(8) 0.186(8) 0.111(4) 0.018(5) 0.069(5) 0.063(7)
C27_3 0.173(6) 0.187(7) 0.102(4) 0.023(4) 0.065(4) 0.064(5)
C28_3 0.157(6) 0.200(7) 0.107(5) 0.017(4) 0.051(4) 0.067(5)
O32_3 0.216(6) 0.247(8) 0.155(5) 0.025(5) 0.105(5) 0.071(6)
C35_3 0.373(17) 0.351(15) 0.322(15) 0.127(12) 0.175(13) 0.129(12)
N17_3 0.127(4) 0.183(5) 0.108(4) 0.034(4) 0.040(3) 0.084(4)
C18_3 0.136(6) 0.212(8) 0.117(5) 0.022(5) 0.045(5) 0.066(5)
C19_3 0.136(6) 0.205(8) 0.125(5) 0.018(5) 0.048(5) 0.056(6)
C20_3 0.137(6) 0.179(7) 0.117(5) 0.025(4) 0.040(4) 0.074(5)
C21_3 0.155(6) 0.213(9) 0.130(6) 0.021(5) 0.045(5) 0.073(6)
C22_3 0.131(6) 0.209(8) 0.119(5) 0.028(5) 0.052(4) 0.064(6)
C23_3 0.150(6) 0.185(7) 0.113(6) 0.024(5) 0.034(5) 0.079(5)
C24_3 0.135(5) 0.194(7) 0.126(6) 0.025(5) 0.044(5) 0.075(5)
C29_3 0.139(5) 0.188(7) 0.102(4) 0.023(4) 0.041(4) 0.076(5)
C30_3 0.147(5) 0.187(7) 0.091(4) 0.023(4) 0.045(4) 0.077(5)
O33_3 0.186(5) 0.209(6) 0.086(3) 0.012(3) 0.041(3) 0.087(5)
C36_3 0.251(11) 0.231(10) 0.174(9) 0.019(7) 0.077(8) 0.136(9)
N1_4 0.182(6) 0.141(5) 0.111(4) 0.008(4) 0.030(4) 0.093(5)
C2_4 0.226(9) 0.240(11) 0.119(6) 0.021(6) 0.042(6) 0.164(9)
C3_4 0.200(9) 0.248(11) 0.124(5) 0.020(6) 0.033(5) 0.153(9)
C4_4 0.184(8) 0.158(7) 0.121(5) 0.011(5) 0.037(5) 0.099(6)
C5_4 0.206(9) 0.212(10) 0.115(6) 0.019(6) 0.033(5) 0.132(8)
C6_4 0.198(8) 0.189(9) 0.126(5) 0.026(5) 0.038(5) 0.127(7)
C7_4 0.191(8) 0.190(9) 0.128(6) 0.014(6) 0.044(5) 0.109(7)
C8_4 0.189(8) 0.207(9) 0.107(5) 0.027(6) 0.032(5) 0.126(7)
C25_4 0.181(7) 0.207(9) 0.104(4) 0.036(5) 0.040(4) 0.122(7)
C26_4 0.192(8) 0.221(9) 0.091(4) 0.035(5) 0.035(4) 0.137(7)
O31_4 0.202(6) 0.235(7) 0.093(3) 0.036(4) 0.035(3) 0.139(5)
C34_4 0.263(11) 0.248(10) 0.168(9) 0.066(8) 0.063(8) 0.122(8)
N9_4 0.144(5) 0.191(6) 0.118(4) 0.048(4) 0.047(4) 0.104(5)
C10_4 0.212(9) 0.251(11) 0.133(6) 0.068(7) 0.066(6) 0.165(9)
C11_4 0.226(10) 0.249(11) 0.128(6) 0.065(7) 0.069(6) 0.160(9)
C12_4 0.167(7) 0.201(8) 0.112(5) 0.026(5) 0.033(5) 0.116(7)
C13_4 0.210(9) 0.259(11) 0.130(6) 0.064(7) 0.064(6) 0.163(9)
C14_4 0.172(8) 0.257(11) 0.131(6) 0.070(6) 0.061(6) 0.145(8)
C15_4 0.232(10) 0.268(12) 0.111(6) 0.029(6) 0.038(6) 0.179(10)
C16_4 0.197(9) 0.257(11) 0.119(6) 0.062(7) 0.058(6) 0.155(9)
C27_4 0.182(7) 0.226(9) 0.105(4) 0.044(5) 0.043(4) 0.140(7)
C28_4 0.227(9) 0.268(11) 0.112(5) 0.053(6) 0.057(5) 0.178(9)
O32_4 0.322(10) 0.365(12) 0.148(5) 0.085(7) 0.111(6) 0.255(10)
C35_4 0.46(2) 0.431(16) 0.39(2) -0.003(11) 0.183(15) 0.261(13)
N17_4 0.188(7) 0.195(7) 0.112(4) 0.058(4) 0.049(4) 0.113(6)
C18_4 0.205(9) 0.243(11) 0.110(5) 0.060(6) 0.050(5) 0.139(9)
C19_4 0.229(10) 0.282(13) 0.117(5) 0.070(7) 0.059(6) 0.171(10)
C20_4 0.224(10) 0.265(12) 0.114(5) 0.073(6) 0.059(5) 0.159(9)
C21_4 0.236(11) 0.325(15) 0.127(6) 0.081(7) 0.065(6) 0.194(11)
C22_4 0.218(9) 0.268(12) 0.119(5) 0.071(6) 0.059(6) 0.165(9)
C23_4 0.292(13) 0.310(15) 0.114(5) 0.080(7) 0.075(6) 0.215(13)
C24_4 0.207(9) 0.265(12) 0.112(4) 0.065(6) 0.056(5) 0.163(9)
C29_4 0.213(9) 0.257(11) 0.099(4) 0.056(5) 0.049(5) 0.165(9)
C30_4 0.208(8) 0.230(10) 0.107(5) 0.048(5) 0.045(5) 0.150(8)
O33_4 0.271(9) 0.332(10) 0.136(5) 0.077(6) 0.056(5) 0.218(8)
C36_4 0.300(13) 0.398(16) 0.298(14) 0.040(12) 0.025(10) 0.212(11)
C1_5 0.156(6) 0.168(7) 0.133(5) 0.014(5) 0.022(5) 0.075(6)
C2_5 0.147(7) 0.186(9) 0.139(6) 0.017(6) 0.025(5) 0.081(6)
C3_5 0.148(6) 0.201(8) 0.126(6) 0.018(5) 0.025(5) 0.080(6)
C4_5 0.175(7) 0.180(7) 0.149(7) 0.011(5) 0.037(6) 0.099(6)
C5_5 0.176(8) 0.177(7) 0.260(14) -0.011(8) 0.058(8) 0.083(6)
C6_5 0.255(12) 0.190(9) 0.333(19) 0.020(9) 0.112(12) 0.117(9)
C7_5 0.237(12) 0.203(10) 0.38(2) 0.011(11) 0.094(13) 0.117(9)
C8_5 0.232(11) 0.209(10) 0.271(15) 0.027(10) 0.067(10) 0.139(8)
C9_5 0.180(8) 0.199(9) 0.242(13) 0.010(8) 0.044(7) 0.118(7)
C10_5 0.160(8) 0.219(8) 0.132(5) 0.020(5) 0.039(5) 0.100(7)
C11_5 0.185(9) 0.237(9) 0.152(7) 0.039(6) 0.051(7) 0.101(8)
C12_5 0.298(16) 0.332(14) 0.169(8) 0.072(8) 0.071(10) 0.172(13)
C13_5 0.297(17) 0.336(15) 0.169(9) 0.061(8) 0.087(10) 0.173(14)
C14_5 0.353(19) 0.330(15) 0.152(8) 0.049(8) 0.100(9) 0.174(14)
C15_5 0.236(12) 0.253(10) 0.148(6) 0.015(6) 0.060(7) 0.112(9)
C16_5 0.276(8) 0.249(6) 0.218(6) 0.079(5) 0.059(5) 0.149(6)
C17_5 0.276(8) 0.249(6) 0.218(6) 0.079(5) 0.059(5) 0.149(6)
C18_5 0.276(8) 0.249(6) 0.218(6) 0.079(5) 0.059(5) 0.149(6)
C19_5 0.276(8) 0.249(6) 0.218(6) 0.079(5) 0.059(5) 0.149(6)
C20_5 0.276(8) 0.249(6) 0.218(6) 0.079(5) 0.059(5) 0.149(6)
C21_5 0.276(8) 0.249(6) 0.218(6) 0.079(5) 0.059(5) 0.149(6)
C22_5 0.259(6) 0.238(6) 0.236(6) 0.009(5) 0.130(4) 0.103(6)
C23_5 0.259(6) 0.238(6) 0.236(6) 0.009(5) 0.130(4) 0.103(6)
C24_5 0.259(6) 0.238(6) 0.236(6) 0.009(5) 0.130(4) 0.103(6)
C25_5 0.259(6) 0.238(6) 0.236(6) 0.009(5) 0.130(4) 0.103(6)
C26_5 0.259(6) 0.238(6) 0.236(6) 0.009(5) 0.130(4) 0.103(6)
C27_5 0.259(6) 0.238(6) 0.236(6) 0.009(5) 0.130(4) 0.103(6)
P1_5 0.1404(18) 0.180(2) 0.1280(16) 0.0119(15) 0.0352(13) 0.0830(17)
P2_5 0.1450(18) 0.182(2) 0.1176(15) 0.0204(15) 0.0254(13) 0.0825(17)
C1_6 0.146(6) 0.149(6) 0.148(7) 0.022(5) 0.053(5) 0.066(5)
C2_6 0.167(7) 0.168(8) 0.180(8) 0.070(6) 0.093(6) 0.084(6)
C3_6 0.147(6) 0.150(6) 0.164(7) 0.041(5) 0.066(5) 0.074(5)
C4_6 0.138(6) 0.167(6) 0.126(5) 0.017(4) 0.043(4) 0.072(5)
C5_6 0.166(8) 0.170(7) 0.146(6) 0.012(5) 0.039(5) 0.074(6)
C6_6 0.177(9) 0.211(9) 0.152(7) -0.006(6) 0.025(6) 0.086(7)
C7_6 0.187(9) 0.215(9) 0.143(7) 0.007(6) 0.041(6) 0.082(8)
C8_6 0.205(10) 0.212(9) 0.138(6) 0.033(6) 0.044(6) 0.091(8)
C9_6 0.198(9) 0.170(7) 0.144(6) 0.031(5) 0.042(6) 0.081(7)
C10_6 0.156(6) 0.176(7) 0.137(6) 0.022(5) 0.063(5) 0.083(5)
C11_6 0.185(8) 0.213(10) 0.206(10) -0.033(8) 0.074(7) 0.081(7)
C12_6 0.222(9) 0.216(10) 0.194(10) 0.012(8) 0.090(8) 0.111(8)
C13_6 0.215(9) 0.218(10) 0.174(9) 0.039(7) 0.077(7) 0.129(8)
C14_6 0.174(8) 0.261(12) 0.190(10) -0.004(8) 0.073(7) 0.100(8)
C15_6 0.151(6) 0.223(9) 0.143(7) 0.020(6) 0.062(5) 0.090(6)
C16_6 0.168(7) 0.170(6) 0.120(5) 0.033(4) 0.061(4) 0.088(5)
C17_6 0.165(7) 0.175(7) 0.127(5) 0.026(5) 0.064(5) 0.077(5)
C18_6 0.188(8) 0.203(9) 0.135(6) 0.012(5) 0.055(6) 0.082(7)
C19_6 0.210(10) 0.229(10) 0.133(6) 0.033(6) 0.064(6) 0.111(7)
C20_6 0.225(10) 0.228(10) 0.122(6) 0.049(6) 0.076(6) 0.103(7)
C21_6 0.170(7) 0.197(8) 0.134(5) 0.052(5) 0.075(5) 0.100(6)
C22_6 0.158(6) 0.175(7) 0.141(6) 0.059(5) 0.070(5) 0.094(6)
C23_6 0.169(8) 0.172(8) 0.159(6) 0.054(6) 0.059(5) 0.082(6)
C24_6 0.178(9) 0.210(10) 0.194(9) 0.072(7) 0.064(7) 0.105(8)
C25_6 0.209(10) 0.227(12) 0.213(10) 0.082(8) 0.086(8) 0.122(9)
C26_6 0.239(12) 0.246(12) 0.225(10) 0.053(9) 0.072(8) 0.161(10)
C27_6 0.217(10) 0.212(9) 0.178(8) 0.066(6) 0.091(7) 0.132(8)
P1_6 0.1419(17) 0.1451(18) 0.1283(16) 0.0279(13) 0.0569(13) 0.0650(14)
P2_6 0.1478(18) 0.1458(18) 0.1281(16) 0.0390(13) 0.0617(13) 0.0672(15)
C1_7 0.187(7) 0.152(6) 0.140(6) 0.024(5) 0.033(5) 0.109(5)
C2_7 0.196(8) 0.146(6) 0.157(7) 0.013(5) 0.060(6) 0.106(6)
C3_7 0.181(7) 0.146(6) 0.146(7) 0.020(5) 0.051(5) 0.105(6)
C4_7 0.164(7) 0.142(6) 0.124(5) 0.023(4) 0.033(4) 0.081(5)
C5_7 0.170(8) 0.175(8) 0.159(6) 0.043(6) 0.039(6) 0.099(7)
C6_7 0.191(9) 0.176(9) 0.155(7) 0.041(7) 0.029(6) 0.083(7)
C7_7 0.222(11) 0.200(11) 0.154(7) 0.037(7) 0.036(7) 0.104(9)
C8_7 0.255(12) 0.228(11) 0.123(6) 0.033(6) 0.048(7) 0.135(10)
C9_7 0.215(9) 0.212(10) 0.125(5) 0.018(6) 0.040(6) 0.123(8)
C10_7 0.149(6) 0.155(6) 0.122(5) 0.008(4) 0.030(4) 0.072(5)
C11_7 0.154(7) 0.187(8) 0.183(9) 0.030(6) 0.014(6) 0.078(6)
C12_7 0.185(8) 0.218(10) 0.189(10) 0.032(8) 0.008(7) 0.060(7)
C13_7 0.173(8) 0.204(9) 0.142(8) 0.013(6) 0.041(6) 0.054(7)
C14_7 0.188(8) 0.174(8) 0.143(8) 0.015(6) 0.029(6) 0.037(6)
C15_7 0.183(8) 0.154(6) 0.131(6) 0.014(5) 0.016(6) 0.058(5)
C16_7 0.150(6) 0.133(5) 0.121(4) 0.010(4) 0.037(4) 0.075(5)
C17_7 0.177(8) 0.144(6) 0.134(5) 0.015(5) 0.034(5) 0.086(6)
C18_7 0.171(8) 0.175(8) 0.137(6) 0.029(5) 0.033(5) 0.086(7)
C19_7 0.208(10) 0.207(9) 0.136(6) 0.007(6) 0.023(6) 0.115(8)
C20_7 0.194(9) 0.208(9) 0.128(6) -0.006(6) 0.017(6) 0.116(8)
C21_7 0.193(8) 0.151(6) 0.131(5) 0.000(5) 0.038(5) 0.095(6)
C22_7 0.186(6) 0.122(5) 0.143(6) 0.020(5) 0.072(5) 0.084(5)
C23_7 0.220(8) 0.148(7) 0.155(6) 0.035(5) 0.086(6) 0.102(7)
C24_7 0.259(10) 0.183(10) 0.174(8) 0.038(7) 0.104(7) 0.109(9)
C25_7 0.241(10) 0.190(10) 0.203(9) 0.035(8) 0.101(8) 0.108(9)
C26_7 0.206(9) 0.208(11) 0.205(9) 0.036(8) 0.088(7) 0.083(8)
C27_7 0.185(7) 0.177(9) 0.174(8) 0.027(6) 0.068(6) 0.080(7)
P1_7 0.1554(19) 0.1444(18) 0.1222(15) 0.0180(13) 0.0365(13) 0.0827(15)
P2_7 0.1593(19) 0.1307(16) 0.1259(15) 0.0112(12) 0.0396(13) 0.0802(14)
C1_8 0.184(8) 0.146(6) 0.153(7) 0.019(5) 0.057(6) 0.084(5)
C2_8 0.219(10) 0.161(7) 0.142(6) 0.009(5) 0.049(6) 0.107(7)
C3_8 0.215(9) 0.161(7) 0.150(6) 0.015(5) 0.051(6) 0.101(6)
C4_8 0.167(6) 0.175(6) 0.098(4) 0.019(4) 0.046(4) 0.102(5)
C5_8 0.166(7) 0.189(7) 0.117(6) 0.013(5) 0.044(5) 0.084(6)
C6_8 0.163(7) 0.217(9) 0.143(7) 0.016(6) 0.061(6) 0.085(7)
C7_8 0.224(10) 0.231(10) 0.144(7) 0.043(6) 0.077(7) 0.134(8)
C8_8 0.246(10) 0.215(9) 0.134(7) 0.027(6) 0.089(7) 0.135(8)
C9_8 0.215(9) 0.195(8) 0.122(6) 0.010(5) 0.066(6) 0.105(7)
C10_8 0.201(7) 0.194(8) 0.111(5) 0.012(5) 0.039(5) 0.124(6)
C11_8 0.196(8) 0.242(11) 0.219(12) 0.032(9) 0.039(8) 0.122(8)
C12_8 0.228(10) 0.308(15) 0.244(15) 0.044(11) 0.024(9) 0.162(10)
C13_8 0.233(11) 0.355(16) 0.262(16) 0.078(13) 0.047(10) 0.189(11)
C14_8 0.253(11) 0.324(14) 0.178(10) 0.086(10) 0.073(9) 0.203(11)
C15_8 0.210(9) 0.248(10) 0.159(8) 0.065(7) 0.057(7) 0.146(8)
C16_8 0.198(7) 0.171(6) 0.123(6) 0.036(5) 0.060(5) 0.109(5)
C17_8 0.181(7) 0.164(7) 0.176(8) 0.025(6) 0.067(7) 0.098(6)
C18_8 0.201(9) 0.221(9) 0.224(11) 0.070(8) 0.101(8) 0.127(7)
C19_8 0.217(10) 0.235(10) 0.257(14) 0.066(10) 0.113(9) 0.140(9)
C20_8 0.244(11) 0.226(10) 0.221(12) 0.061(9) 0.117(10) 0.145(9)
C21_8 0.235(10) 0.179(8) 0.196(10) 0.035(7) 0.096(8) 0.124(7)
C22_8 0.240(9) 0.192(9) 0.133(5) 0.052(5) 0.076(5) 0.130(7)
C23_8 0.267(10) 0.255(12) 0.164(8) 0.085(8) 0.102(7) 0.136(9)
C24_8 0.402(17) 0.326(18) 0.189(9) 0.129(11) 0.138(10) 0.190(14)
C25_8 0.422(18) 0.33(2) 0.196(11) 0.118(11) 0.112(10) 0.187(15)
C26_8 0.390(17) 0.36(2) 0.151(8) 0.087(9) 0.068(9) 0.160(14)
C27_8 0.271(11) 0.267(13) 0.136(6) 0.074(7) 0.046(7) 0.124(9)
P1_8 0.1631(19) 0.1567(19) 0.1063(13) 0.0158(12) 0.0414(13) 0.0898(16)
P2_8 0.189(2) 0.1538(19) 0.1188(15) 0.0295(13) 0.0556(15) 0.0967(17)
C1_9 0.237(10) 0.179(8) 0.135(6) 0.059(5) 0.054(6) 0.109(8)
C2_9 0.236(10) 0.203(8) 0.133(6) 0.064(6) 0.056(6) 0.115(7)
C3_9 0.248(10) 0.210(8) 0.122(6) 0.065(5) 0.067(6) 0.136(7)
C4_9 0.232(6) 0.287(9) 0.279(6) 0.113(6) 0.078(5) 0.111(6)
C5_9 0.232(6) 0.287(9) 0.279(6) 0.113(6) 0.078(5) 0.111(6)
C6_9 0.232(6) 0.287(9) 0.279(6) 0.113(6) 0.078(5) 0.111(6)
C7_9 0.232(6) 0.287(9) 0.279(6) 0.113(6) 0.078(5) 0.111(6)
C8_9 0.232(6) 0.287(9) 0.279(6) 0.113(6) 0.078(5) 0.111(6)
C9_9 0.232(6) 0.287(9) 0.279(6) 0.113(6) 0.078(5) 0.111(6)
C10_9 0.339(9) 0.305(7) 0.151(4) 0.009(4) 0.035(5) 0.164(7)
C11_9 0.339(9) 0.305(7) 0.151(4) 0.009(4) 0.035(5) 0.164(7)
C12_9 0.339(9) 0.305(7) 0.151(4) 0.009(4) 0.035(5) 0.164(7)
C13_9 0.339(9) 0.305(7) 0.151(4) 0.009(4) 0.035(5) 0.164(7)
C14_9 0.339(9) 0.305(7) 0.151(4) 0.009(4) 0.035(5) 0.164(7)
C15_9 0.339(9) 0.305(7) 0.151(4) 0.009(4) 0.035(5) 0.164(7)
C16_9 0.313(7) 0.327(7) 0.226(6) 0.101(6) 0.138(6) 0.218(6)
C17_9 0.313(7) 0.327(7) 0.226(6) 0.101(6) 0.138(6) 0.218(6)
C18_9 0.313(7) 0.327(7) 0.226(6) 0.101(6) 0.138(6) 0.218(6)
C19_9 0.313(7) 0.327(7) 0.226(6) 0.101(6) 0.138(6) 0.218(6)
C20_9 0.313(7) 0.327(7) 0.226(6) 0.101(6) 0.138(6) 0.218(6)
C21_9 0.313(7) 0.327(7) 0.226(6) 0.101(6) 0.138(6) 0.218(6)
C22_9 0.214(7) 0.203(7) 0.114(6) 0.035(5) 0.061(5) 0.117(6)
C23_9 0.231(9) 0.219(10) 0.173(10) 0.032(7) 0.043(7) 0.132(8)
C24_9 0.251(11) 0.251(12) 0.233(15) 0.008(10) 0.009(9) 0.131(10)
C25_9 0.267(13) 0.242(12) 0.237(15) 0.017(11) 0.025(11) 0.122(10)
C26_9 0.272(13) 0.228(11) 0.230(15) 0.005(9) 0.040(10) 0.122(10)
C27_9 0.250(11) 0.214(9) 0.191(11) 0.013(7) 0.050(8) 0.130(8)
P1_9 0.212(3) 0.190(3) 0.1295(18) 0.0557(18) 0.0417(18) 0.091(2)
P2_9 0.207(3) 0.197(3) 0.1174(16) 0.0508(16) 0.0572(16) 0.124(2)
C1_10 0.136(6) 0.179(7) 0.134(6) 0.035(5) 0.052(5) 0.089(5)
C2_10 0.121(6) 0.172(7) 0.159(7) 0.026(5) 0.029(5) 0.069(5)
C3_10 0.132(6) 0.179(7) 0.158(7) 0.025(5) 0.049(5) 0.070(5)
C4_10 0.173(7) 0.159(7) 0.127(5) 0.034(4) 0.054(4) 0.095(6)
C5_10 0.191(8) 0.195(9) 0.142(6) 0.027(6) 0.072(5) 0.104(7)
C6_10 0.224(9) 0.245(12) 0.155(7) 0.018(7) 0.083(6) 0.108(9)
C7_10 0.240(10) 0.204(11) 0.149(7) 0.031(6) 0.067(6) 0.113(9)
C8_10 0.207(9) 0.262(13) 0.129(6) -0.001(7) 0.043(6) 0.091(9)
C9_10 0.186(8) 0.222(10) 0.135(6) 0.018(6) 0.047(5) 0.086(7)
C10_10 0.296(6) 0.232(5) 0.191(5) 0.087(4) 0.105(4) 0.168(5)
C11_10 0.296(6) 0.232(5) 0.191(5) 0.087(4) 0.105(4) 0.168(5)
C12_10 0.296(6) 0.232(5) 0.191(5) 0.087(4) 0.105(4) 0.168(5)
C13_10 0.296(6) 0.232(5) 0.191(5) 0.087(4) 0.105(4) 0.168(5)
C14_10 0.296(6) 0.232(5) 0.191(5) 0.087(4) 0.105(4) 0.168(5)
C15_10 0.296(6) 0.232(5) 0.191(5) 0.087(4) 0.105(4) 0.168(5)
C16_10 0.141(6) 0.141(6) 0.117(4) 0.025(4) 0.027(4) 0.079(5)
C17_10 0.172(7) 0.200(9) 0.125(5) 0.043(6) 0.045(5) 0.107(7)
C18_10 0.198(8) 0.228(10) 0.125(5) 0.050(6) 0.052(5) 0.132(8)
C19_10 0.169(7) 0.209(10) 0.128(6) 0.040(6) 0.035(5) 0.096(7)
C20_10 0.164(7) 0.216(10) 0.125(5) 0.032(6) 0.024(5) 0.097(7)
C21_10 0.150(6) 0.178(8) 0.128(5) 0.034(5) 0.027(5) 0.088(6)
C22_10 0.130(6) 0.168(6) 0.131(5) 0.016(4) 0.027(4) 0.085(5)
C23_10 0.193(9) 0.182(8) 0.149(6) 0.006(5) 0.049(6) 0.096(7)
C24_10 0.196(10) 0.193(8) 0.168(8) -0.012(6) 0.023(7) 0.087(8)
C25_10 0.181(10) 0.194(9) 0.177(8) -0.004(7) 0.019(7) 0.078(8)
C26_10 0.223(11) 0.174(8) 0.177(8) 0.022(6) 0.040(8) 0.088(8)
C27_10 0.178(9) 0.170(7) 0.169(8) 0.027(5) 0.058(6) 0.077(7)
P1_10 0.1454(18) 0.171(2) 0.1187(15) 0.0367(14) 0.0440(13) 0.0880(16)
P2_10 0.1256(16) 0.1647(19) 0.1161(14) 0.0231(13) 0.0291(12) 0.0809(14)
C1_11 0.273(12) 0.229(9) 0.243(10) 0.021(7) 0.112(8) 0.121(9)
F1_11 0.279(9) 0.287(10) 0.281(9) -0.027(7) 0.071(7) 0.100(7)
F2_11 0.319(10) 0.303(10) 0.377(12) 0.044(9) 0.175(9) 0.163(8)
F3_11 0.338(11) 0.287(10) 0.337(10) 0.090(8) 0.155(9) 0.166(9)
O1_11 0.201(6) 0.269(9) 0.163(5) 0.029(5) 0.047(5) 0.126(6)
O2_11 0.194(6) 0.216(8) 0.313(11) 0.025(7) 0.115(7) 0.086(6)
O3_11 0.224(7) 0.269(9) 0.176(6) 0.074(6) 0.079(5) 0.129(7)
S1_11 0.189(3) 0.192(3) 0.177(3) 0.035(2) 0.075(2) 0.086(2)
C1_12 0.314(14) 0.327(15) 0.291(10) 0.055(9) 0.098(9) 0.161(12)
F1_12 0.353(12) 0.431(15) 0.307(11) 0.120(10) 0.116(9) 0.182(11)
F2_12 0.353(12) 0.466(17) 0.320(12) -0.023(11) 0.027(9) 0.231(12)
F3_12 0.470(16) 0.351(12) 0.364(13) 0.060(9) 0.213(12) 0.205(11)
O1_12 0.264(9) 0.225(8) 0.332(12) 0.048(8) 0.166(9) 0.105(7)
O2_12 0.288(9) 0.339(13) 0.329(12) 0.157(10) 0.152(9) 0.195(9)
O3_12 0.218(8) 0.236(8) 0.338(12) 0.029(7) 0.058(8) 0.119(7)
S1_12 0.222(4) 0.222(4) 0.266(4) 0.060(3) 0.100(3) 0.129(3)
C1_13 0.339(13) 0.352(16) 0.341(14) 0.115(12) 0.160(11) 0.182(11)
F1_13 0.421(15) 0.439(17) 0.462(17) 0.092(14) 0.147(13) 0.245(14)
F2_13 0.475(18) 0.57(2) 0.338(13) 0.080(12) 0.185(11) 0.230(17)
F3_13 0.398(14) 0.373(14) 0.445(17) 0.129(11) 0.122(13) 0.195(11)
O1_13 0.290(9) 0.271(10) 0.225(8) 0.050(7) 0.046(7) 0.181(8)
O2_13 0.296(11) 0.405(15) 0.198(7) 0.022(7) 0.028(7) 0.165(11)
O3_13 0.340(13) 0.226(8) 0.400(15) 0.036(8) 0.124(11) 0.164(8)
S1_13 0.221(3) 0.201(3) 0.167(2) 0.034(2) 0.040(2) 0.131(3)
C1_14 0.45(2) 0.340(14) 0.454(19) 0.063(12) 0.113(14) 0.185(14)
F1_14 0.57(2) 0.347(14) 0.472(19) 0.042(12) 0.037(16) 0.220(14)
F2_14 0.61(3) 0.56(3) 0.53(2) 0.120(16) 0.222(18) 0.26(2)
F3_14 0.450(18) 0.444(19) 0.48(2) 0.104(15) 0.138(14) 0.246(15)
O1_14 0.372(13) 0.314(13) 0.326(13) -0.074(11) 0.042(10) 0.120(11)
O2_14 0.60(3) 0.52(2) 0.349(13) -0.001(13) 0.222(16) 0.21(2)
O3_14 0.381(13) 0.53(3) 0.62(3) 0.08(2) 0.172(14) 0.245(15)
S1_14 0.214(4) 0.209(3) 0.219(4) -0.004(3) 0.061(3) 0.094(3)

loop_
_atom_type_symbol
_atom_type_description
_atom_type_scat_dispersion_real
_atom_type_scat_dispersion_imag
_atom_type_scat_source
C C 0.0070 0.0030 'International Tables Vol C Tables 4.2.6.8 and 6.1.1.4'
H H 0.0000 0.0000 'International Tables Vol C Tables 4.2.6.8 and 6.1.1.4'
F F 0.0330 0.0200 'International Tables Vol C Tables 4.2.6.8 and 6.1.1.4'
N N 0.0130 0.0060 'International Tables Vol C Tables 4.2.6.8 and 6.1.1.4'
O O 0.0220 0.0120 'International Tables Vol C Tables 4.2.6.8 and 6.1.1.4'
P P 0.1670 0.1760 'International Tables Vol C Tables 4.2.6.8 and 6.1.1.4'
Pt Pt -7.5810 8.5740 'International Tables Vol C Tables 4.2.6.8 and 6.1.1.4'
S S 0.1940 0.2240 'International Tables Vol C Tables 4.2.6.8 and 6.1.1.4'

loop_
_geom_angle_atom_site_label_1
_geom_angle_atom_site_label_2
_geom_angle_atom_site_label_3
_geom_angle
N1_2 Pt1 N1_1 86.1(2)
N1_2 Pt1 P1_5 177.0(2)
N1_1 Pt1 P1_5 91.12(19)
N1_2 Pt1 P2_5 91.98(18)
N1_1 Pt1 P2_5 178.11(19)
P1_5 Pt1 P2_5 90.77(10)
N1_3 Pt2 N9_1 85.5(2)
N1_3 Pt2 P2_6 177.8(2)
N9_1 Pt2 P2_6 92.31(17)
N1_3 Pt2 P1_6 91.7(2)
N9_1 Pt2 P1_6 177.05(17)
P2_6 Pt2 P1_6 90.47(9)
N1_4 Pt3 N17_1 84.3(3)
N1_4 Pt3 P2_7 93.25(19)
N17_1 Pt3 P2_7 177.5(2)
N1_4 Pt3 P1_7 175.83(19)
N17_1 Pt3 P1_7 92.0(2)
P2_7 Pt3 P1_7 90.51(9)
N17_2 Pt4 N9_3 84.1(2)
N17_2 Pt4 P1_8 92.75(17)
N9_3 Pt4 P1_8 176.8(2)
N17_2 Pt4 P2_8 176.66(16)
N9_3 Pt4 P2_8 92.6(2)
P1_8 Pt4 P2_8 90.59(9)
N9_2 Pt5 N17_4 85.4(3)
N9_2 Pt5 P1_9 174.7(2)
N17_4 Pt5 P1_9 90.3(2)
N9_2 Pt5 P2_9 91.7(2)
N17_4 Pt5 P2_9 177.1(2)
P1_9 Pt5 P2_9 92.62(11)
N9_4 Pt6 N17_3 86.5(3)
N9_4 Pt6 P2_10 178.8(2)
N17_3 Pt6 P2_10 92.35(18)
N9_4 Pt6 P1_10 91.0(2)
N17_3 Pt6 P1_10 177.31(18)
P2_10 Pt6 P1_10 90.19(9)
C2_1 N1_1 C6_1 117.7(6)
C2_1 N1_1 Pt1 120.7(5)
C6_1 N1_1 Pt1 121.5(5)
N1_1 C2_1 C3_1 123.5(6)
N1_1 C2_1 H2_1 118.3
C3_1 C2_1 H2_1 118.3
C2_1 C3_1 C4_1 118.7(6)
C2_1 C3_1 H3_1 120.6
C4_1 C3_1 H3_1 120.6
C3_1 C4_1 C5_1 117.9(6)
C3_1 C4_1 C7_1 121.7(7)
C5_1 C4_1 C7_1 120.4(6)
C6_1 C5_1 C4_1 119.7(6)
C6_1 C5_1 H5_1 120.2
C4_1 C5_1 H5_1 120.2
N1_1 C6_1 C5_1 122.4(7)
N1_1 C6_1 H6_1 118.8
C5_1 C6_1 H6_1 118.8
C8_1 C7_1 C4_1 176.5(12)
C7_1 C8_1 C25_1 176.4(12)
C26_1 C25_1 C30_1 120.0
C26_1 C25_1 C8_1 121.0(5)
C30_1 C25_1 C8_1 118.9(5)
O31_1 C26_1 C27_1 120.8(4)
O31_1 C26_1 C25_1 119.2(4)
C27_1 C26_1 C25_1 120.0
C34_1 O31_1 C26_1 119.7(11)
O31_1 C34_1 H34A_1 109.5
O31_1 C34_1 H34B_1 109.5
H34A_1 C34_1 H34B_1 109.5
O31_1 C34_1 H34C_1 109.5
H34A_1 C34_1 H34C_1 109.5
H34B_1 C34_1 H34C_1 109.5
C10_1 N9_1 C14_1 117.8(6)
C10_1 N9_1 Pt2 121.8(5)
C14_1 N9_1 Pt2 119.5(5)
N9_1 C10_1 C11_1 123.5(7)
N9_1 C10_1 H10_1 118.2
C11_1 C10_1 H10_1 118.2
C10_1 C11_1 C12_1 119.5(6)
C10_1 C11_1 H11_1 120.3
C12_1 C11_1 H11_1 120.3
C11_1 C12_1 C13_1 116.9(6)
C11_1 C12_1 C15_1 121.1(6)
C13_1 C12_1 C15_1 122.0(6)
C12_1 C13_1 C14_1 120.5(7)
C12_1 C13_1 H13_1 119.7
C14_1 C13_1 H13_1 119.7
N9_1 C14_1 C13_1 121.6(7)
N9_1 C14_1 H14_1 119.2
C13_1 C14_1 H14_1 119.2
C16_1 C15_1 C12_1 175.9(12)
C15_1 C16_1 C27_1 175.6(11)
C26_1 C27_1 C28_1 120.0
C26_1 C27_1 C16_1 121.2(5)
C28_1 C27_1 C16_1 118.8(5)
O32_1 C28_1 C29_1 119.6(4)
O32_1 C28_1 C27_1 120.4(4)
C29_1 C28_1 C27_1 120.0
C28_1 O32_1 C35_1 117.2(7)
O32_1 C35_1 H35A_1 109.5
O32_1 C35_1 H35B_1 109.5
H35A_1 C35_1 H35B_1 109.5
O32_1 C35_1 H35C_1 109.5
H35A_1 C35_1 H35C_1 109.5
H35B_1 C35_1 H35C_1 109.5
C18_1 N17_1 C22_1 118.5(6)
C18_1 N17_1 Pt3 121.6(5)
C22_1 N17_1 Pt3 119.9(5)
N17_1 C18_1 C19_1 122.0(6)
N17_1 C18_1 H18_1 119.0
C19_1 C18_1 H18_1 119.0
C18_1 C19_1 C20_1 120.1(6)
C18_1 C19_1 H19_1 119.9
C20_1 C19_1 H19_1 119.9
C21_1 C20_1 C19_1 117.5(6)
C21_1 C20_1 C23_1 121.0(6)
C19_1 C20_1 C23_1 121.3(6)
C22_1 C21_1 C20_1 118.9(6)
C22_1 C21_1 H21_1 120.6
C20_1 C21_1 H21_1 120.6
N17_1 C22_1 C21_1 123.0(6)
N17_1 C22_1 H22_1 118.5
C21_1 C22_1 H22_1 118.5
C24_1 C23_1 C20_1 179.0(11)
C23_1 C24_1 C29_1 177.4(10)
C30_1 C29_1 C28_1 120.0
C30_1 C29_1 C24_1 120.3(4)
C28_1 C29_1 C24_1 119.7(4)
O33_1 C30_1 C29_1 119.9(4)
O33_1 C30_1 C25_1 120.0(4)
C29_1 C30_1 C25_1 120.0
C30_1 O33_1 C36_1 117.3(10)
O33_1 C36_1 H36A_1 109.5
O33_1 C36_1 H36B_1 109.5
H36A_1 C36_1 H36B_1 109.5
O33_1 C36_1 H36C_1 109.5
H36A_1 C36_1 H36C_1 109.5
H36B_1 C36_1 H36C_1 109.5
C2_2 N1_2 C6_2 115.7(7)
C2_2 N1_2 Pt1 123.5(6)
C6_2 N1_2 Pt1 120.2(6)
N1_2 C2_2 C3_2 125.5(7)
N1_2 C2_2 H2_2 117.3
C3_2 C2_2 H2_2 117.3
C2_2 C3_2 C4_2 118.0(7)
C2_2 C3_2 H3_2 121.0
C4_2 C3_2 H3_2 121.0
C5_2 C4_2 C3_2 116.8(7)
C5_2 C4_2 C7_2 123.7(8)
C3_2 C4_2 C7_2 118.4(8)
C6_2 C5_2 C4_2 120.3(7)
C6_2 C5_2 H5_2 119.9
C4_2 C5_2 H5_2 119.9
N1_2 C6_2 C5_2 123.1(7)
N1_2 C6_2 H6_2 118.4
C5_2 C6_2 H6_2 118.4
C8_2 C7_2 C4_2 179.8(18)
C7_2 C8_2 C25_2 178.8(16)
C26_2 C25_2 C30_2 120.0
C26_2 C25_2 C8_2 118.1(6)
C30_2 C25_2 C8_2 121.9(6)
O31_2 C26_2 C25_2 119.0(6)
O31_2 C26_2 C27_2 120.9(6)
C25_2 C26_2 C27_2 120.0
C26_2 O31_2 C34_2 119.2(11)
O31_2 C34_2 H34A_2 109.5
O31_2 C34_2 H34B_2 109.5
H34A_2 C34_2 H34B_2 109.5
O31_2 C34_2 H34C_2 109.5
H34A_2 C34_2 H34C_2 109.5
H34B_2 C34_2 H34C_2 109.5
C14_2 N9_2 C10_2 117.6(7)
C14_2 N9_2 Pt5 119.0(6)
C10_2 N9_2 Pt5 123.3(6)
N9_2 C10_2 C11_2 123.4(7)
N9_2 C10_2 H10_2 118.3
C11_2 C10_2 H10_2 118.3
C10_2 C11_2 C12_2 118.3(7)
C10_2 C11_2 H11_2 120.9
C12_2 C11_2 H11_2 120.9
C11_2 C12_2 C13_2 119.1(7)
C11_2 C12_2 C15_2 121.1(7)
C13_2 C12_2 C15_2 119.7(7)
C14_2 C13_2 C12_2 117.9(7)
C14_2 C13_2 H13_2 121.0
C12_2 C13_2 H13_2 121.0
N9_2 C14_2 C13_2 123.5(7)
N9_2 C14_2 H14_2 118.3
C13_2 C14_2 H14_2 118.3
C16_2 C15_2 C12_2 177.9(13)
C15_2 C16_2 C27_2 175.4(13)
C28_2 C27_2 C26_2 120.0
C28_2 C27_2 C16_2 120.5(6)
C26_2 C27_2 C16_2 119.5(6)
O32_2 C28_2 C27_2 120.5(5)
O32_2 C28_2 C29_2 119.5(5)
C27_2 C28_2 C29_2 120.0
C28_2 O32_2 C35_2 117.3(10)
O32_2 C35_2 H35A_2 109.5
O32_2 C35_2 H35B_2 109.5
H35A_2 C35_2 H35B_2 109.5
O32_2 C35_2 H35C_2 109.5
H35A_2 C35_2 H35C_2 109.5
H35B_2 C35_2 H35C_2 109.5
C18_2 N17_2 C22_2 117.4(6)
C18_2 N17_2 Pt4 122.4(5)
C22_2 N17_2 Pt4 119.6(5)
N17_2 C18_2 C19_2 122.9(7)
N17_2 C18_2 H18_2 118.5
C19_2 C18_2 H18_2 118.5
C18_2 C19_2 C20_2 119.7(7)
C18_2 C19_2 H19_2 120.1
C20_2 C19_2 H19_2 120.1
C19_2 C20_2 C21_2 117.7(6)
C19_2 C20_2 C23_2 121.7(7)
C21_2 C20_2 C23_2 120.3(7)
C20_2 C21_2 C22_2 118.5(7)
C20_2 C21_2 H21_2 120.8
C22_2 C21_2 H21_2 120.8
N17_2 C22_2 C21_2 123.4(7)
N17_2 C22_2 H22_2 118.3
C21_2 C22_2 H22_2 118.3
C24_2 C23_2 C20_2 171.9(12)
C23_2 C24_2 C29_2 176.2(12)
C28_2 C29_2 C30_2 120.0
C28_2 C29_2 C24_2 117.7(5)
C30_2 C29_2 C24_2 122.3(5)
O33_2 C30_2 C29_2 121.1(5)
O33_2 C30_2 C25_2 118.9(5)
C29_2 C30_2 C25_2 120.0
C36_2 O33_2 C30_2 119.7(11)
O33_2 C36_2 H36A_2 109.5
O33_2 C36_2 H36B_2 109.5
H36A_2 C36_2 H36B_2 109.5
O33_2 C36_2 H36C_2 109.5
H36A_2 C36_2 H36C_2 109.5
H36B_2 C36_2 H36C_2 109.5
C6_3 N1_3 C2_3 117.1(6)
C6_3 N1_3 Pt2 121.6(5)
C2_3 N1_3 Pt2 121.2(5)
N1_3 C2_3 C3_3 123.3(6)
N1_3 C2_3 H2_3 118.4
C3_3 C2_3 H2_3 118.4
C2_3 C3_3 C4_3 119.0(6)
C2_3 C3_3 H3_3 120.5
C4_3 C3_3 H3_3 120.5
C5_3 C4_3 C3_3 117.6(6)
C5_3 C4_3 C7_3 121.8(6)
C3_3 C4_3 C7_3 120.3(6)
C6_3 C5_3 C4_3 119.0(6)
C6_3 C5_3 H5_3 120.5
C4_3 C5_3 H5_3 120.5
N1_3 C6_3 C5_3 123.8(6)
N1_3 C6_3 H6_3 118.1
C5_3 C6_3 H6_3 118.1
C8_3 C7_3 C4_3 177.1(10)
C7_3 C8_3 C25_3 178.0(11)
C26_3 C25_3 C30_3 120.0
C26_3 C25_3 C8_3 120.6(4)
C30_3 C25_3 C8_3 119.4(4)
O31_3 C26_3 C27_3 120.4(4)
O31_3 C26_3 C25_3 119.6(4)
C27_3 C26_3 C25_3 120.0
C26_3 O31_3 C34_3 113.9(9)
O31_3 C34_3 H34A_3 109.5
O31_3 C34_3 H34B_3 109.5
H34A_3 C34_3 H34B_3 109.5
O31_3 C34_3 H34C_3 109.5
H34A_3 C34_3 H34C_3 109.5
H34B_3 C34_3 H34C_3 109.5
C14_3 N9_3 C10_3 117.5(6)
C14_3 N9_3 Pt4 120.6(5)
C10_3 N9_3 Pt4 121.9(5)
N9_3 C10_3 C11_3 123.8(6)
N9_3 C10_3 H10_3 118.1
C11_3 C10_3 H10_3 118.1
C10_3 C11_3 C12_3 118.4(6)
C10_3 C11_3 H11_3 120.8
C12_3 C11_3 H11_3 120.8
C13_3 C12_3 C11_3 118.5(6)
C13_3 C12_3 C15_3 120.8(6)
C11_3 C12_3 C15_3 120.5(6)
C12_3 C13_3 C14_3 118.2(6)
C12_3 C13_3 H13_3 120.9
C14_3 C13_3 H13_3 120.9
N9_3 C14_3 C13_3 123.5(7)
N9_3 C14_3 H14_3 118.3
C13_3 C14_3 H14_3 118.3
C16_3 C15_3 C12_3 179.0(13)
C15_3 C16_3 C27_3 177.6(12)
C26_3 C27_3 C28_3 120.0
C26_3 C27_3 C16_3 121.1(5)
C28_3 C27_3 C16_3 118.9(5)
O32_3 C28_3 C29_3 120.2(4)
O32_3 C28_3 C27_3 119.7(4)
C29_3 C28_3 C27_3 120.0
C28_3 O32_3 C35_3 120.3(10)
O32_3 C35_3 H35A_3 109.5
O32_3 C35_3 H35B_3 109.5
H35A_3 C35_3 H35B_3 109.5
O32_3 C35_3 H35C_3 109.5
H35A_3 C35_3 H35C_3 109.5
H35B_3 C35_3 H35C_3 109.5
C18_3 N17_3 C22_3 116.7(6)
C18_3 N17_3 Pt6 122.5(5)
C22_3 N17_3 Pt6 120.6(5)
N17_3 C18_3 C19_3 123.9(7)
N17_3 C18_3 H18_3 118.1
C19_3 C18_3 H18_3 118.1
C18_3 C19_3 C20_3 119.3(6)
C18_3 C19_3 H19_3 120.3
C20_3 C19_3 H19_3 120.3
C19_3 C20_3 C21_3 116.8(6)
C19_3 C20_3 C23_3 121.8(6)
C21_3 C20_3 C23_3 121.1(6)
C22_3 C21_3 C20_3 120.4(7)
C22_3 C21_3 H21_3 119.8
C20_3 C21_3 H21_3 119.8
N17_3 C22_3 C21_3 122.8(7)
N17_3 C22_3 H22_3 118.6
C21_3 C22_3 H22_3 118.6
C24_3 C23_3 C20_3 175.8(9)
C23_3 C24_3 C29_3 176.7(10)
C28_3 C29_3 C30_3 120.0
C28_3 C29_3 C24_3 120.1(4)
C30_3 C29_3 C24_3 119.9(4)
O33_3 C30_3 C29_3 120.9(4)
O33_3 C30_3 C25_3 119.0(4)
C29_3 C30_3 C25_3 120.0
C30_3 O33_3 C36_3 117.6(7)
O33_3 C36_3 H36A_3 109.5
O33_3 C36_3 H36B_3 109.5
H36A_3 C36_3 H36B_3 109.5
O33_3 C36_3 H36C_3 109.5
H36A_3 C36_3 H36C_3 109.5
H36B_3 C36_3 H36C_3 109.5
C6_4 N1_4 C2_4 116.7(6)
C6_4 N1_4 Pt3 121.4(5)
C2_4 N1_4 Pt3 121.9(5)
N1_4 C2_4 C3_4 123.3(7)
N1_4 C2_4 H2_4 118.3
C3_4 C2_4 H2_4 118.3
C2_4 C3_4 C4_4 119.7(6)
C2_4 C3_4 H3_4 120.2
C4_4 C3_4 H3_4 120.2
C5_4 C4_4 C3_4 116.5(6)
C5_4 C4_4 C7_4 121.6(7)
C3_4 C4_4 C7_4 121.5(7)
C6_4 C5_4 C4_4 120.1(7)
C6_4 C5_4 H5_4 119.9
C4_4 C5_4 H5_4 119.9
N1_4 C6_4 C5_4 123.3(7)
N1_4 C6_4 H6_4 118.4
C5_4 C6_4 H6_4 118.4
C8_4 C7_4 C4_4 176.1(11)
C7_4 C8_4 C25_4 176.2(10)
C26_4 C25_4 C30_4 120.0
C26_4 C25_4 C8_4 119.3(4)
C30_4 C25_4 C8_4 120.7(4)
O31_4 C26_4 C27_4 119.9(4)
O31_4 C26_4 C25_4 120.0(4)
C27_4 C26_4 C25_4 120.0
C26_4 O31_4 C34_4 116.0(7)
O31_4 C34_4 H34A_4 109.5
O31_4 C34_4 H34B_4 109.5
H34A_4 C34_4 H34B_4 109.5
O31_4 C34_4 H34C_4 109.5
H34A_4 C34_4 H34C_4 109.5
H34B_4 C34_4 H34C_4 109.5
C14_4 N9_4 C10_4 118.2(6)
C14_4 N9_4 Pt6 120.5(5)
C10_4 N9_4 Pt6 121.3(5)
N9_4 C10_4 C11_4 123.0(7)
N9_4 C10_4 H10_4 118.5
C11_4 C10_4 H10_4 118.5
C12_4 C11_4 C10_4 119.0(6)
C12_4 C11_4 H11_4 120.5
C10_4 C11_4 H11_4 120.5
C11_4 C12_4 C13_4 117.2(6)
C11_4 C12_4 C15_4 121.1(6)
C13_4 C12_4 C15_4 121.5(6)
C14_4 C13_4 C12_4 120.5(6)
C14_4 C13_4 H13_4 119.8
C12_4 C13_4 H13_4 119.8
N9_4 C14_4 C13_4 121.9(7)
N9_4 C14_4 H14_4 119.0
C13_4 C14_4 H14_4 119.0
C16_4 C15_4 C12_4 179.0(12)
C15_4 C16_4 C27_4 173.8(11)
C26_4 C27_4 C28_4 120.0
C26_4 C27_4 C16_4 120.2(5)
C28_4 C27_4 C16_4 119.8(5)
O32_4 C28_4 C29_4 119.2(4)
O32_4 C28_4 C27_4 120.7(4)
C29_4 C28_4 C27_4 120.0
C28_4 O32_4 C35_4 114.3(10)
O32_4 C35_4 H35A_4 109.5
O32_4 C35_4 H35B_4 109.5
H35A_4 C35_4 H35B_4 109.5
O32_4 C35_4 H35C_4 109.5
H35A_4 C35_4 H35C_4 109.5
H35B_4 C35_4 H35C_4 109.5
C18_4 N17_4 C22_4 118.3(6)
C18_4 N17_4 Pt5 121.3(5)
C22_4 N17_4 Pt5 120.4(6)
N17_4 C18_4 C19_4 123.3(7)
N17_4 C18_4 H18_4 118.4
C19_4 C18_4 H18_4 118.4
C18_4 C19_4 C20_4 118.2(6)
C18_4 C19_4 H19_4 120.9
C20_4 C19_4 H19_4 120.9
C21_4 C20_4 C19_4 118.6(6)
C21_4 C20_4 C23_4 119.6(7)
C19_4 C20_4 C23_4 121.7(7)
C20_4 C21_4 C22_4 119.0(7)
C20_4 C21_4 H21_4 120.5
C22_4 C21_4 H21_4 120.5
N17_4 C22_4 C21_4 122.5(7)
N17_4 C22_4 H22_4 118.7
C21_4 C22_4 H22_4 118.7
C24_4 C23_4 C20_4 178.6(16)
C23_4 C24_4 C29_4 176.6(10)
C30_4 C29_4 C28_4 120.0
C30_4 C29_4 C24_4 121.2(5)
C28_4 C29_4 C24_4 118.8(5)
O33_4 C30_4 C29_4 121.5(4)
O33_4 C30_4 C25_4 118.5(4)
C29_4 C30_4 C25_4 120.0
C36_4 O33_4 C30_4 118.1(9)
O33_4 C36_4 H36A_4 109.5
O33_4 C36_4 H36B_4 109.5
H36A_4 C36_4 H36B_4 109.5
O33_4 C36_4 H36C_4 109.5
H36A_4 C36_4 H36C_4 109.5
H36B_4 C36_4 H36C_4 109.5
C2_5 C1_5 P1_5 114.1(5)
C2_5 C1_5 H1A_5 108.7
P1_5 C1_5 H1A_5 108.7
C2_5 C1_5 H1B_5 108.7
P1_5 C1_5 H1B_5 108.7
H1A_5 C1_5 H1B_5 107.6
C3_5 C2_5 C1_5 113.4(7)
C3_5 C2_5 H2A_5 108.9
C1_5 C2_5 H2A_5 108.9
C3_5 C2_5 H2B_5 108.9
C1_5 C2_5 H2B_5 108.9
H2A_5 C2_5 H2B_5 107.7
C2_5 C3_5 P2_5 115.0(6)
C2_5 C3_5 H3A_5 108.5
P2_5 C3_5 H3A_5 108.5
C2_5 C3_5 H3B_5 108.5
P2_5 C3_5 H3B_5 108.5
H3A_5 C3_5 H3B_5 107.5
C5_5 C4_5 C9_5 120.0
C5_5 C4_5 P1_5 119.6(5)
C9_5 C4_5 P1_5 120.4(5)
C4_5 C5_5 C6_5 120.0
C4_5 C5_5 H5_5 120.0
C6_5 C5_5 H5_5 120.0
C7_5 C6_5 C5_5 120.0
C7_5 C6_5 H6_5 120.0
C5_5 C6_5 H6_5 120.0
C8_5 C7_5 C6_5 120.0
C8_5 C7_5 H7_5 120.0
C6_5 C7_5 H7_5 120.0
C7_5 C8_5 C9_5 120.0
C7_5 C8_5 H8_5 120.0
C9_5 C8_5 H8_5 120.0
C8_5 C9_5 C4_5 120.0
C8_5 C9_5 H9_5 120.0
C4_5 C9_5 H9_5 120.0
C11_5 C10_5 C15_5 120.0
C11_5 C10_5 P1_5 119.9(5)
C15_5 C10_5 P1_5 120.0(5)
C10_5 C11_5 C12_5 120.0
C10_5 C11_5 H11_5 120.0
C12_5 C11_5 H11_5 120.0
C11_5 C12_5 C13_5 120.0
C11_5 C12_5 H12_5 120.0
C13_5 C12_5 H12_5 120.0
C14_5 C13_5 C12_5 120.0
C14_5 C13_5 H13_5 120.0
C12_5 C13_5 H13_5 120.0
C15_5 C14_5 C13_5 120.0
C15_5 C14_5 H14_5 120.0
C13_5 C14_5 H14_5 120.0
C14_5 C15_5 C10_5 120.0
C14_5 C15_5 H15_5 120.0
C10_5 C15_5 H15_5 120.0
C17_5 C16_5 C21_5 120.0
C17_5 C16_5 P2_5 119.8(5)
C21_5 C16_5 P2_5 120.2(5)
C18_5 C17_5 C16_5 120.0
C18_5 C17_5 H17_5 120.0
C16_5 C17_5 H17_5 120.0
C19_5 C18_5 C17_5 120.0
C19_5 C18_5 H18_5 120.0
C17_5 C18_5 H18_5 120.0
C18_5 C19_5 C20_5 120.0
C18_5 C19_5 H19_5 120.0
C20_5 C19_5 H19_5 120.0
C21_5 C20_5 C19_5 120.0
C21_5 C20_5 H20_5 120.0
C19_5 C20_5 H20_5 120.0
C20_5 C21_5 C16_5 120.0
C20_5 C21_5 H21_5 120.0
C16_5 C21_5 H21_5 120.0
C23_5 C22_5 C27_5 120.0
C23_5 C22_5 P2_5 119.0(5)
C27_5 C22_5 P2_5 120.9(5)
C24_5 C23_5 C22_5 120.0
C24_5 C23_5 H23_5 120.0
C22_5 C23_5 H23_5 120.0
C25_5 C24_5 C23_5 120.0
C25_5 C24_5 H24_5 120.0
C23_5 C24_5 H24_5 120.0
C24_5 C25_5 C26_5 120.0
C24_5 C25_5 H25_5 120.0
C26_5 C25_5 H25_5 120.0
C27_5 C26_5 C25_5 120.0
C27_5 C26_5 H26_5 120.0
C25_5 C26_5 H26_5 120.0
C26_5 C27_5 C22_5 120.0
C26_5 C27_5 H27_5 120.0
C22_5 C27_5 H27_5 120.0
C10_5 P1_5 C4_5 105.3(3)
C10_5 P1_5 C1_5 104.3(3)
C4_5 P1_5 C1_5 107.6(4)
C10_5 P1_5 Pt1 111.5(2)
C4_5 P1_5 Pt1 113.1(3)
C1_5 P1_5 Pt1 114.2(3)
C22_5 P2_5 C16_5 102.4(4)
C22_5 P2_5 C3_5 104.4(4)
C16_5 P2_5 C3_5 107.0(4)
C22_5 P2_5 Pt1 114.3(3)
C16_5 P2_5 Pt1 114.0(3)
C3_5 P2_5 Pt1 113.7(3)
C2_6 C1_6 P1_6 115.6(5)
C2_6 C1_6 H1A_6 108.4
P1_6 C1_6 H1A_6 108.4
C2_6 C1_6 H1B_6 108.4
P1_6 C1_6 H1B_6 108.4
H1A_6 C1_6 H1B_6 107.4
C3_6 C2_6 C1_6 113.5(7)
C3_6 C2_6 H2A_6 108.9
C1_6 C2_6 H2A_6 108.9
C3_6 C2_6 H2B_6 108.9
C1_6 C2_6 H2B_6 108.9
H2A_6 C2_6 H2B_6 107.7
C2_6 C3_6 P2_6 115.5(5)
C2_6 C3_6 H3A_6 108.4
P2_6 C3_6 H3A_6 108.4
C2_6 C3_6 H3B_6 108.4
P2_6 C3_6 H3B_6 108.4
H3A_6 C3_6 H3B_6 107.5
C5_6 C4_6 C9_6 120.0
C5_6 C4_6 P1_6 119.5(4)
C9_6 C4_6 P1_6 120.5(4)
C6_6 C5_6 C4_6 120.0
C6_6 C5_6 H5_6 120.0
C4_6 C5_6 H5_6 120.0
C5_6 C6_6 C7_6 120.0
C5_6 C6_6 H6_6 120.0
C7_6 C6_6 H6_6 120.0
C6_6 C7_6 C8_6 120.0
C6_6 C7_6 H7_6 120.0
C8_6 C7_6 H7_6 120.0
C9_6 C8_6 C7_6 120.0
C9_6 C8_6 H8_6 120.0
C7_6 C8_6 H8_6 120.0
C8_6 C9_6 C4_6 120.0
C8_6 C9_6 H9_6 120.0
C4_6 C9_6 H9_6 120.0
C11_6 C10_6 C15_6 120.0
C11_6 C10_6 P1_6 120.2(4)
C15_6 C10_6 P1_6 119.8(4)
C10_6 C11_6 C12_6 120.0
C10_6 C11_6 H11_6 120.0
C12_6 C11_6 H11_6 120.0
C13_6 C12_6 C11_6 120.0
C13_6 C12_6 H12_6 120.0
C11_6 C12_6 H12_6 120.0
C12_6 C13_6 C14_6 120.0
C12_6 C13_6 H13_6 120.0
C14_6 C13_6 H13_6 120.0
C13_6 C14_6 C15_6 120.0
C13_6 C14_6 H14_6 120.0
C15_6 C14_6 H14_6 120.0
C14_6 C15_6 C10_6 120.0
C14_6 C15_6 H15_6 120.0
C10_6 C15_6 H15_6 120.0
C17_6 C16_6 C21_6 120.0
C17_6 C16_6 P2_6 119.2(4)
C21_6 C16_6 P2_6 120.8(4)
C16_6 C17_6 C18_6 120.0
C16_6 C17_6 H17_6 120.0
C18_6 C17_6 H17_6 120.0
C17_6 C18_6 C19_6 120.0
C17_6 C18_6 H18_6 120.0
C19_6 C18_6 H18_6 120.0
C20_6 C19_6 C18_6 120.0
C20_6 C19_6 H19_6 120.0
C18_6 C19_6 H19_6 120.0
C19_6 C20_6 C21_6 120.0
C19_6 C20_6 H20_6 120.0
C21_6 C20_6 H20_6 120.0
C20_6 C21_6 C16_6 120.0
C20_6 C21_6 H21_6 120.0
C16_6 C21_6 H21_6 120.0
C23_6 C22_6 C27_6 120.0
C23_6 C22_6 P2_6 118.8(4)
C27_6 C22_6 P2_6 121.2(4)
C24_6 C23_6 C22_6 120.0
C24_6 C23_6 H23_6 120.0
C22_6 C23_6 H23_6 120.0
C23_6 C24_6 C25_6 120.0
C23_6 C24_6 H24_6 120.0
C25_6 C24_6 H24_6 120.0
C24_6 C25_6 C26_6 120.0
C24_6 C25_6 H25_6 120.0
C26_6 C25_6 H25_6 120.0
C27_6 C26_6 C25_6 120.0
C27_6 C26_6 H26_6 120.0
C25_6 C26_6 H26_6 120.0
C26_6 C27_6 C22_6 120.0
C26_6 C27_6 H27_6 120.0
C22_6 C27_6 H27_6 120.0
C10_6 P1_6 C4_6 104.2(3)
C10_6 P1_6 C1_6 104.9(3)
C4_6 P1_6 C1_6 107.9(4)
C10_6 P1_6 Pt2 112.3(2)
C4_6 P1_6 Pt2 113.5(2)
C1_6 P1_6 Pt2 113.2(3)
C16_6 P2_6 C22_6 104.4(3)
C16_6 P2_6 C3_6 107.6(3)
C22_6 P2_6 C3_6 103.3(3)
C16_6 P2_6 Pt2 113.9(2)
C22_6 P2_6 Pt2 113.1(2)
C3_6 P2_6 Pt2 113.5(3)
C2_7 C1_7 P1_7 115.6(5)
C2_7 C1_7 H1A_7 108.4
P1_7 C1_7 H1A_7 108.4
C2_7 C1_7 H1B_7 108.4
P1_7 C1_7 H1B_7 108.4
H1A_7 C1_7 H1B_7 107.4
C3_7 C2_7 C1_7 113.1(7)
C3_7 C2_7 H2A_7 109.0
C1_7 C2_7 H2A_7 109.0
C3_7 C2_7 H2B_7 109.0
C1_7 C2_7 H2B_7 109.0
H2A_7 C2_7 H2B_7 107.8
C2_7 C3_7 P2_7 115.0(5)
C2_7 C3_7 H3A_7 108.5
P2_7 C3_7 H3A_7 108.5
C2_7 C3_7 H3B_7 108.5
P2_7 C3_7 H3B_7 108.5
H3A_7 C3_7 H3B_7 107.5
C5_7 C4_7 C9_7 120.0
C5_7 C4_7 P1_7 120.6(4)
C9_7 C4_7 P1_7 119.4(4)
C6_7 C5_7 C4_7 120.0
C6_7 C5_7 H5_7 120.0
C4_7 C5_7 H5_7 120.0
C7_7 C6_7 C5_7 120.0
C7_7 C6_7 H6_7 120.0
C5_7 C6_7 H6_7 120.0
C6_7 C7_7 C8_7 120.0
C6_7 C7_7 H7_7 120.0
C8_7 C7_7 H7_7 120.0
C9_7 C8_7 C7_7 120.0
C9_7 C8_7 H8_7 120.0
C7_7 C8_7 H8_7 120.0
C8_7 C9_7 C4_7 120.0
C8_7 C9_7 H9_7 120.0
C4_7 C9_7 H9_7 120.0
C11_7 C10_7 C15_7 120.0
C11_7 C10_7 P1_7 120.4(4)
C15_7 C10_7 P1_7 119.6(4)
C12_7 C11_7 C10_7 120.0
C12_7 C11_7 H11_7 120.0
C10_7 C11_7 H11_7 120.0
C11_7 C12_7 C13_7 120.0
C11_7 C12_7 H12_7 120.0
C13_7 C12_7 H12_7 120.0
C14_7 C13_7 C12_7 120.0
C14_7 C13_7 H13_7 120.0
C12_7 C13_7 H13_7 120.0
C15_7 C14_7 C13_7 120.0
C15_7 C14_7 H14_7 120.0
C13_7 C14_7 H14_7 120.0
C14_7 C15_7 C10_7 120.0
C14_7 C15_7 H15_7 120.0
C10_7 C15_7 H15_7 120.0
C17_7 C16_7 C21_7 120.0
C17_7 C16_7 P2_7 118.9(3)
C21_7 C16_7 P2_7 121.1(3)
C18_7 C17_7 C16_7 120.0
C18_7 C17_7 H17_7 120.0
C16_7 C17_7 H17_7 120.0
C17_7 C18_7 C19_7 120.0
C17_7 C18_7 H18_7 120.0
C19_7 C18_7 H18_7 120.0
C20_7 C19_7 C18_7 120.0
C20_7 C19_7 H19_7 120.0
C18_7 C19_7 H19_7 120.0
C19_7 C20_7 C21_7 120.0
C19_7 C20_7 H20_7 120.0
C21_7 C20_7 H20_7 120.0
C20_7 C21_7 C16_7 120.0
C20_7 C21_7 H21_7 120.0
C16_7 C21_7 H21_7 120.0
C23_7 C22_7 C27_7 120.0
C23_7 C22_7 P2_7 119.0(4)
C27_7 C22_7 P2_7 121.0(4)
C24_7 C23_7 C22_7 120.0
C24_7 C23_7 H23_7 120.0
C22_7 C23_7 H23_7 120.0
C25_7 C24_7 C23_7 120.0
C25_7 C24_7 H24_7 120.0
C23_7 C24_7 H24_7 120.0
C24_7 C25_7 C26_7 120.0
C24_7 C25_7 H25_7 120.0
C26_7 C25_7 H25_7 120.0
C25_7 C26_7 C27_7 120.0
C25_7 C26_7 H26_7 120.0
C27_7 C26_7 H26_7 120.0
C26_7 C27_7 C22_7 120.0
C26_7 C27_7 H27_7 120.0
C22_7 C27_7 H27_7 120.0
C1_7 P1_7 C10_7 105.3(3)
C1_7 P1_7 C4_7 108.6(3)
C10_7 P1_7 C4_7 104.7(3)
C1_7 P1_7 Pt3 112.8(3)
C10_7 P1_7 Pt3 112.0(2)
C4_7 P1_7 Pt3 112.9(2)
C22_7 P2_7 C16_7 104.9(3)
C22_7 P2_7 C3_7 103.9(3)
C16_7 P2_7 C3_7 107.8(3)
C22_7 P2_7 Pt3 113.4(2)
C16_7 P2_7 Pt3 112.9(2)
C3_7 P2_7 Pt3 113.3(3)
C2_8 C1_8 P1_8 112.8(5)
C2_8 C1_8 H1A_8 109.0
P1_8 C1_8 H1A_8 109.0
C2_8 C1_8 H1B_8 109.0
P1_8 C1_8 H1B_8 109.0
H1A_8 C1_8 H1B_8 107.8
C3_8 C2_8 C1_8 111.7(7)
C3_8 C2_8 H2A_8 109.3
C1_8 C2_8 H2A_8 109.3
C3_8 C2_8 H2B_8 109.3
C1_8 C2_8 H2B_8 109.3
H2A_8 C2_8 H2B_8 107.9
C2_8 C3_8 P2_8 115.1(6)
C2_8 C3_8 H3A_8 108.5
P2_8 C3_8 H3A_8 108.5
C2_8 C3_8 H3B_8 108.5
P2_8 C3_8 H3B_8 108.5
H3A_8 C3_8 H3B_8 107.5
C5_8 C4_8 C9_8 120.0
C5_8 C4_8 P1_8 119.8(3)
C9_8 C4_8 P1_8 120.2(4)
C4_8 C5_8 C6_8 120.0
C4_8 C5_8 H5_8 120.0
C6_8 C5_8 H5_8 120.0
C7_8 C6_8 C5_8 120.0
C7_8 C6_8 H6_8 120.0
C5_8 C6_8 H6_8 120.0
C8_8 C7_8 C6_8 120.0
C8_8 C7_8 H7_8 120.0
C6_8 C7_8 H7_8 120.0
C7_8 C8_8 C9_8 120.0
C7_8 C8_8 H8_8 120.0
C9_8 C8_8 H8_8 120.0
C8_8 C9_8 C4_8 120.0
C8_8 C9_8 H9_8 120.0
C4_8 C9_8 H9_8 120.0
C11_8 C10_8 C15_8 120.0
C11_8 C10_8 P1_8 120.7(5)
C15_8 C10_8 P1_8 119.2(5)
C12_8 C11_8 C10_8 120.0
C12_8 C11_8 H11_8 120.0
C10_8 C11_8 H11_8 120.0
C13_8 C12_8 C11_8 120.0
C13_8 C12_8 H12_8 120.0
C11_8 C12_8 H12_8 120.0
C12_8 C13_8 C14_8 120.0
C12_8 C13_8 H13_8 120.0
C14_8 C13_8 H13_8 120.0
C15_8 C14_8 C13_8 120.0
C15_8 C14_8 H14_8 120.0
C13_8 C14_8 H14_8 120.0
C14_8 C15_8 C10_8 120.0
C14_8 C15_8 H15_8 120.0
C10_8 C15_8 H15_8 120.0
C17_8 C16_8 C21_8 120.0
C17_8 C16_8 P2_8 118.8(4)
C21_8 C16_8 P2_8 121.2(4)
C18_8 C17_8 C16_8 120.0
C18_8 C17_8 H17_8 120.0
C16_8 C17_8 H17_8 120.0
C17_8 C18_8 C19_8 120.0
C17_8 C18_8 H18_8 120.0
C19_8 C18_8 H18_8 120.0
C20_8 C19_8 C18_8 120.0
C20_8 C19_8 H19_8 120.0
C18_8 C19_8 H19_8 120.0
C21_8 C20_8 C19_8 120.0
C21_8 C20_8 H20_8 120.0
C19_8 C20_8 H20_8 120.0
C20_8 C21_8 C16_8 120.0
C20_8 C21_8 H21_8 120.0
C16_8 C21_8 H21_8 120.0
C23_8 C22_8 C27_8 120.0
C23_8 C22_8 P2_8 118.7(5)
C27_8 C22_8 P2_8 121.1(5)
C22_8 C23_8 C24_8 120.0
C22_8 C23_8 H23_8 120.0
C24_8 C23_8 H23_8 120.0
C25_8 C24_8 C23_8 120.0
C25_8 C24_8 H24_8 120.0
C23_8 C24_8 H24_8 120.0
C24_8 C25_8 C26_8 120.0
C24_8 C25_8 H25_8 120.0
C26_8 C25_8 H25_8 120.0
C27_8 C26_8 C25_8 120.0
C27_8 C26_8 H26_8 120.0
C25_8 C26_8 H26_8 120.0
C26_8 C27_8 C22_8 120.0
C26_8 C27_8 H27_8 120.0
C22_8 C27_8 H27_8 120.0
C10_8 P1_8 C4_8 105.7(3)
C10_8 P1_8 C1_8 105.8(4)
C4_8 P1_8 C1_8 106.2(3)
C10_8 P1_8 Pt4 111.1(2)
C4_8 P1_8 Pt4 115.6(2)
C1_8 P1_8 Pt4 111.8(3)
C3_8 P2_8 C22_8 103.2(4)
C3_8 P2_8 C16_8 107.1(4)
C22_8 P2_8 C16_8 106.0(3)
C3_8 P2_8 Pt4 115.0(3)
C22_8 P2_8 Pt4 112.5(3)
C16_8 P2_8 Pt4 112.2(2)
C2_9 C1_9 P1_9 112.8(6)
C2_9 C1_9 H1A_9 109.0
P1_9 C1_9 H1A_9 109.0
C2_9 C1_9 H1B_9 109.0
P1_9 C1_9 H1B_9 109.0
H1A_9 C1_9 H1B_9 107.8
C3_9 C2_9 C1_9 110.4(7)
C3_9 C2_9 H2A_9 109.6
C1_9 C2_9 H2A_9 109.6
C3_9 C2_9 H2B_9 109.6
C1_9 C2_9 H2B_9 109.6
H2A_9 C2_9 H2B_9 108.1
C2_9 C3_9 P2_9 113.5(6)
C2_9 C3_9 H3A_9 108.9
P2_9 C3_9 H3A_9 108.9
C2_9 C3_9 H3B_9 108.9
P2_9 C3_9 H3B_9 108.9
H3A_9 C3_9 H3B_9 107.7
C5_9 C4_9 C9_9 120.0
C5_9 C4_9 P1_9 121.1(6)
C9_9 C4_9 P1_9 118.9(6)
C6_9 C5_9 C4_9 120.0
C6_9 C5_9 H5_9 120.0
C4_9 C5_9 H5_9 120.0
C5_9 C6_9 C7_9 120.0
C5_9 C6_9 H6_9 120.0
C7_9 C6_9 H6_9 120.0
C8_9 C7_9 C6_9 120.0
C8_9 C7_9 H7_9 120.0
C6_9 C7_9 H7_9 120.0
C7_9 C8_9 C9_9 120.0
C7_9 C8_9 H8_9 120.0
C9_9 C8_9 H8_9 120.0
C8_9 C9_9 C4_9 120.0
C8_9 C9_9 H9_9 120.0
C4_9 C9_9 H9_9 120.0
C11_9 C10_9 C15_9 120.0
C11_9 C10_9 P1_9 119.7(5)
C15_9 C10_9 P1_9 120.2(5)
C12_9 C11_9 C10_9 120.0
C12_9 C11_9 H11_9 120.0
C10_9 C11_9 H11_9 120.0
C13_9 C12_9 C11_9 120.0
C13_9 C12_9 H12_9 120.0
C11_9 C12_9 H12_9 120.0
C14_9 C13_9 C12_9 120.0
C14_9 C13_9 H13_9 120.0
C12_9 C13_9 H13_9 120.0
C13_9 C14_9 C15_9 120.0
C13_9 C14_9 H14_9 120.0
C15_9 C14_9 H14_9 120.0
C14_9 C15_9 C10_9 120.0
C14_9 C15_9 H15_9 120.0
C10_9 C15_9 H15_9 120.0
C17_9 C16_9 C21_9 120.0
C17_9 C16_9 P2_9 119.5(5)
C21_9 C16_9 P2_9 120.5(5)
C16_9 C17_9 C18_9 120.0
C16_9 C17_9 H17_9 120.0
C18_9 C17_9 H17_9 120.0
C19_9 C18_9 C17_9 120.0
C19_9 C18_9 H18_9 120.0
C17_9 C18_9 H18_9 120.0
C18_9 C19_9 C20_9 120.0
C18_9 C19_9 H19_9 120.0
C20_9 C19_9 H19_9 120.0
C21_9 C20_9 C19_9 120.0
C21_9 C20_9 H20_9 120.0
C19_9 C20_9 H20_9 120.0
C20_9 C21_9 C16_9 120.0
C20_9 C21_9 H21_9 120.0
C16_9 C21_9 H21_9 120.0
C23_9 C22_9 C27_9 120.0
C23_9 C22_9 P2_9 120.2(5)
C27_9 C22_9 P2_9 119.7(5)
C24_9 C23_9 C22_9 120.0
C24_9 C23_9 H23_9 120.0
C22_9 C23_9 H23_9 120.0
C25_9 C24_9 C23_9 120.0
C25_9 C24_9 H24_9 120.0
C23_9 C24_9 H24_9 120.0
C24_9 C25_9 C26_9 120.0
C24_9 C25_9 H25_9 120.0
C26_9 C25_9 H25_9 120.0
C27_9 C26_9 C25_9 120.0
C27_9 C26_9 H26_9 120.0
C25_9 C26_9 H26_9 120.0
C26_9 C27_9 C22_9 120.0
C26_9 C27_9 H27_9 120.0
C22_9 C27_9 H27_9 120.0
C10_9 P1_9 C1_9 103.3(4)
C10_9 P1_9 C4_9 106.7(4)
C1_9 P1_9 C4_9 107.2(4)
C10_9 P1_9 Pt5 112.5(3)
C1_9 P1_9 Pt5 112.8(4)
C4_9 P1_9 Pt5 113.7(3)
C16_9 P2_9 C22_9 103.6(4)
C16_9 P2_9 C3_9 107.0(4)
C22_9 P2_9 C3_9 105.1(4)
C16_9 P2_9 Pt5 113.9(3)
C22_9 P2_9 Pt5 112.1(2)
C3_9 P2_9 Pt5 114.2(3)
C2_10 C1_10 P1_10 114.1(5)
C2_10 C1_10 H1A_10 108.7
P1_10 C1_10 H1A_10 108.7
C2_10 C1_10 H1B_10 108.7
P1_10 C1_10 H1B_10 108.7
H1A_10 C1_10 H1B_10 107.6
C1_10 C2_10 C3_10 114.7(7)
C1_10 C2_10 H2A_10 108.6
C3_10 C2_10 H2A_10 108.6
C1_10 C2_10 H2B_10 108.6
C3_10 C2_10 H2B_10 108.6
H2A_10 C2_10 H2B_10 107.6
C2_10 C3_10 P2_10 115.1(5)
C2_10 C3_10 H3A_10 108.5
P2_10 C3_10 H3A_10 108.5
C2_10 C3_10 H3B_10 108.5
P2_10 C3_10 H3B_10 108.5
H3A_10 C3_10 H3B_10 107.5
C5_10 C4_10 C9_10 120.0
C5_10 C4_10 P1_10 119.6(4)
C9_10 C4_10 P1_10 120.4(4)
C4_10 C5_10 C6_10 120.0
C4_10 C5_10 H5_10 120.0
C6_10 C5_10 H5_10 120.0
C7_10 C6_10 C5_10 120.0
C7_10 C6_10 H6_10 120.0
C5_10 C6_10 H6_10 120.0
C6_10 C7_10 C8_10 120.0
C6_10 C7_10 H7_10 120.0
C8_10 C7_10 H7_10 120.0
C9_10 C8_10 C7_10 120.0
C9_10 C8_10 H8_10 120.0
C7_10 C8_10 H8_10 120.0
C8_10 C9_10 C4_10 120.0
C8_10 C9_10 H9_10 120.0
C4_10 C9_10 H9_10 120.0
C11_10 C10_10 C15_10 120.0
C11_10 C10_10 P1_10 120.1(4)
C15_10 C10_10 P1_10 119.9(4)
C10_10 C11_10 C12_10 120.0
C10_10 C11_10 H11_10 120.0
C12_10 C11_10 H11_10 120.0
C13_10 C12_10 C11_10 120.0
C13_10 C12_10 H12_10 120.0
C11_10 C12_10 H12_10 120.0
C12_10 C13_10 C14_10 120.0
C12_10 C13_10 H13_10 120.0
C14_10 C13_10 H13_10 120.0
C15_10 C14_10 C13_10 120.0
C15_10 C14_10 H14_10 120.0
C13_10 C14_10 H14_10 120.0
C14_10 C15_10 C10_10 120.0
C14_10 C15_10 H15_10 120.0
C10_10 C15_10 H15_10 120.0
C17_10 C16_10 C21_10 120.0
C17_10 C16_10 P2_10 118.4(3)
C21_10 C16_10 P2_10 121.6(3)
C18_10 C17_10 C16_10 120.0
C18_10 C17_10 H17_10 120.0
C16_10 C17_10 H17_10 120.0
C17_10 C18_10 C19_10 120.0
C17_10 C18_10 H18_10 120.0
C19_10 C18_10 H18_10 120.0
C20_10 C19_10 C18_10 120.0
C20_10 C19_10 H19_10 120.0
C18_10 C19_10 H19_10 120.0
C19_10 C20_10 C21_10 120.0
C19_10 C20_10 H20_10 120.0
C21_10 C20_10 H20_10 120.0
C20_10 C21_10 C16_10 120.0
C20_10 C21_10 H21_10 120.0
C16_10 C21_10 H21_10 120.0
C23_10 C22_10 C27_10 120.0
C23_10 C22_10 P2_10 119.0(4)
C27_10 C22_10 P2_10 121.0(4)
C24_10 C23_10 C22_10 120.0
C24_10 C23_10 H23_10 120.0
C22_10 C23_10 H23_10 120.0
C25_10 C24_10 C23_10 120.0
C25_10 C24_10 H24_10 120.0
C23_10 C24_10 H24_10 120.0
C24_10 C25_10 C26_10 120.0
C24_10 C25_10 H25_10 120.0
C26_10 C25_10 H25_10 120.0
C27_10 C26_10 C25_10 120.0
C27_10 C26_10 H26_10 120.0
C25_10 C26_10 H26_10 120.0
C26_10 C27_10 C22_10 120.0
C26_10 C27_10 H27_10 120.0
C22_10 C27_10 H27_10 120.0
C1_10 P1_10 C4_10 108.4(3)
C1_10 P1_10 C10_10 104.3(3)
C4_10 P1_10 C10_10 103.3(3)
C1_10 P1_10 Pt6 114.3(3)
C4_10 P1_10 Pt6 112.9(2)
C10_10 P1_10 Pt6 112.8(3)
C16_10 P2_10 C22_10 105.8(3)
C16_10 P2_10 C3_10 108.1(3)
C22_10 P2_10 C3_10 103.7(3)
C16_10 P2_10 Pt6 113.5(2)
C22_10 P2_10 Pt6 112.1(2)
C3_10 P2_10 Pt6 113.0(3)
F2_11 C1_11 F3_11 107.9
F2_11 C1_11 F1_11 107.9
F3_11 C1_11 F1_11 107.6
F2_11 C1_11 S1_11 111.6
F3_11 C1_11 S1_11 110.4
F1_11 C1_11 S1_11 111.3
O3_11 S1_11 O1_11 116.1
O3_11 S1_11 O2_11 114.8
O1_11 S1_11 O2_11 113.7
O3_11 S1_11 C1_11 104.0
O1_11 S1_11 C1_11 104.0
O2_11 S1_11 C1_11 101.9
F2_12 C1_12 F3_12 107.9
F2_12 C1_12 F1_12 107.9
F3_12 C1_12 F1_12 107.6
F2_12 C1_12 S1_12 111.6
F3_12 C1_12 S1_12 110.4
F1_12 C1_12 S1_12 111.2
O3_12 S1_12 O1_12 116.1
O3_12 S1_12 O2_12 114.8
O1_12 S1_12 O2_12 113.7
O3_12 S1_12 C1_12 104.0
O1_12 S1_12 C1_12 104.0
O2_12 S1_12 C1_12 101.9
F2_13 C1_13 F3_13 107.9
F2_13 C1_13 F1_13 107.9
F3_13 C1_13 F1_13 107.6
F2_13 C1_13 S1_13 111.6
F3_13 C1_13 S1_13 110.4
F1_13 C1_13 S1_13 111.3
O3_13 S1_13 O1_13 116.0
O3_13 S1_13 O2_13 114.8
O1_13 S1_13 O2_13 113.7
O3_13 S1_13 C1_13 104.0
O1_13 S1_13 C1_13 104.0
O2_13 S1_13 C1_13 101.9
F3_14 C1_14 F2_14 107.9
F3_14 C1_14 F1_14 107.6
F2_14 C1_14 F1_14 107.9
F3_14 C1_14 S1_14 110.4
F2_14 C1_14 S1_14 111.6
F1_14 C1_14 S1_14 111.3
O3_14 S1_14 O1_14 116.1
O3_14 S1_14 O2_14 114.8
O1_14 S1_14 O2_14 113.7
O3_14 S1_14 C1_14 104.0
O1_14 S1_14 C1_14 104.0
O2_14 S1_14 C1_14 101.9

loop_
_geom_bond_atom_site_label_1
_geom_bond_atom_site_label_2
_geom_bond_distance
Pt1 N1_2 2.069(6)
Pt1 N1_1 2.076(6)
Pt1 P1_5 2.256(3)
Pt1 P2_5 2.257(2)
Pt2 N1_3 2.087(6)
Pt2 N9_1 2.096(6)
Pt2 P2_6 2.254(2)
Pt2 P1_6 2.264(3)
Pt3 N1_4 2.085(7)
Pt3 N17_1 2.094(6)
Pt3 P2_7 2.258(3)
Pt3 P1_7 2.262(3)
Pt4 N17_2 2.077(7)
Pt4 N9_3 2.097(6)
Pt4 P1_8 2.252(2)
Pt4 P2_8 2.257(3)
Pt5 N9_2 2.067(7)
Pt5 N17_4 2.090(6)
Pt5 P1_9 2.242(3)
Pt5 P2_9 2.259(3)
Pt6 N9_4 2.087(6)
Pt6 N17_3 2.099(6)
Pt6 P2_10 2.255(2)
Pt6 P1_10 2.268(3)
N1_1 C2_1 1.326(6)
N1_1 C6_1 1.328(6)
C2_1 C3_1 1.372(6)
C2_1 H2_1 0.9300
C3_1 C4_1 1.376(6)
C3_1 H3_1 0.9300
C4_1 C5_1 1.380(6)
C4_1 C7_1 1.450(6)
C5_1 C6_1 1.369(6)
C5_1 H5_1 0.9300
C6_1 H6_1 0.9300
C7_1 C8_1 1.173(6)
C8_1 C25_1 1.442(6)
C25_1 C26_1 1.3900
C25_1 C30_1 1.3900
C26_1 O31_1 1.367(5)
C26_1 C27_1 1.3900
O31_1 C34_1 1.361(8)
C34_1 H34A_1 0.9600
C34_1 H34B_1 0.9600
C34_1 H34C_1 0.9600
N9_1 C10_1 1.315(6)
N9_1 C14_1 1.328(6)
C10_1 C11_1 1.366(6)
C10_1 H10_1 0.9300
C11_1 C12_1 1.369(6)
C11_1 H11_1 0.9300
C12_1 C13_1 1.373(6)
C12_1 C15_1 1.449(6)
C13_1 C14_1 1.373(6)
C13_1 H13_1 0.9300
C14_1 H14_1 0.9300
C15_1 C16_1 1.176(6)
C16_1 C27_1 1.447(6)
C27_1 C28_1 1.3900
C28_1 O32_1 1.353(5)
C28_1 C29_1 1.3900
O32_1 C35_1 1.382(7)
C35_1 H35A_1 0.9600
C35_1 H35B_1 0.9600
C35_1 H35C_1 0.9600
N17_1 C18_1 1.310(6)
N17_1 C22_1 1.333(6)
C18_1 C19_1 1.371(6)
C18_1 H18_1 0.9300
C19_1 C20_1 1.377(6)
C19_1 H19_1 0.9300
C20_1 C21_1 1.377(6)
C20_1 C23_1 1.447(6)
C21_1 C22_1 1.366(6)
C21_1 H21_1 0.9300
C22_1 H22_1 0.9300
C23_1 C24_1 1.175(6)
C24_1 C29_1 1.445(6)
C29_1 C30_1 1.3900
C30_1 O33_1 1.361(5)
O33_1 C36_1 1.380(8)
C36_1 H36A_1 0.9600
C36_1 H36B_1 0.9600
C36_1 H36C_1 0.9600
N1_2 C2_2 1.313(6)
N1_2 C6_2 1.325(6)
C2_2 C3_2 1.373(6)
C2_2 H2_2 0.9300
C3_2 C4_2 1.377(6)
C3_2 H3_2 0.9300
C4_2 C5_2 1.372(6)
C4_2 C7_2 1.438(7)
C5_2 C6_2 1.369(6)
C5_2 H5_2 0.9300
C6_2 H6_2 0.9300
C7_2 C8_2 1.171(6)
C8_2 C25_2 1.439(6)
C25_2 C26_2 1.3900
C25_2 C30_2 1.3900
C26_2 O31_2 1.356(6)
C26_2 C27_2 1.3900
O31_2 C34_2 1.375(8)
C34_2 H34A_2 0.9600
C34_2 H34B_2 0.9600
C34_2 H34C_2 0.9600
N9_2 C14_2 1.319(6)
N9_2 C10_2 1.330(6)
C10_2 C11_2 1.366(6)
C10_2 H10_2 0.9300
C11_2 C12_2 1.369(6)
C11_2 H11_2 0.9300
C12_2 C13_2 1.385(6)
C12_2 C15_2 1.448(7)
C13_2 C14_2 1.369(6)
C13_2 H13_2 0.9300
C14_2 H14_2 0.9300
C15_2 C16_2 1.169(6)
C16_2 C27_2 1.449(6)
C27_2 C28_2 1.3900
C28_2 O32_2 1.360(5)
C28_2 C29_2 1.3900
O32_2 C35_2 1.369(8)
C35_2 H35A_2 0.9600
C35_2 H35B_2 0.9600
C35_2 H35C_2 0.9600
N17_2 C18_2 1.321(6)
N17_2 C22_2 1.324(6)
C18_2 C19_2 1.369(6)
C18_2 H18_2 0.9300
C19_2 C20_2 1.373(6)
C19_2 H19_2 0.9300
C20_2 C21_2 1.377(6)
C20_2 C23_2 1.450(7)
C21_2 C22_2 1.382(6)
C21_2 H21_2 0.9300
C22_2 H22_2 0.9300
C23_2 C24_2 1.174(6)
C24_2 C29_2 1.441(6)
C29_2 C30_2 1.3900
C30_2 O33_2 1.362(6)
O33_2 C36_2 1.361(8)
C36_2 H36A_2 0.9600
C36_2 H36B_2 0.9600
C36_2 H36C_2 0.9600
N1_3 C6_3 1.322(6)
N1_3 C2_3 1.328(6)
C2_3 C3_3 1.375(6)
C2_3 H2_3 0.9300
C3_3 C4_3 1.385(6)
C3_3 H3_3 0.9300
C4_3 C5_3 1.378(6)
C4_3 C7_3 1.436(6)
C5_3 C6_3 1.369(6)
C5_3 H5_3 0.9300
C6_3 H6_3 0.9300
C7_3 C8_3 1.172(6)
C8_3 C25_3 1.444(6)
C25_3 C26_3 1.3900
C25_3 C30_3 1.3900
C26_3 O31_3 1.370(5)
C26_3 C27_3 1.3900
O31_3 C34_3 1.386(8)
C34_3 H34A_3 0.9600
C34_3 H34B_3 0.9600
C34_3 H34C_3 0.9600
N9_3 C14_3 1.312(6)
N9_3 C10_3 1.316(6)
C10_3 C11_3 1.369(6)
C10_3 H10_3 0.9300
C11_3 C12_3 1.378(6)
C11_3 H11_3 0.9300
C12_3 C13_3 1.368(6)
C12_3 C15_3 1.453(6)
C13_3 C14_3 1.384(6)
C13_3 H13_3 0.9300
C14_3 H14_3 0.9300
C15_3 C16_3 1.167(6)
C16_3 C27_3 1.438(5)
C27_3 C28_3 1.3900
C28_3 O32_3 1.363(5)
C28_3 C29_3 1.3900
O32_3 C35_3 1.374(8)
C35_3 H35A_3 0.9600
C35_3 H35B_3 0.9600
C35_3 H35C_3 0.9600
N17_3 C18_3 1.326(6)
N17_3 C22_3 1.326(6)
C18_3 C19_3 1.361(6)
C18_3 H18_3 0.9300
C19_3 C20_3 1.372(6)
C19_3 H19_3 0.9300
C20_3 C21_3 1.373(6)
C20_3 C23_3 1.438(6)
C21_3 C22_3 1.362(6)
C21_3 H21_3 0.9300
C22_3 H22_3 0.9300
C23_3 C24_3 1.176(6)
C24_3 C29_3 1.446(6)
C29_3 C30_3 1.3900
C30_3 O33_3 1.350(5)
O33_3 C36_3 1.378(7)
C36_3 H36A_3 0.9600
C36_3 H36B_3 0.9600
C36_3 H36C_3 0.9600
N1_4 C6_4 1.316(6)
N1_4 C2_4 1.326(6)
C2_4 C3_4 1.368(6)
C2_4 H2_4 0.9300
C3_4 C4_4 1.371(6)
C3_4 H3_4 0.9300
C4_4 C5_4 1.371(6)
C4_4 C7_4 1.439(7)
C5_4 C6_4 1.366(6)
C5_4 H5_4 0.9300
C6_4 H6_4 0.9300
C7_4 C8_4 1.171(6)
C8_4 C25_4 1.445(6)
C25_4 C26_4 1.3900
C25_4 C30_4 1.3900
C26_4 O31_4 1.355(5)
C26_4 C27_4 1.3900
O31_4 C34_4 1.384(8)
C34_4 H34A_4 0.9600
C34_4 H34B_4 0.9600
C34_4 H34C_4 0.9600
N9_4 C14_4 1.312(6)
N9_4 C10_4 1.330(6)
C10_4 C11_4 1.372(6)
C10_4 H10_4 0.9300
C11_4 C12_4 1.370(6)
C11_4 H11_4 0.9300
C12_4 C13_4 1.375(6)
C12_4 C15_4 1.444(6)
C13_4 C14_4 1.372(6)
C13_4 H13_4 0.9300
C14_4 H14_4 0.9300
C15_4 C16_4 1.179(6)
C16_4 C27_4 1.444(6)
C27_4 C28_4 1.3900
C28_4 O32_4 1.371(5)
C28_4 C29_4 1.3900
O32_4 C35_4 1.381(9)
C35_4 H35A_4 0.9600
C35_4 H35B_4 0.9600
C35_4 H35C_4 0.9600
N17_4 C18_4 1.318(6)
N17_4 C22_4 1.320(6)
C18_4 C19_4 1.368(6)
C18_4 H18_4 0.9300
C19_4 C20_4 1.378(6)
C19_4 H19_4 0.9300
C20_4 C21_4 1.369(6)
C20_4 C23_4 1.447(6)
C21_4 C22_4 1.371(6)
C21_4 H21_4 0.9300
C22_4 H22_4 0.9300
C23_4 C24_4 1.166(6)
C24_4 C29_4 1.441(5)
C29_4 C30_4 1.3900
C30_4 O33_4 1.364(5)
O33_4 C36_4 1.363(8)
C36_4 H36A_4 0.9600
C36_4 H36B_4 0.9600
C36_4 H36C_4 0.9600
C1_5 C2_5 1.535(7)
C1_5 P1_5 1.819(6)
C1_5 H1A_5 0.9700
C1_5 H1B_5 0.9700
C2_5 C3_5 1.517(7)
C2_5 H2A_5 0.9700
C2_5 H2B_5 0.9700
C3_5 P2_5 1.820(6)
C3_5 H3A_5 0.9700
C3_5 H3B_5 0.9700
C4_5 C5_5 1.3900
C4_5 C9_5 1.3900
C4_5 P1_5 1.816(5)
C5_5 C6_5 1.3900
C5_5 H5_5 0.9300
C6_5 C7_5 1.3900
C6_5 H6_5 0.9300
C7_5 C8_5 1.3900
C7_5 H7_5 0.9300
C8_5 C9_5 1.3900
C8_5 H8_5 0.9300
C9_5 H9_5 0.9300
C10_5 C11_5 1.3900
C10_5 C15_5 1.3900
C10_5 P1_5 1.801(5)
C11_5 C12_5 1.3900
C11_5 H11_5 0.9300
C12_5 C13_5 1.3900
C12_5 H12_5 0.9300
C13_5 C14_5 1.3900
C13_5 H13_5 0.9300
C14_5 C15_5 1.3900
C14_5 H14_5 0.9300
C15_5 H15_5 0.9300
C16_5 C17_5 1.3900
C16_5 C21_5 1.3900
C16_5 P2_5 1.819(5)
C17_5 C18_5 1.3900
C17_5 H17_5 0.9300
C18_5 C19_5 1.3900
C18_5 H18_5 0.9300
C19_5 C20_5 1.3900
C19_5 H19_5 0.9300
C20_5 C21_5 1.3900
C20_5 H20_5 0.9300
C21_5 H21_5 0.9300
C22_5 C23_5 1.3900
C22_5 C27_5 1.3900
C22_5 P2_5 1.789(5)
C23_5 C24_5 1.3900
C23_5 H23_5 0.9300
C24_5 C25_5 1.3900
C24_5 H24_5 0.9300
C25_5 C26_5 1.3900
C25_5 H25_5 0.9300
C26_5 C27_5 1.3900
C26_5 H26_5 0.9300
C27_5 H27_5 0.9300
C1_6 C2_6 1.534(7)
C1_6 P1_6 1.810(6)
C1_6 H1A_6 0.9700
C1_6 H1B_6 0.9700
C2_6 C3_6 1.528(7)
C2_6 H2A_6 0.9700
C2_6 H2B_6 0.9700
C3_6 P2_6 1.819(6)
C3_6 H3A_6 0.9700
C3_6 H3B_6 0.9700
C4_6 C5_6 1.3900
C4_6 C9_6 1.3900
C4_6 P1_6 1.809(4)
C5_6 C6_6 1.3900
C5_6 H5_6 0.9300
C6_6 C7_6 1.3900
C6_6 H6_6 0.9300
C7_6 C8_6 1.3900
C7_6 H7_6 0.9300
C8_6 C9_6 1.3900
C8_6 H8_6 0.9300
C9_6 H9_6 0.9300
C10_6 C11_6 1.3900
C10_6 C15_6 1.3900
C10_6 P1_6 1.809(4)
C11_6 C12_6 1.3900
C11_6 H11_6 0.9300
C12_6 C13_6 1.3900
C12_6 H12_6 0.9300
C13_6 C14_6 1.3900
C13_6 H13_6 0.9300
C14_6 C15_6 1.3900
C14_6 H14_6 0.9300
C15_6 H15_6 0.9300
C16_6 C17_6 1.3900
C16_6 C21_6 1.3900
C16_6 P2_6 1.806(4)
C17_6 C18_6 1.3900
C17_6 H17_6 0.9300
C18_6 C19_6 1.3900
C18_6 H18_6 0.9300
C19_6 C20_6 1.3900
C19_6 H19_6 0.9300
C20_6 C21_6 1.3900
C20_6 H20_6 0.9300
C21_6 H21_6 0.9300
C22_6 C23_6 1.3900
C22_6 C27_6 1.3900
C22_6 P2_6 1.814(4)
C23_6 C24_6 1.3900
C23_6 H23_6 0.9300
C24_6 C25_6 1.3900
C24_6 H24_6 0.9300
C25_6 C26_6 1.3900
C25_6 H25_6 0.9300
C26_6 C27_6 1.3900
C26_6 H26_6 0.9300
C27_6 H27_6 0.9300
C1_7 C2_7 1.530(7)
C1_7 P1_7 1.800(6)
C1_7 H1A_7 0.9700
C1_7 H1B_7 0.9700
C2_7 C3_7 1.525(7)
C2_7 H2A_7 0.9700
C2_7 H2B_7 0.9700
C3_7 P2_7 1.821(5)
C3_7 H3A_7 0.9700
C3_7 H3B_7 0.9700
C4_7 C5_7 1.3900
C4_7 C9_7 1.3900
C4_7 P1_7 1.811(4)
C5_7 C6_7 1.3900
C5_7 H5_7 0.9300
C6_7 C7_7 1.3900
C6_7 H6_7 0.9300
C7_7 C8_7 1.3900
C7_7 H7_7 0.9300
C8_7 C9_7 1.3900
C8_7 H8_7 0.9300
C9_7 H9_7 0.9300
C10_7 C11_7 1.3900
C10_7 C15_7 1.3900
C10_7 P1_7 1.803(4)
C11_7 C12_7 1.3900
C11_7 H11_7 0.9300
C12_7 C13_7 1.3900
C12_7 H12_7 0.9300
C13_7 C14_7 1.3900
C13_7 H13_7 0.9300
C14_7 C15_7 1.3900
C14_7 H14_7 0.9300
C15_7 H15_7 0.9300
C16_7 C17_7 1.3900
C16_7 C21_7 1.3900
C16_7 P2_7 1.811(4)
C17_7 C18_7 1.3900
C17_7 H17_7 0.9300
C18_7 C19_7 1.3900
C18_7 H18_7 0.9300
C19_7 C20_7 1.3900
C19_7 H19_7 0.9300
C20_7 C21_7 1.3900
C20_7 H20_7 0.9300
C21_7 H21_7 0.9300
C22_7 C23_7 1.3900
C22_7 C27_7 1.3900
C22_7 P2_7 1.806(4)
C23_7 C24_7 1.3900
C23_7 H23_7 0.9300
C24_7 C25_7 1.3900
C24_7 H24_7 0.9300
C25_7 C26_7 1.3900
C25_7 H25_7 0.9300
C26_7 C27_7 1.3900
C26_7 H26_7 0.9300
C27_7 H27_7 0.9300
C1_8 C2_8 1.547(7)
C1_8 P1_8 1.813(6)
C1_8 H1A_8 0.9700
C1_8 H1B_8 0.9700
C2_8 C3_8 1.533(7)
C2_8 H2A_8 0.9700
C2_8 H2B_8 0.9700
C3_8 P2_8 1.813(6)
C3_8 H3A_8 0.9700
C3_8 H3B_8 0.9700
C4_8 C5_8 1.3900
C4_8 C9_8 1.3900
C4_8 P1_8 1.810(4)
C5_8 C6_8 1.3900
C5_8 H5_8 0.9300
C6_8 C7_8 1.3900
C6_8 H6_8 0.9300
C7_8 C8_8 1.3900
C7_8 H7_8 0.9300
C8_8 C9_8 1.3900
C8_8 H8_8 0.9300
C9_8 H9_8 0.9300
C10_8 C11_8 1.3900
C10_8 C15_8 1.3900
C10_8 P1_8 1.796(5)
C11_8 C12_8 1.3900
C11_8 H11_8 0.9300
C12_8 C13_8 1.3900
C12_8 H12_8 0.9300
C13_8 C14_8 1.3900
C13_8 H13_8 0.9300
C14_8 C15_8 1.3900
C14_8 H14_8 0.9300
C15_8 H15_8 0.9300
C16_8 C17_8 1.3900
C16_8 C21_8 1.3900
C16_8 P2_8 1.821(5)
C17_8 C18_8 1.3900
C17_8 H17_8 0.9300
C18_8 C19_8 1.3900
C18_8 H18_8 0.9300
C19_8 C20_8 1.3900
C19_8 H19_8 0.9300
C20_8 C21_8 1.3900
C20_8 H20_8 0.9300
C21_8 H21_8 0.9300
C22_8 C23_8 1.3900
C22_8 C27_8 1.3900
C22_8 P2_8 1.815(4)
C23_8 C24_8 1.3900
C23_8 H23_8 0.9300
C24_8 C25_8 1.3900
C24_8 H24_8 0.9300
C25_8 C26_8 1.3900
C25_8 H25_8 0.9300
C26_8 C27_8 1.3900
C26_8 H26_8 0.9300
C27_8 H27_8 0.9300
C1_9 C2_9 1.535(7)
C1_9 P1_9 1.808(6)
C1_9 H1A_9 0.9700
C1_9 H1B_9 0.9700
C2_9 C3_9 1.533(7)
C2_9 H2A_9 0.9700
C2_9 H2B_9 0.9700
C3_9 P2_9 1.809(6)
C3_9 H3A_9 0.9700
C3_9 H3B_9 0.9700
C4_9 C5_9 1.3900
C4_9 C9_9 1.3900
C4_9 P1_9 1.812(5)
C5_9 C6_9 1.3900
C5_9 H5_9 0.9300
C6_9 C7_9 1.3900
C6_9 H6_9 0.9300
C7_9 C8_9 1.3900
C7_9 H7_9 0.9300
C8_9 C9_9 1.3900
C8_9 H8_9 0.9300
C9_9 H9_9 0.9300
C10_9 C11_9 1.3900
C10_9 C15_9 1.3900
C10_9 P1_9 1.800(5)
C11_9 C12_9 1.3900
C11_9 H11_9 0.9300
C12_9 C13_9 1.3900
C12_9 H12_9 0.9300
C13_9 C14_9 1.3900
C13_9 H13_9 0.9300
C14_9 C15_9 1.3900
C14_9 H14_9 0.9300
C15_9 H15_9 0.9300
C16_9 C17_9 1.3900
C16_9 C21_9 1.3900
C16_9 P2_9 1.804(5)
C17_9 C18_9 1.3900
C17_9 H17_9 0.9300
C18_9 C19_9 1.3900
C18_9 H18_9 0.9300
C19_9 C20_9 1.3900
C19_9 H19_9 0.9300
C20_9 C21_9 1.3900
C20_9 H20_9 0.9300
C21_9 H21_9 0.9300
C22_9 C23_9 1.3900
C22_9 C27_9 1.3900
C22_9 P2_9 1.805(5)
C23_9 C24_9 1.3900
C23_9 H23_9 0.9300
C24_9 C25_9 1.3900
C24_9 H24_9 0.9300
C25_9 C26_9 1.3900
C25_9 H25_9 0.9300
C26_9 C27_9 1.3900
C26_9 H26_9 0.9300
C27_9 H27_9 0.9300
C1_10 C2_10 1.530(6)
C1_10 P1_10 1.811(6)
C1_10 H1A_10 0.9700
C1_10 H1B_10 0.9700
C2_10 C3_10 1.534(7)
C2_10 H2A_10 0.9700
C2_10 H2B_10 0.9700
C3_10 P2_10 1.827(6)
C3_10 H3A_10 0.9700
C3_10 H3B_10 0.9700
C4_10 C5_10 1.3900
C4_10 C9_10 1.3900
C4_10 P1_10 1.819(4)
C5_10 C6_10 1.3900
C5_10 H5_10 0.9300
C6_10 C7_10 1.3900
C6_10 H6_10 0.9300
C7_10 C8_10 1.3900
C7_10 H7_10 0.9300
C8_10 C9_10 1.3900
C8_10 H8_10 0.9300
C9_10 H9_10 0.9300
C10_10 C11_10 1.3900
C10_10 C15_10 1.3900
C10_10 P1_10 1.823(4)
C11_10 C12_10 1.3900
C11_10 H11_10 0.9300
C12_10 C13_10 1.3900
C12_10 H12_10 0.9300
C13_10 C14_10 1.3900
C13_10 H13_10 0.9300
C14_10 C15_10 1.3900
C14_10 H14_10 0.9300
C15_10 H15_10 0.9300
C16_10 C17_10 1.3900
C16_10 C21_10 1.3900
C16_10 P2_10 1.808(4)
C17_10 C18_10 1.3900
C17_10 H17_10 0.9300
C18_10 C19_10 1.3900
C18_10 H18_10 0.9300
C19_10 C20_10 1.3900
C19_10 H19_10 0.9300
C20_10 C21_10 1.3900
C20_10 H20_10 0.9300
C21_10 H21_10 0.9300
C22_10 C23_10 1.3900
C22_10 C27_10 1.3900
C22_10 P2_10 1.815(4)
C23_10 C24_10 1.3900
C23_10 H23_10 0.9300
C24_10 C25_10 1.3900
C24_10 H24_10 0.9300
C25_10 C26_10 1.3900
C25_10 H25_10 0.9300
C26_10 C27_10 1.3900
C26_10 H26_10 0.9300
C27_10 H27_10 0.9300
C1_11 F2_11 1.3306
C1_11 F3_11 1.3308
C1_11 F1_11 1.3354
C1_11 S1_11 1.8214
O1_11 S1_11 1.4457
O2_11 S1_11 1.4479
O3_11 S1_11 1.4287
C1_12 F2_12 1.3304
C1_12 F3_12 1.3306
C1_12 F1_12 1.3355
C1_12 S1_12 1.8216
O1_12 S1_12 1.4458
O2_12 S1_12 1.4479
O3_12 S1_12 1.4288
C1_13 F2_13 1.3306
C1_13 F3_13 1.3306
C1_13 F1_13 1.3354
C1_13 S1_13 1.8213
O1_13 S1_13 1.4458
O2_13 S1_13 1.4476
O3_13 S1_13 1.4289
C1_14 F3_14 1.3305
C1_14 F2_14 1.3306
C1_14 F1_14 1.3356
C1_14 S1_14 1.8216
O1_14 S1_14 1.4457
O2_14 S1_14 1.4479
O3_14 S1_14 1.4290

loop_
_geom_torsion_atom_site_label_1
_geom_torsion_atom_site_label_2
_geom_torsion_atom_site_label_3
_geom_torsion_atom_site_label_4
_geom_torsion
C6_1 N1_1 C2_1 C3_1 1.1(8)
Pt1 N1_1 C2_1 C3_1 179.6(4)
N1_1 C2_1 C3_1 C4_1 0.4(6)
C2_1 C3_1 C4_1 C5_1 -0.2(12)
C2_1 C3_1 C4_1 C7_1 179.7(8)
C3_1 C4_1 C5_1 C6_1 -1.5(16)
C7_1 C4_1 C5_1 C6_1 178.7(10)
C2_1 N1_1 C6_1 C5_1 -2.9(13)
Pt1 N1_1 C6_1 C5_1 178.7(8)
C4_1 C5_1 C6_1 N1_1 3.1(17)
C30_1 C25_1 C26_1 O31_1 -177.6(6)
C8_1 C25_1 C26_1 O31_1 0.2(7)
C30_1 C25_1 C26_1 C27_1 0.0
C8_1 C25_1 C26_1 C27_1 177.8(6)
C27_1 C26_1 O31_1 C34_1 37.0(19)
C25_1 C26_1 O31_1 C34_1 -145.4(17)
C14_1 N9_1 C10_1 C11_1 0.2(8)
Pt2 N9_1 C10_1 C11_1 169.5(4)
N9_1 C10_1 C11_1 C12_1 3.4(6)
C10_1 C11_1 C12_1 C13_1 -3.5(11)
C10_1 C11_1 C12_1 C15_1 179.9(7)
C11_1 C12_1 C13_1 C14_1 0.4(15)
C15_1 C12_1 C13_1 C14_1 176.9(10)
C10_1 N9_1 C14_1 C13_1 -3.6(13)
Pt2 N9_1 C14_1 C13_1 -173.1(8)
C12_1 C13_1 C14_1 N9_1 3.3(16)
O31_1 C26_1 C27_1 C28_1 177.6(6)
C25_1 C26_1 C27_1 C28_1 0.0
O31_1 C26_1 C27_1 C16_1 -4.2(7)
C25_1 C26_1 C27_1 C16_1 178.2(6)
C26_1 C27_1 C28_1 O32_1 178.8(5)
C16_1 C27_1 C28_1 O32_1 0.5(7)
C26_1 C27_1 C28_1 C29_1 0.0
C16_1 C27_1 C28_1 C29_1 -178.3(6)
C29_1 C28_1 O32_1 C35_1 -88.4(9)
C27_1 C28_1 O32_1 C35_1 92.8(9)
C22_1 N17_1 C18_1 C19_1 -0.2(8)
Pt3 N17_1 C18_1 C19_1 178.0(4)
N17_1 C18_1 C19_1 C20_1 2.7(6)
C18_1 C19_1 C20_1 C21_1 -3.7(11)
C18_1 C19_1 C20_1 C23_1 -178.5(6)
C19_1 C20_1 C21_1 C22_1 2.3(14)
C23_1 C20_1 C21_1 C22_1 177.2(9)
C18_1 N17_1 C22_1 C21_1 -1.3(13)
Pt3 N17_1 C22_1 C21_1 -179.4(8)
C20_1 C21_1 C22_1 N17_1 0.2(15)
O32_1 C28_1 C29_1 C30_1 -178.8(5)
C27_1 C28_1 C29_1 C30_1 0.0
O32_1 C28_1 C29_1 C24_1 0.9(7)
C27_1 C28_1 C29_1 C24_1 179.7(5)
C28_1 C29_1 C30_1 O33_1 176.3(6)
C24_1 C29_1 C30_1 O33_1 -3.4(7)
C28_1 C29_1 C30_1 C25_1 0.0
C24_1 C29_1 C30_1 C25_1 -179.7(6)
C26_1 C25_1 C30_1 O33_1 -176.3(6)
C8_1 C25_1 C30_1 O33_1 5.9(7)
C26_1 C25_1 C30_1 C29_1 0.0
C8_1 C25_1 C30_1 C29_1 -177.8(6)
C29_1 C30_1 O33_1 C36_1 90.6(14)
C25_1 C30_1 O33_1 C36_1 -93.1(14)
C6_2 N1_2 C2_2 C3_2 1.1(8)
Pt1 N1_2 C2_2 C3_2 171.6(4)
N1_2 C2_2 C3_2 C4_2 6.1(7)
C2_2 C3_2 C4_2 C5_2 -7.6(13)
C2_2 C3_2 C4_2 C7_2 -176.2(8)
C3_2 C4_2 C5_2 C6_2 2.7(17)
C7_2 C4_2 C5_2 C6_2 170.6(11)
C2_2 N1_2 C6_2 C5_2 -6.6(13)
Pt1 N1_2 C6_2 C5_2 -177.4(8)
C4_2 C5_2 C6_2 N1_2 4.8(18)
C30_2 C25_2 C26_2 O31_2 -176.7(7)
C8_2 C25_2 C26_2 O31_2 1.4(9)
C30_2 C25_2 C26_2 C27_2 0.0
C8_2 C25_2 C26_2 C27_2 178.1(7)
C25_2 C26_2 O31_2 C34_2 -75.7(18)
C27_2 C26_2 O31_2 C34_2 107.6(17)
C14_2 N9_2 C10_2 C11_2 -0.2(8)
Pt5 N9_2 C10_2 C11_2 176.1(4)
N9_2 C10_2 C11_2 C12_2 2.0(7)
C10_2 C11_2 C12_2 C13_2 -4.6(13)
C10_2 C11_2 C12_2 C15_2 179.5(8)
C11_2 C12_2 C13_2 C14_2 5.4(16)
C15_2 C12_2 C13_2 C14_2 -178.7(10)
C10_2 N9_2 C14_2 C13_2 1.1(13)
Pt5 N9_2 C14_2 C13_2 -175.4(8)
C12_2 C13_2 C14_2 N9_2 -3.7(16)
O31_2 C26_2 C27_2 C28_2 176.6(7)
C25_2 C26_2 C27_2 C28_2 0.0
O31_2 C26_2 C27_2 C16_2 -3.6(9)
C25_2 C26_2 C27_2 C16_2 179.8(7)
C26_2 C27_2 C28_2 O32_2 178.9(6)
C16_2 C27_2 C28_2 O32_2 -1.0(8)
C26_2 C27_2 C28_2 C29_2 0.0
C16_2 C27_2 C28_2 C29_2 -179.8(7)
C27_2 C28_2 O32_2 C35_2 79.4(15)
C29_2 C28_2 O32_2 C35_2 -101.8(14)
C22_2 N17_2 C18_2 C19_2 1.6(7)
Pt4 N17_2 C18_2 C19_2 173.1(4)
N17_2 C18_2 C19_2 C20_2 3.5(6)
C18_2 C19_2 C20_2 C21_2 -5.1(11)
C18_2 C19_2 C20_2 C23_2 -178.7(7)
C19_2 C20_2 C21_2 C22_2 1.9(14)
C23_2 C20_2 C21_2 C22_2 175.6(9)
C18_2 N17_2 C22_2 C21_2 -5.0(12)
Pt4 N17_2 C22_2 C21_2 -176.7(7)
C20_2 C21_2 C22_2 N17_2 3.3(15)
O32_2 C28_2 C29_2 C30_2 -178.9(6)
C27_2 C28_2 C29_2 C30_2 0.0
O32_2 C28_2 C29_2 C24_2 0.8(8)
C27_2 C28_2 C29_2 C24_2 179.6(6)
C28_2 C29_2 C30_2 O33_2 176.9(6)
C24_2 C29_2 C30_2 O33_2 -2.7(8)
C28_2 C29_2 C30_2 C25_2 0.0
C24_2 C29_2 C30_2 C25_2 -179.6(7)
C26_2 C25_2 C30_2 O33_2 -176.9(6)
C8_2 C25_2 C30_2 O33_2 5.0(9)
C26_2 C25_2 C30_2 C29_2 0.0
C8_2 C25_2 C30_2 C29_2 -178.0(7)
C29_2 C30_2 O33_2 C36_2 97.3(15)
C25_2 C30_2 O33_2 C36_2 -85.8(16)
C6_3 N1_3 C2_3 C3_3 -1.6(8)
Pt2 N1_3 C2_3 C3_3 178.6(4)
N1_3 C2_3 C3_3 C4_3 2.9(6)
C2_3 C3_3 C4_3 C5_3 -4.0(11)
C2_3 C3_3 C4_3 C7_3 -178.5(7)
C3_3 C4_3 C5_3 C6_3 4.2(15)
C7_3 C4_3 C5_3 C6_3 178.5(10)
C2_3 N1_3 C6_3 C5_3 1.7(14)
Pt2 N1_3 C6_3 C5_3 -178.4(8)
C4_3 C5_3 C6_3 N1_3 -3.1(16)
C30_3 C25_3 C26_3 O31_3 178.5(6)
C8_3 C25_3 C26_3 O31_3 -1.5(7)
C30_3 C25_3 C26_3 C27_3 0.0
C8_3 C25_3 C26_3 C27_3 180.0(6)
C27_3 C26_3 O31_3 C34_3 -92.0(13)
C25_3 C26_3 O31_3 C34_3 89.5(13)
C14_3 N9_3 C10_3 C11_3 -0.5(8)
Pt4 N9_3 C10_3 C11_3 179.8(4)
N9_3 C10_3 C11_3 C12_3 1.9(7)
C10_3 C11_3 C12_3 C13_3 -4.2(13)
C10_3 C11_3 C12_3 C15_3 -179.1(8)
C11_3 C12_3 C13_3 C14_3 5.1(17)
C15_3 C12_3 C13_3 C14_3 -180.0(10)
C10_3 N9_3 C14_3 C13_3 1.5(14)
Pt4 N9_3 C14_3 C13_3 -178.7(8)
C12_3 C13_3 C14_3 N9_3 -3.9(17)
O31_3 C26_3 C27_3 C28_3 -178.5(6)
C25_3 C26_3 C27_3 C28_3 0.0
O31_3 C26_3 C27_3 C16_3 0.9(8)
C25_3 C26_3 C27_3 C16_3 179.3(6)
C26_3 C27_3 C28_3 O32_3 178.1(6)
C16_3 C27_3 C28_3 O32_3 -1.3(7)
C26_3 C27_3 C28_3 C29_3 0.0
C16_3 C27_3 C28_3 C29_3 -179.3(6)
C29_3 C28_3 O32_3 C35_3 -90.2(14)
C27_3 C28_3 O32_3 C35_3 91.8(14)
C22_3 N17_3 C18_3 C19_3 -1.9(8)
Pt6 N17_3 C18_3 C19_3 173.3(4)
N17_3 C18_3 C19_3 C20_3 3.3(6)
C18_3 C19_3 C20_3 C21_3 -3.4(11)
C18_3 C19_3 C20_3 C23_3 -177.3(7)
C19_3 C20_3 C21_3 C22_3 2.3(16)
C23_3 C20_3 C21_3 C22_3 176.3(10)
C18_3 N17_3 C22_3 C21_3 0.7(13)
Pt6 N17_3 C22_3 C21_3 -174.5(8)
C20_3 C21_3 C22_3 N17_3 -1.1(17)
O32_3 C28_3 C29_3 C30_3 -178.0(6)
C27_3 C28_3 C29_3 C30_3 0.0
O32_3 C28_3 C29_3 C24_3 2.2(7)
C27_3 C28_3 C29_3 C24_3 -179.8(6)
C28_3 C29_3 C30_3 O33_3 176.5(5)
C24_3 C29_3 C30_3 O33_3 -3.7(7)
C28_3 C29_3 C30_3 C25_3 0.0
C24_3 C29_3 C30_3 C25_3 179.8(6)
C26_3 C25_3 C30_3 O33_3 -176.6(5)
C8_3 C25_3 C30_3 O33_3 3.4(7)
C26_3 C25_3 C30_3 C29_3 0.0
C8_3 C25_3 C30_3 C29_3 180.0(6)
C29_3 C30_3 O33_3 C36_3 85.4(9)
C25_3 C30_3 O33_3 C36_3 -98.1(9)
C6_4 N1_4 C2_4 C3_4 -4.5(8)
Pt3 N1_4 C2_4 C3_4 173.2(4)
N1_4 C2_4 C3_4 C4_4 5.1(6)
C2_4 C3_4 C4_4 C5_4 -5.2(11)
C2_4 C3_4 C4_4 C7_4 -178.3(7)
C3_4 C4_4 C5_4 C6_4 5.2(14)
C7_4 C4_4 C5_4 C6_4 178.3(9)
C2_4 N1_4 C6_4 C5_4 4.5(13)
Pt3 N1_4 C6_4 C5_4 -173.2(8)
C4_4 C5_4 C6_4 N1_4 -5.1(16)
C30_4 C25_4 C26_4 O31_4 178.1(5)
C8_4 C25_4 C26_4 O31_4 -1.9(7)
C30_4 C25_4 C26_4 C27_4 0.0
C8_4 C25_4 C26_4 C27_4 180.0(6)
C27_4 C26_4 O31_4 C34_4 -93.7(9)
C25_4 C26_4 O31_4 C34_4 88.2(9)
C14_4 N9_4 C10_4 C11_4 -1.6(8)
Pt6 N9_4 C10_4 C11_4 177.1(4)
N9_4 C10_4 C11_4 C12_4 3.7(6)
C10_4 C11_4 C12_4 C13_4 -4.2(11)
C10_4 C11_4 C12_4 C15_4 -178.7(7)
C11_4 C12_4 C13_4 C14_4 2.9(15)
C15_4 C12_4 C13_4 C14_4 177.4(10)
C10_4 N9_4 C14_4 C13_4 0.2(14)
Pt6 N9_4 C14_4 C13_4 -178.5(8)
C12_4 C13_4 C14_4 N9_4 -1.0(17)
O31_4 C26_4 C27_4 C28_4 -178.1(5)
C25_4 C26_4 C27_4 C28_4 0.0
O31_4 C26_4 C27_4 C16_4 0.5(7)
C25_4 C26_4 C27_4 C16_4 178.7(6)
C26_4 C27_4 C28_4 O32_4 176.0(6)
C16_4 C27_4 C28_4 O32_4 -2.7(8)
C26_4 C27_4 C28_4 C29_4 0.0
C16_4 C27_4 C28_4 C29_4 -178.7(6)
C29_4 C28_4 O32_4 C35_4 -90.7(15)
C27_4 C28_4 O32_4 C35_4 93.3(15)
C22_4 N17_4 C18_4 C19_4 -1.3(9)
Pt5 N17_4 C18_4 C19_4 176.9(4)
N17_4 C18_4 C19_4 C20_4 1.2(7)
C18_4 C19_4 C20_4 C21_4 -0.7(14)
C18_4 C19_4 C20_4 C23_4 -178.8(8)
C19_4 C20_4 C21_4 C22_4 0.3(18)
C23_4 C20_4 C21_4 C22_4 178.5(11)
C18_4 N17_4 C22_4 C21_4 0.8(15)
Pt5 N17_4 C22_4 C21_4 -177.4(9)
C20_4 C21_4 C22_4 N17_4 -0.3(19)
O32_4 C28_4 C29_4 C30_4 -176.0(6)
C27_4 C28_4 C29_4 C30_4 0.0
O32_4 C28_4 C29_4 C24_4 4.5(8)
C27_4 C28_4 C29_4 C24_4 -179.4(6)
C28_4 C29_4 C30_4 O33_4 -179.6(6)
C24_4 C29_4 C30_4 O33_4 -0.2(8)
C28_4 C29_4 C30_4 C25_4 0.0
C24_4 C29_4 C30_4 C25_4 179.4(6)
C26_4 C25_4 C30_4 O33_4 179.7(6)
C8_4 C25_4 C30_4 O33_4 -0.3(7)
C26_4 C25_4 C30_4 C29_4 0.0
C8_4 C25_4 C30_4 C29_4 -180.0(6)
C29_4 C30_4 O33_4 C36_4 70.2(14)
C25_4 C30_4 O33_4 C36_4 -109.4(13)
P1_5 C1_5 C2_5 C3_5 70.6(9)
C1_5 C2_5 C3_5 P2_5 -70.9(9)
C9_5 C4_5 C5_5 C6_5 0.0
P1_5 C4_5 C5_5 C6_5 179.1(5)
C4_5 C5_5 C6_5 C7_5 0.0
C5_5 C6_5 C7_5 C8_5 0.0
C6_5 C7_5 C8_5 C9_5 0.0
C7_5 C8_5 C9_5 C4_5 0.0
C5_5 C4_5 C9_5 C8_5 0.0
P1_5 C4_5 C9_5 C8_5 -179.1(5)
C15_5 C10_5 C11_5 C12_5 0.0
P1_5 C10_5 C11_5 C12_5 176.8(5)
C10_5 C11_5 C12_5 C13_5 0.0
C11_5 C12_5 C13_5 C14_5 0.0
C12_5 C13_5 C14_5 C15_5 0.0
C13_5 C14_5 C15_5 C10_5 0.0
C11_5 C10_5 C15_5 C14_5 0.0
P1_5 C10_5 C15_5 C14_5 -176.8(5)
C21_5 C16_5 C17_5 C18_5 0.0
P2_5 C16_5 C17_5 C18_5 -179.5(6)
C16_5 C17_5 C18_5 C19_5 0.0
C17_5 C18_5 C19_5 C20_5 0.0
C18_5 C19_5 C20_5 C21_5 0.0
C19_5 C20_5 C21_5 C16_5 0.0
C17_5 C16_5 C21_5 C20_5 0.0
P2_5 C16_5 C21_5 C20_5 179.5(6)
C27_5 C22_5 C23_5 C24_5 0.0
P2_5 C22_5 C23_5 C24_5 -177.9(6)
C22_5 C23_5 C24_5 C25_5 0.0
C23_5 C24_5 C25_5 C26_5 0.0
C24_5 C25_5 C26_5 C27_5 0.0
C25_5 C26_5 C27_5 C22_5 0.0
C23_5 C22_5 C27_5 C26_5 0.0
P2_5 C22_5 C27_5 C26_5 177.8(6)
C11_5 C10_5 P1_5 C4_5 154.1(5)
C15_5 C10_5 P1_5 C4_5 -29.1(5)
C11_5 C10_5 P1_5 C1_5 40.9(6)
C15_5 C10_5 P1_5 C1_5 -142.3(5)
C11_5 C10_5 P1_5 Pt1 -82.8(5)
C15_5 C10_5 P1_5 Pt1 94.0(4)
C5_5 C4_5 P1_5 C10_5 97.3(5)
C9_5 C4_5 P1_5 C10_5 -83.6(5)
C5_5 C4_5 P1_5 C1_5 -151.8(5)
C9_5 C4_5 P1_5 C1_5 27.2(6)
C5_5 C4_5 P1_5 Pt1 -24.7(5)
C9_5 C4_5 P1_5 Pt1 154.3(4)
C2_5 C1_5 P1_5 C10_5 177.1(6)
C2_5 C1_5 P1_5 C4_5 65.6(7)
C2_5 C1_5 P1_5 Pt1 -60.9(7)
C23_5 C22_5 P2_5 C16_5 -161.6(5)
C27_5 C22_5 P2_5 C16_5 20.5(6)
C23_5 C22_5 P2_5 C3_5 -50.3(6)
C27_5 C22_5 P2_5 C3_5 131.9(6)
C23_5 C22_5 P2_5 Pt1 74.5(5)
C27_5 C22_5 P2_5 Pt1 -103.3(5)
C17_5 C16_5 P2_5 C22_5 -101.3(6)
C21_5 C16_5 P2_5 C22_5 79.2(6)
C17_5 C16_5 P2_5 C3_5 149.3(5)
C21_5 C16_5 P2_5 C3_5 -30.2(6)
C17_5 C16_5 P2_5 Pt1 22.7(6)
C21_5 C16_5 P2_5 Pt1 -156.8(4)
C2_5 C3_5 P2_5 C22_5 -174.0(7)
C2_5 C3_5 P2_5 C16_5 -65.9(7)
C2_5 C3_5 P2_5 Pt1 60.9(7)
P1_6 C1_6 C2_6 C3_6 68.6(9)
C1_6 C2_6 C3_6 P2_6 -68.2(9)
C9_6 C4_6 C5_6 C6_6 0.0
P1_6 C4_6 C5_6 C6_6 -179.9(5)
C4_6 C5_6 C6_6 C7_6 0.0
C5_6 C6_6 C7_6 C8_6 0.0
C6_6 C7_6 C8_6 C9_6 0.0
C7_6 C8_6 C9_6 C4_6 0.0
C5_6 C4_6 C9_6 C8_6 0.0
P1_6 C4_6 C9_6 C8_6 179.9(5)
C15_6 C10_6 C11_6 C12_6 0.0
P1_6 C10_6 C11_6 C12_6 -179.6(5)
C10_6 C11_6 C12_6 C13_6 0.0
C11_6 C12_6 C13_6 C14_6 0.0
C12_6 C13_6 C14_6 C15_6 0.0
C13_6 C14_6 C15_6 C10_6 0.0
C11_6 C10_6 C15_6 C14_6 0.0
P1_6 C10_6 C15_6 C14_6 179.6(5)
C21_6 C16_6 C17_6 C18_6 0.0
P2_6 C16_6 C17_6 C18_6 -178.2(4)
C16_6 C17_6 C18_6 C19_6 0.0
C17_6 C18_6 C19_6 C20_6 0.0
C18_6 C19_6 C20_6 C21_6 0.0
C19_6 C20_6 C21_6 C16_6 0.0
C17_6 C16_6 C21_6 C20_6 0.0
P2_6 C16_6 C21_6 C20_6 178.2(4)
C27_6 C22_6 C23_6 C24_6 0.0
P2_6 C22_6 C23_6 C24_6 -178.9(4)
C22_6 C23_6 C24_6 C25_6 0.0
C23_6 C24_6 C25_6 C26_6 0.0
C24_6 C25_6 C26_6 C27_6 0.0
C25_6 C26_6 C27_6 C22_6 0.0
C23_6 C22_6 C27_6 C26_6 0.0
P2_6 C22_6 C27_6 C26_6 178.9(4)
C11_6 C10_6 P1_6 C4_6 146.8(4)
C15_6 C10_6 P1_6 C4_6 -32.8(5)
C11_6 C10_6 P1_6 C1_6 33.5(5)
C15_6 C10_6 P1_6 C1_6 -146.1(5)
C11_6 C10_6 P1_6 Pt2 -89.9(4)
C15_6 C10_6 P1_6 Pt2 90.5(4)
C5_6 C4_6 P1_6 C10_6 97.3(4)
C9_6 C4_6 P1_6 C10_6 -82.5(4)
C5_6 C4_6 P1_6 C1_6 -151.6(4)
C9_6 C4_6 P1_6 C1_6 28.5(5)
C5_6 C4_6 P1_6 Pt2 -25.2(4)
C9_6 C4_6 P1_6 Pt2 154.9(3)
C2_6 C1_6 P1_6 C10_6 175.8(6)
C2_6 C1_6 P1_6 C4_6 65.1(7)
C2_6 C1_6 P1_6 Pt2 -61.5(7)
C17_6 C16_6 P2_6 C22_6 -94.8(4)
C21_6 C16_6 P2_6 C22_6 87.0(4)
C17_6 C16_6 P2_6 C3_6 155.8(4)
C21_6 C16_6 P2_6 C3_6 -22.3(5)
C17_6 C16_6 P2_6 Pt2 29.1(4)
C21_6 C16_6 P2_6 Pt2 -149.1(3)
C23_6 C22_6 P2_6 C16_6 -167.0(4)
C27_6 C22_6 P2_6 C16_6 14.1(4)
C23_6 C22_6 P2_6 C3_6 -54.6(5)
C27_6 C22_6 P2_6 C3_6 126.5(4)
C23_6 C22_6 P2_6 Pt2 68.6(4)
C27_6 C22_6 P2_6 Pt2 -110.3(4)
C2_6 C3_6 P2_6 C16_6 -65.7(7)
C2_6 C3_6 P2_6 C22_6 -175.8(6)
C2_6 C3_6 P2_6 Pt2 61.3(7)
P1_7 C1_7 C2_7 C3_7 70.2(9)
C1_7 C2_7 C3_7 P2_7 -69.0(9)
C9_7 C4_7 C5_7 C6_7 0.0
P1_7 C4_7 C5_7 C6_7 -177.6(5)
C4_7 C5_7 C6_7 C7_7 0.0
C5_7 C6_7 C7_7 C8_7 0.0
C6_7 C7_7 C8_7 C9_7 0.0
C7_7 C8_7 C9_7 C4_7 0.0
C5_7 C4_7 C9_7 C8_7 0.0
P1_7 C4_7 C9_7 C8_7 177.6(4)
C15_7 C10_7 C11_7 C12_7 0.0
P1_7 C10_7 C11_7 C12_7 179.1(5)
C10_7 C11_7 C12_7 C13_7 0.0
C11_7 C12_7 C13_7 C14_7 0.0
C12_7 C13_7 C14_7 C15_7 0.0
C13_7 C14_7 C15_7 C10_7 0.0
C11_7 C10_7 C15_7 C14_7 0.0
P1_7 C10_7 C15_7 C14_7 -179.1(5)
C21_7 C16_7 C17_7 C18_7 0.0
P2_7 C16_7 C17_7 C18_7 179.1(4)
C16_7 C17_7 C18_7 C19_7 0.0
C17_7 C18_7 C19_7 C20_7 0.0
C18_7 C19_7 C20_7 C21_7 0.0
C19_7 C20_7 C21_7 C16_7 0.0
C17_7 C16_7 C21_7 C20_7 0.0
P2_7 C16_7 C21_7 C20_7 -179.1(4)
C27_7 C22_7 C23_7 C24_7 0.0
P2_7 C22_7 C23_7 C24_7 -177.3(4)
C22_7 C23_7 C24_7 C25_7 0.0
C23_7 C24_7 C25_7 C26_7 0.0
C24_7 C25_7 C26_7 C27_7 0.0
C25_7 C26_7 C27_7 C22_7 0.0
C23_7 C22_7 C27_7 C26_7 0.0
P2_7 C22_7 C27_7 C26_7 177.3(4)
C2_7 C1_7 P1_7 C10_7 175.1(6)
C2_7 C1_7 P1_7 C4_7 63.4(7)
C2_7 C1_7 P1_7 Pt3 -62.5(7)
C11_7 C10_7 P1_7 C1_7 30.2(5)
C15_7 C10_7 P1_7 C1_7 -150.7(5)
C11_7 C10_7 P1_7 C4_7 144.7(4)
C15_7 C10_7 P1_7 C4_7 -36.3(5)
C11_7 C10_7 P1_7 Pt3 -92.7(4)
C15_7 C10_7 P1_7 Pt3 86.4(4)
C5_7 C4_7 P1_7 C1_7 -151.9(4)
C9_7 C4_7 P1_7 C1_7 30.5(5)
C5_7 C4_7 P1_7 C10_7 96.0(4)
C9_7 C4_7 P1_7 C10_7 -81.6(4)
C5_7 C4_7 P1_7 Pt3 -26.1(4)
C9_7 C4_7 P1_7 Pt3 156.4(3)
C23_7 C22_7 P2_7 C16_7 -170.3(3)
C27_7 C22_7 P2_7 C16_7 12.4(4)
C23_7 C22_7 P2_7 C3_7 -57.3(5)
C27_7 C22_7 P2_7 C3_7 125.4(4)
C23_7 C22_7 P2_7 Pt3 66.1(4)
C27_7 C22_7 P2_7 Pt3 -111.2(3)
C17_7 C16_7 P2_7 C22_7 -93.8(4)
C21_7 C16_7 P2_7 C22_7 85.3(4)
C17_7 C16_7 P2_7 C3_7 156.0(4)
C21_7 C16_7 P2_7 C3_7 -24.9(5)
C17_7 C16_7 P2_7 Pt3 30.1(4)
C21_7 C16_7 P2_7 Pt3 -150.8(3)
C2_7 C3_7 P2_7 C22_7 -175.3(6)
C2_7 C3_7 P2_7 C16_7 -64.3(7)
C2_7 C3_7 P2_7 Pt3 61.3(7)
P1_8 C1_8 C2_8 C3_8 75.2(9)
C1_8 C2_8 C3_8 P2_8 -69.2(9)
C9_8 C4_8 C5_8 C6_8 0.0
P1_8 C4_8 C5_8 C6_8 179.3(4)
C4_8 C5_8 C6_8 C7_8 0.0
C5_8 C6_8 C7_8 C8_8 0.0
C6_8 C7_8 C8_8 C9_8 0.0
C7_8 C8_8 C9_8 C4_8 0.0
C5_8 C4_8 C9_8 C8_8 0.0
P1_8 C4_8 C9_8 C8_8 -179.3(4)
C15_8 C10_8 C11_8 C12_8 0.0
P1_8 C10_8 C11_8 C12_8 175.8(5)
C10_8 C11_8 C12_8 C13_8 0.0
C11_8 C12_8 C13_8 C14_8 0.0
C12_8 C13_8 C14_8 C15_8 0.0
C13_8 C14_8 C15_8 C10_8 0.0
C11_8 C10_8 C15_8 C14_8 0.0
P1_8 C10_8 C15_8 C14_8 -175.8(5)
C21_8 C16_8 C17_8 C18_8 0.0
P2_8 C16_8 C17_8 C18_8 177.9(5)
C16_8 C17_8 C18_8 C19_8 0.0
C17_8 C18_8 C19_8 C20_8 0.0
C18_8 C19_8 C20_8 C21_8 0.0
C19_8 C20_8 C21_8 C16_8 0.0
C17_8 C16_8 C21_8 C20_8 0.0
P2_8 C16_8 C21_8 C20_8 -177.9(5)
C27_8 C22_8 C23_8 C24_8 0.0
P2_8 C22_8 C23_8 C24_8 -175.1(5)
C22_8 C23_8 C24_8 C25_8 0.0
C23_8 C24_8 C25_8 C26_8 0.0
C24_8 C25_8 C26_8 C27_8 0.0
C25_8 C26_8 C27_8 C22_8 0.0
C23_8 C22_8 C27_8 C26_8 0.0
P2_8 C22_8 C27_8 C26_8 175.0(6)
C11_8 C10_8 P1_8 C4_8 143.2(4)
C15_8 C10_8 P1_8 C4_8 -41.0(5)
C11_8 C10_8 P1_8 C1_8 30.9(5)
C15_8 C10_8 P1_8 C1_8 -153.3(5)
C11_8 C10_8 P1_8 Pt4 -90.7(4)
C15_8 C10_8 P1_8 Pt4 85.1(4)
C5_8 C4_8 P1_8 C10_8 98.9(4)
C9_8 C4_8 P1_8 C10_8 -81.8(4)
C5_8 C4_8 P1_8 C1_8 -149.0(4)
C9_8 C4_8 P1_8 C1_8 30.4(5)
C5_8 C4_8 P1_8 Pt4 -24.4(4)
C9_8 C4_8 P1_8 Pt4 154.9(3)
C2_8 C1_8 P1_8 C10_8 171.1(6)
C2_8 C1_8 P1_8 C4_8 59.1(7)
C2_8 C1_8 P1_8 Pt4 -67.8(6)
C2_8 C3_8 P2_8 C22_8 -179.7(7)
C2_8 C3_8 P2_8 C16_8 -68.0(8)
C2_8 C3_8 P2_8 Pt4 57.5(8)
C23_8 C22_8 P2_8 C3_8 -48.8(6)
C27_8 C22_8 P2_8 C3_8 136.1(6)
C23_8 C22_8 P2_8 C16_8 -161.3(5)
C27_8 C22_8 P2_8 C16_8 23.6(6)
C23_8 C22_8 P2_8 Pt4 75.7(5)
C27_8 C22_8 P2_8 Pt4 -99.4(5)
C17_8 C16_8 P2_8 C3_8 159.7(4)
C21_8 C16_8 P2_8 C3_8 -22.4(5)
C17_8 C16_8 P2_8 C22_8 -90.6(4)
C21_8 C16_8 P2_8 C22_8 87.3(4)
C17_8 C16_8 P2_8 Pt4 32.5(4)
C21_8 C16_8 P2_8 Pt4 -149.5(3)
P1_9 C1_9 C2_9 C3_9 78.4(9)
C1_9 C2_9 C3_9 P2_9 -75.1(9)
C9_9 C4_9 C5_9 C6_9 0.0
P1_9 C4_9 C5_9 C6_9 -179.9(6)
C4_9 C5_9 C6_9 C7_9 0.0
C5_9 C6_9 C7_9 C8_9 0.0
C6_9 C7_9 C8_9 C9_9 0.0
C7_9 C8_9 C9_9 C4_9 0.0
C5_9 C4_9 C9_9 C8_9 0.0
P1_9 C4_9 C9_9 C8_9 179.9(6)
C15_9 C10_9 C11_9 C12_9 0.0
P1_9 C10_9 C11_9 C12_9 176.2(7)
C10_9 C11_9 C12_9 C13_9 0.0
C11_9 C12_9 C13_9 C14_9 0.0
C12_9 C13_9 C14_9 C15_9 0.0
C13_9 C14_9 C15_9 C10_9 0.0
C11_9 C10_9 C15_9 C14_9 0.0
P1_9 C10_9 C15_9 C14_9 -176.2(7)
C21_9 C16_9 C17_9 C18_9 0.0
P2_9 C16_9 C17_9 C18_9 178.0(6)
C16_9 C17_9 C18_9 C19_9 0.0
C17_9 C18_9 C19_9 C20_9 0.0
C18_9 C19_9 C20_9 C21_9 0.0
C19_9 C20_9 C21_9 C16_9 0.0
C17_9 C16_9 C21_9 C20_9 0.0
P2_9 C16_9 C21_9 C20_9 -177.9(6)
C27_9 C22_9 C23_9 C24_9 0.0
P2_9 C22_9 C23_9 C24_9 -179.2(5)
C22_9 C23_9 C24_9 C25_9 0.0
C23_9 C24_9 C25_9 C26_9 0.0
C24_9 C25_9 C26_9 C27_9 0.0
C25_9 C26_9 C27_9 C22_9 0.0
C23_9 C22_9 C27_9 C26_9 0.0
P2_9 C22_9 C27_9 C26_9 179.2(5)
C11_9 C10_9 P1_9 C1_9 39.5(7)
C15_9 C10_9 P1_9 C1_9 -144.3(6)
C11_9 C10_9 P1_9 C4_9 152.3(6)
C15_9 C10_9 P1_9 C4_9 -31.5(7)
C11_9 C10_9 P1_9 Pt5 -82.4(6)
C15_9 C10_9 P1_9 Pt5 93.8(5)
C2_9 C1_9 P1_9 C10_9 174.7(7)
C2_9 C1_9 P1_9 C4_9 62.2(8)
C2_9 C1_9 P1_9 Pt5 -63.6(8)
C5_9 C4_9 P1_9 C10_9 104.5(6)
C9_9 C4_9 P1_9 C10_9 -75.4(6)
C5_9 C4_9 P1_9 C1_9 -145.4(6)
C9_9 C4_9 P1_9 C1_9 34.7(6)
C5_9 C4_9 P1_9 Pt5 -20.1(6)
C9_9 C4_9 P1_9 Pt5 160.0(5)
C17_9 C16_9 P2_9 C22_9 -107.7(6)
C21_9 C16_9 P2_9 C22_9 70.2(6)
C17_9 C16_9 P2_9 C3_9 141.5(6)
C21_9 C16_9 P2_9 C3_9 -40.5(6)
C17_9 C16_9 P2_9 Pt5 14.3(6)
C21_9 C16_9 P2_9 Pt5 -167.8(4)
C23_9 C22_9 P2_9 C16_9 -145.0(5)
C27_9 C22_9 P2_9 C16_9 35.8(5)
C23_9 C22_9 P2_9 C3_9 -32.9(6)
C27_9 C22_9 P2_9 C3_9 147.9(5)
C23_9 C22_9 P2_9 Pt5 91.7(5)
C27_9 C22_9 P2_9 Pt5 -87.5(5)
C2_9 C3_9 P2_9 C16_9 -68.8(8)
C2_9 C3_9 P2_9 C22_9 -178.5(6)
C2_9 C3_9 P2_9 Pt5 58.2(8)
P1_10 C1_10 C2_10 C3_10 68.1(9)
C1_10 C2_10 C3_10 P2_10 -69.1(9)
C9_10 C4_10 C5_10 C6_10 0.0
P1_10 C4_10 C5_10 C6_10 178.3(4)
C4_10 C5_10 C6_10 C7_10 0.0
C5_10 C6_10 C7_10 C8_10 0.0
C6_10 C7_10 C8_10 C9_10 0.0
C7_10 C8_10 C9_10 C4_10 0.0
C5_10 C4_10 C9_10 C8_10 0.0
P1_10 C4_10 C9_10 C8_10 -178.3(4)
C15_10 C10_10 C11_10 C12_10 0.0
P1_10 C10_10 C11_10 C12_10 178.6(6)
C10_10 C11_10 C12_10 C13_10 0.0
C11_10 C12_10 C13_10 C14_10 0.0
C12_10 C13_10 C14_10 C15_10 0.0
C13_10 C14_10 C15_10 C10_10 0.0
C11_10 C10_10 C15_10 C14_10 0.0
P1_10 C10_10 C15_10 C14_10 -178.6(6)
C21_10 C16_10 C17_10 C18_10 0.0
P2_10 C16_10 C17_10 C18_10 179.4(4)
C16_10 C17_10 C18_10 C19_10 0.0
C17_10 C18_10 C19_10 C20_10 0.0
C18_10 C19_10 C20_10 C21_10 0.0
C19_10 C20_10 C21_10 C16_10 0.0
C17_10 C16_10 C21_10 C20_10 0.0
P2_10 C16_10 C21_10 C20_10 -179.4(4)
C27_10 C22_10 C23_10 C24_10 0.0
P2_10 C22_10 C23_10 C24_10 179.3(4)
C22_10 C23_10 C24_10 C25_10 0.0
C23_10 C24_10 C25_10 C26_10 0.0
C24_10 C25_10 C26_10 C27_10 0.0
C25_10 C26_10 C27_10 C22_10 0.0
C23_10 C22_10 C27_10 C26_10 0.0
P2_10 C22_10 C27_10 C26_10 -179.3(4)
C2_10 C1_10 P1_10 C4_10 65.9(7)
C2_10 C1_10 P1_10 C10_10 175.4(6)
C2_10 C1_10 P1_10 Pt6 -60.9(6)
C5_10 C4_10 P1_10 C1_10 -152.9(4)
C9_10 C4_10 P1_10 C1_10 25.4(5)
C5_10 C4_10 P1_10 C10_10 96.8(5)
C9_10 C4_10 P1_10 C10_10 -84.9(5)
C5_10 C4_10 P1_10 Pt6 -25.3(4)
C9_10 C4_10 P1_10 Pt6 153.0(3)
C11_10 C10_10 P1_10 C1_10 36.1(6)
C15_10 C10_10 P1_10 C1_10 -145.2(5)
C11_10 C10_10 P1_10 C4_10 149.4(5)
C15_10 C10_10 P1_10 C4_10 -31.9(5)
C11_10 C10_10 P1_10 Pt6 -88.4(5)
C15_10 C10_10 P1_10 Pt6 90.2(5)
C17_10 C16_10 P2_10 C22_10 -91.3(4)
C21_10 C16_10 P2_10 C22_10 88.1(4)
C17_10 C16_10 P2_10 C3_10 158.2(4)
C21_10 C16_10 P2_10 C3_10 -22.4(5)
C17_10 C16_10 P2_10 Pt6 32.0(4)
C21_10 C16_10 P2_10 Pt6 -148.6(3)
C23_10 C22_10 P2_10 C16_10 -165.6(4)
C27_10 C22_10 P2_10 C16_10 13.7(4)
C23_10 C22_10 P2_10 C3_10 -52.0(5)
C27_10 C22_10 P2_10 C3_10 127.3(5)
C23_10 C22_10 P2_10 Pt6 70.1(4)
C27_10 C22_10 P2_10 Pt6 -110.6(3)
C2_10 C3_10 P2_10 C16_10 -64.9(7)
C2_10 C3_10 P2_10 C22_10 -176.8(6)
C2_10 C3_10 P2_10 Pt6 61.6(7)
F2_11 C1_11 S1_11 O3_11 -57.3
F3_11 C1_11 S1_11 O3_11 -177.2
F1_11 C1_11 S1_11 O3_11 63.4
F2_11 C1_11 S1_11 O1_11 64.7
F3_11 C1_11 S1_11 O1_11 -55.3
F1_11 C1_11 S1_11 O1_11 -174.7
F2_11 C1_11 S1_11 O2_11 -176.9
F3_11 C1_11 S1_11 O2_11 63.2
F1_11 C1_11 S1_11 O2_11 -56.2
F2_12 C1_12 S1_12 O3_12 -57.3
F3_12 C1_12 S1_12 O3_12 -177.2
F1_12 C1_12 S1_12 O3_12 63.4
F2_12 C1_12 S1_12 O1_12 64.7
F3_12 C1_12 S1_12 O1_12 -55.3
F1_12 C1_12 S1_12 O1_12 -174.7
F2_12 C1_12 S1_12 O2_12 -176.9
F3_12 C1_12 S1_12 O2_12 63.2
F1_12 C1_12 S1_12 O2_12 -56.2
F2_13 C1_13 S1_13 O3_13 -57.2
F3_13 C1_13 S1_13 O3_13 -177.2
F1_13 C1_13 S1_13 O3_13 63.4
F2_13 C1_13 S1_13 O1_13 64.7
F3_13 C1_13 S1_13 O1_13 -55.3
F1_13 C1_13 S1_13 O1_13 -174.7
F2_13 C1_13 S1_13 O2_13 -176.9
F3_13 C1_13 S1_13 O2_13 63.2
F1_13 C1_13 S1_13 O2_13 -56.3
F3_14 C1_14 S1_14 O3_14 -177.2
F2_14 C1_14 S1_14 O3_14 -57.2
F1_14 C1_14 S1_14 O3_14 63.4
F3_14 C1_14 S1_14 O1_14 -55.3
F2_14 C1_14 S1_14 O1_14 64.7
F1_14 C1_14 S1_14 O1_14 -174.7
F3_14 C1_14 S1_14 O2_14 63.2
F2_14 C1_14 S1_14 O2_14 -176.9
F1_14 C1_14 S1_14 O2_14 -56.2
